data_1569802
loop_
_publ_author_name
'Takashima, Rikito'
'Aoki, Daisuke'
'Kuwata, Shigeki'
'Otsuka, Hideyuki'

_publ_section_title
;
 Ring-chain equilibria of dynamic macrocycles with a bis(hindered
 amino)disulfide linker
;
_journal_issue 37
_journal_name_full 'Polymer Chemistry'
_journal_page_first 4344
_journal_page_last 4351
_journal_paper_doi 10.1039/D3PY00808H
_journal_volume 14
_journal_year 2023
_chemical_absolute_configuration ad
_chemical_formula_moiety 'C29 H52 N2 O4 S4'
_chemical_formula_sum 'C29 H52 N2 O4 S4'
_chemical_formula_weight 620.98
_space_group_crystal_system monoclinic
_space_group_IT_number 9
_space_group_name_Hall 'C -2yc'
_space_group_name_H-M_alt 'C 1 c 1'
_atom_sites_solution_hydrogens geom
_atom_sites_solution_primary direct
_atom_sites_solution_secondary difmap
_audit_update_record
;
2023-05-08 deposited with the CCDC.	2023-09-05 downloaded from the CCDC.
;
_cell_angle_alpha 90.0000
_cell_angle_beta 91.944(3)
_cell_angle_gamma 90.0000
_cell_formula_units_Z 36
_cell_length_a 28.460(2)
_cell_length_b 45.626(3)
_cell_length_c 23.4507(17)
_cell_measurement_reflns_used 30745
_cell_measurement_temperature 93
_cell_measurement_theta_max 27.50
_cell_measurement_theta_min 3.00
_cell_volume 30434(4)
_computing_cell_refinement 'CrystalClear-SM Expert 2.1 b46'
_computing_data_collection 'CrystalClear-SM Expert 2.1 b46 (Rigaku, 2016)'
_computing_data_reduction 'CrystalClear-SM Expert 2.1 b46'
_computing_molecular_graphics 'CrystalStructure 4.3'
_computing_publication_material 'CrystalStructure 4.3 (Rigaku, 2018)'
_computing_structure_refinement 'SHELXL Version 2014/7 (Sheldrick, 2008)'
_computing_structure_solution 'SHELXT Version 2014/5 (Sheldrick, 2014)'
_diffrn_ambient_temperature 93
_diffrn_detector_area_resol_mean 7.111
_diffrn_measured_fraction_theta_full 0.997
_diffrn_measured_fraction_theta_max 0.995
_diffrn_measurement_device_type 'Rigaku Saturn724'
_diffrn_measurement_method \w
_diffrn_radiation_type 'Mo K\a'
_diffrn_radiation_wavelength 0.71075
_diffrn_reflns_av_R_equivalents 0.1566
_diffrn_reflns_av_unetI/netI 0.1392
_diffrn_reflns_Laue_measured_fraction_full 0.997
_diffrn_reflns_Laue_measured_fraction_max 0.995
_diffrn_reflns_limit_h_max 36
_diffrn_reflns_limit_h_min -36
_diffrn_reflns_limit_k_max 59
_diffrn_reflns_limit_k_min -59
_diffrn_reflns_limit_l_max 30
_diffrn_reflns_limit_l_min -30
_diffrn_reflns_number 166950
_diffrn_reflns_point_group_measured_fraction_full 0.983
_diffrn_reflns_point_group_measured_fraction_max 0.973
_diffrn_reflns_theta_full 25.242
_diffrn_reflns_theta_max 27.500
_diffrn_reflns_theta_min 3.030
_diffrn_standards_number 0
_exptl_absorpt_coefficient_mu 0.315
_exptl_absorpt_correction_T_max 0.994
_exptl_absorpt_correction_T_min 0.878
_exptl_absorpt_correction_type multi-scan
_exptl_absorpt_process_details 'REQAB (Rigaku, 1998)'
_exptl_crystal_colour colorless
_exptl_crystal_density_diffrn 1.220
_exptl_crystal_density_method 'not measured'
_exptl_crystal_description prism
_exptl_crystal_F_000 12096.00
_exptl_crystal_recrystallization_method 'Re-crystallisation from solvent: Ethyl acetate/heptane'
_exptl_crystal_size_max 0.150
_exptl_crystal_size_mid 0.150
_exptl_crystal_size_min 0.020
_refine_diff_density_max 2.05
_refine_diff_density_min -0.95
_refine_ls_abs_structure_details
;
 No quotients, so Flack parameter determined by classical intensity fit
;
_refine_ls_abs_structure_Flack 0.45(6)
_refine_ls_extinction_method none
_refine_ls_goodness_of_fit_ref 1.050
_refine_ls_hydrogen_treatment constr
_refine_ls_number_parameters 3249
_refine_ls_number_reflns 68028
_refine_ls_number_restraints 91
_refine_ls_R_factor_all 0.1071
_refine_ls_R_factor_gt 0.0915
_refine_ls_shift/su_max 0.004
_refine_ls_structure_factor_coef Fsqd
_refine_ls_weighting_details 'w = 1/[\s^2^(Fo^2^)+(0.1287P)^2^+39.0130P] where P=(Fo^2^+2Fc^2^)/3'
_refine_ls_weighting_scheme calc
_refine_ls_wR_factor_gt 0.2342
_refine_ls_wR_factor_ref 0.2555
_reflns_Friedel_coverage 0.956
_reflns_Friedel_fraction_full 0.970
_reflns_Friedel_fraction_max 0.952
_reflns_number_gt 54418
_reflns_number_total 68028
_reflns_threshold_expression F^2^>2.0\s(F^2^)
_cod_data_source_file d3py00808h2.cif
_cod_data_source_block MMC5S
_cod_depositor_comments 'Adding full bibliography for 1569801--1569802.cif.'
_cod_database_code 1569802

loop_
_space_group_symop_id
_space_group_symop_operation_xyz
1 +X,+Y,+Z
2 +X,-Y,1/2+Z
3 1/2+X,1/2+Y,+Z
4 1/2+X,1/2-Y,1/2+Z

loop_
_atom_site_label
_atom_site_type_symbol
_atom_site_fract_x
_atom_site_fract_y
_atom_site_fract_z
_atom_site_U_iso_or_equiv
_atom_site_adp_type
_atom_site_occupancy
_atom_site_site_symmetry_order
_atom_site_calc_flag
_atom_site_refinement_flags_posn
_atom_site_refinement_flags_adp
_atom_site_refinement_flags_occupancy
_atom_site_disorder_assembly
_atom_site_disorder_group
S1 S 0.69578(7) 0.51184(6) 0.27254(8) 0.0390(6) Uani 1 1 d . . . . .
S2 S 0.50786(7) 0.63240(5) 0.04734(10) 0.0302(5) Uani 1 1 d . . . . .
S3 S 0.45229(8) 0.62844(5) 0.37529(10) 0.0342(5) Uani 1 1 d . . . . .
S4 S 0.65422(8) 0.49340(5) 0.33352(8) 0.0326(5) Uani 1 1 d . . . . .
S5 S 0.68557(7) 0.82729(5) 0.76660(8) 0.0277(4) Uani 1 1 d . . . . .
S6 S 0.49937(8) 0.70049(5) 0.55082(9) 0.0323(5) Uani 1 1 d . . . . .
S7 S 0.44646(7) 0.70307(4) 0.87909(8) 0.0245(4) Uani 1 1 d . . . . .
S8 S 0.64061(8) 0.84410(4) 0.82588(9) 0.0286(4) Uani 1 1 d . . . . .
S9 S 0.67661(8) 0.67784(4) 0.68943(9) 0.0272(4) Uani 1 1 d . . . . .
S10 S 0.87517(7) 0.53561(4) 0.64544(8) 0.0225(4) Uani 1 1 d . . . . .
S11 S 0.81694(7) 0.53443(4) 0.97321(8) 0.0233(4) Uani 1 1 d . . . . .
S12 S 0.63296(7) 0.66152(5) 0.75099(8) 0.0266(4) Uani 1 1 d . . . . .
S13 S 0.45701(7) 0.71425(4) 0.24846(8) 0.0221(4) Uani 1 1 d . . . . .
S14 S 0.47615(7) 0.87453(4) 0.14524(9) 0.0260(4) Uani 1 1 d . . . . .
S15 S 0.33919(7) 0.87297(4) 0.38034(9) 0.0259(4) Uani 1 1 d . . . . .
S16 S 0.39340(7) 0.71018(4) 0.28735(8) 0.0241(4) Uani 1 1 d . . . . .
S17 S 0.36298(6) 0.95140(4) 0.77584(7) 0.0165(3) Uani 1 1 d . . . . .
S18 S 0.34176(8) 0.79091(5) 0.88001(13) 0.0422(6) Uani 1 1 d D . . . .
S19 S 0.48240(7) 0.79406(5) 0.64187(9) 0.0285(4) Uani 1 1 d D . . . .
S20 S 0.42668(6) 0.95579(4) 0.73728(8) 0.0174(3) Uani 1 1 d . . . . .
S21 S 0.16430(7) 0.83150(5) 0.69124(9) 0.0266(4) Uani 1 1 d . . . . .
S22 S 0.35891(7) 0.71137(5) 0.68533(9) 0.0326(5) Uani 1 1 d . . . . .
S23 S 0.32825(9) 0.69898(5) 0.99550(11) 0.0400(5) Uani 1 1 d . . . . .
S24 S 0.12644(6) 0.80960(5) 0.75245(8) 0.0253(4) Uani 1 1 d . . . . .
S25 S 0.19228(7) 0.64440(4) 0.76211(8) 0.0230(4) Uani 1 1 d . . . . .
S26 S -0.01209(7) 0.53032(4) 0.53219(9) 0.0257(4) Uani 1 1 d . . . . .
S27 S -0.03841(7) 0.54255(5) 0.84222(9) 0.0277(4) Uani 1 1 d . . . . .
S28 S 0.15237(7) 0.66514(4) 0.82282(9) 0.0255(4) Uani 1 1 d . . . . .
S29 S 0.17774(7) 0.50332(5) 0.70540(8) 0.0285(5) Uani 1 1 d . . . . .
S30 S 0.36425(7) 0.37650(5) 0.67924(10) 0.0350(5) Uani 1 1 d . . . . .
S31 S 0.33639(7) 0.36515(5) 0.99077(10) 0.0311(5) Uani 1 1 d . . . . .
S32 S 0.13566(7) 0.48364(5) 0.76582(8) 0.0299(5) Uani 1 1 d . . . . .
S33 S 0.39583(8) 0.62352(4) 0.78518(8) 0.0272(4) Uani 1 1 d . . . . .
S34 S 0.34664(8) 0.46097(5) 0.88291(10) 0.0305(5) Uani 1 1 d D . . . .
S35 S 0.48451(7) 0.45868(5) 0.64738(11) 0.0336(5) Uani 1 1 d D . . . .
S36 S 0.46029(7) 0.61965(4) 0.74799(8) 0.0252(4) Uani 1 1 d . . . . .
O1 O 0.59915(18) 0.56341(12) 0.0676(2) 0.0224(11) Uani 1 1 d . . . . .
O2 O 0.6419(2) 0.60441(13) 0.0557(3) 0.0305(13) Uani 1 1 d . . . . .
O3 O 0.4958(2) 0.58089(13) 0.4785(3) 0.0381(16) Uani 1 1 d . . . . .
O4 O 0.5684(2) 0.59197(12) 0.4500(2) 0.0303(13) Uani 1 1 d . . . . .
O5 O 0.59194(19) 0.77357(12) 0.5627(2) 0.0256(12) Uani 1 1 d . . . . .
O6 O 0.6345(2) 0.73185(12) 0.5492(3) 0.0343(14) Uani 1 1 d . . . . .
O7 O 0.4909(2) 0.75296(12) 0.9778(2) 0.0279(13) Uani 1 1 d . . . . .
O8 O 0.5637(2) 0.74367(12) 0.9466(2) 0.0251(12) Uani 1 1 d . . . . .
O9 O 0.75554(17) 0.57528(11) 0.5771(2) 0.0193(11) Uani 1 1 d . . . . .
O10 O 0.82806(19) 0.58478(11) 0.5454(2) 0.0238(12) Uani 1 1 d . . . . .
O11 O 0.68495(19) 0.56743(12) 0.9665(2) 0.0235(11) Uani 1 1 d . . . . .
O12 O 0.72711(19) 0.60864(12) 0.9556(2) 0.0209(11) Uani 1 1 d . . . . .
O13 O 0.45262(19) 0.80655(11) 0.0733(2) 0.0221(11) Uani 1 1 d . . . . .
O14 O 0.5283(2) 0.81737(13) 0.0535(3) 0.0318(14) Uani 1 1 d . . . . .
O15 O 0.2890(2) 0.80996(13) 0.4681(3) 0.0285(13) Uani 1 1 d . . . . .
O16 O 0.36648(19) 0.80682(11) 0.4499(2) 0.0204(11) Uani 1 1 d . . . . .
O17 O 0.36651(19) 0.85883(12) 0.9517(2) 0.0221(12) Uani 1 1 d . . . . .
O18 O 0.2910(2) 0.84874(12) 0.9690(2) 0.0237(12) Uani 1 1 d . . . . .
O19 O 0.53257(19) 0.85772(12) 0.5548(2) 0.0261(13) Uani 1 1 d . . . . .
O20 O 0.4551(2) 0.86031(12) 0.5735(3) 0.0245(12) Uani 1 1 d . . . . .
O21 O 0.2722(2) 0.73983(11) 0.5785(2) 0.0266(12) Uani 1 1 d . . . . .
O22 O 0.3439(2) 0.75798(13) 0.5566(3) 0.0322(14) Uani 1 1 d . . . . .
O23 O 0.1938(2) 0.72705(13) 0.9792(3) 0.0391(16) Uani 1 1 d . . . . .
O24 O 0.2321(2) 0.76929(12) 0.9589(2) 0.0272(12) Uani 1 1 d . . . . .
O25 O 0.08261(18) 0.60122(12) 0.5604(2) 0.0219(11) Uani 1 1 d . . . . .
O26 O 0.1206(2) 0.56111(13) 0.5295(3) 0.0339(14) Uani 1 1 d . . . . .
O27 O -0.02161(18) 0.59156(12) 0.9655(2) 0.0250(12) Uani 1 1 d . . . . .
O28 O 0.04985(18) 0.57425(12) 0.9447(2) 0.0217(11) Uani 1 1 d . . . . .
O29 O 0.2714(2) 0.40883(12) 0.5819(3) 0.0294(13) Uani 1 1 d . . . . .
O30 O 0.3432(2) 0.42521(15) 0.5556(3) 0.0394(16) Uani 1 1 d . . . . .
O31 O 0.2033(2) 0.39689(13) 0.9955(3) 0.0364(15) Uani 1 1 d . . . . .
O32 O 0.24142(19) 0.43753(11) 0.9677(2) 0.0232(11) Uani 1 1 d . . . . .
O33 O 0.3691(2) 0.52845(12) 0.9505(2) 0.0243(12) Uani 1 1 d . . . . .
O34 O 0.2926(2) 0.52322(15) 0.9703(3) 0.0368(16) Uani 1 1 d . . . . .
O35 O 0.5317(3) 0.51549(16) 0.5555(3) 0.0445(18) Uani 1 1 d . . . . .
O36 O 0.4565(2) 0.52619(12) 0.5755(3) 0.0264(12) Uani 1 1 d . . . . .
N1 N 0.6612(2) 0.52648(16) 0.2177(3) 0.0265(15) Uani 1 1 d . . . . .
N2 N 0.6287(2) 0.52077(15) 0.3702(3) 0.0232(14) Uani 1 1 d . . . . .
N3 N 0.6534(2) 0.81191(14) 0.7104(3) 0.0224(13) Uani 1 1 d . . . . .
N4 N 0.6181(2) 0.81561(14) 0.8629(3) 0.0237(14) Uani 1 1 d . . . . .
N5 N 0.7001(2) 0.64975(14) 0.6540(3) 0.0209(13) Uani 1 1 d . . . . .
N6 N 0.6655(2) 0.64678(14) 0.8057(3) 0.0195(13) Uani 1 1 d . . . . .
N7 N 0.4518(2) 0.74099(13) 0.1987(3) 0.0214(13) Uani 1 1 d . . . . .
N8 N 0.3869(2) 0.73866(14) 0.3328(3) 0.0231(13) Uani 1 1 d . . . . .
N9 N 0.3680(2) 0.92427(12) 0.8260(2) 0.0127(11) Uani 1 1 d . . . . .
N10 N 0.4327(2) 0.92753(11) 0.6905(3) 0.0150(12) Uani 1 1 d . . . . .
N11 N 0.1953(2) 0.80657(14) 0.6548(3) 0.0214(13) Uani 1 1 d . . . . .
N12 N 0.1629(2) 0.79897(13) 0.8074(3) 0.0182(12) Uani 1 1 d . . . . .
N13 N 0.1566(2) 0.63272(13) 0.7074(3) 0.0205(13) Uani 1 1 d . . . . .
N14 N 0.1231(2) 0.63926(14) 0.8599(3) 0.0217(13) Uani 1 1 d . . . . .
N15 N 0.2044(2) 0.47678(15) 0.6685(3) 0.0253(15) Uani 1 1 d . . . . .
N16 N 0.1702(2) 0.47060(15) 0.8205(3) 0.0215(13) Uani 1 1 d . . . . .
N17 N 0.3883(2) 0.59534(13) 0.8306(3) 0.0231(14) Uani 1 1 d . . . . .
N18 N 0.4549(2) 0.59263(13) 0.6982(3) 0.0256(15) Uani 1 1 d . . . . .
C1 C 0.6700(3) 0.55825(19) 0.2099(3) 0.0269(17) Uani 1 1 d . . . . .
C2 C 0.6337(3) 0.56983(18) 0.1654(3) 0.0273(17) Uani 1 1 d . . . . .
H1 H 0.6020 0.5688 0.1814 0.033 Uiso 1 1 calc R U . . .
H2 H 0.6405 0.5907 0.1574 0.033 Uiso 1 1 calc R U . . .
C3 C 0.6337(3) 0.55291(17) 0.1103(3) 0.0217(15) Uani 1 1 d . . . . .
H3 H 0.6657 0.5537 0.0943 0.026 Uiso 1 1 calc R U . . .
C4 C 0.6213(2) 0.52172(16) 0.1232(3) 0.0181(14) Uani 1 1 d . . . . .
H4 H 0.6208 0.5104 0.0872 0.022 Uiso 1 1 calc R U . . .
H5 H 0.5892 0.5211 0.1382 0.022 Uiso 1 1 calc R U . . .
C5 C 0.6553(3) 0.5069(2) 0.1664(3) 0.0277(18) Uani 1 1 d . . . . .
C6 C 0.6607(3) 0.5739(2) 0.2655(4) 0.034(2) Uani 1 1 d . . . . .
H6 H 0.6866 0.5701 0.2931 0.051 Uiso 1 1 calc R U . . .
H7 H 0.6312 0.5666 0.2809 0.051 Uiso 1 1 calc R U . . .
H8 H 0.6581 0.5950 0.2586 0.051 Uiso 1 1 calc R U . . .
C7 C 0.7202(3) 0.5656(3) 0.1926(4) 0.049(3) Uani 1 1 d . . . . .
H9 H 0.7251 0.5581 0.1540 0.073 Uiso 1 1 calc R U . . .
H10 H 0.7428 0.5564 0.2195 0.073 Uiso 1 1 calc R U . . .
H11 H 0.7246 0.5869 0.1931 0.073 Uiso 1 1 calc R U . . .
C8 C 0.6326(4) 0.47883(19) 0.1848(4) 0.038(2) Uani 1 1 d . . . . .
H12 H 0.6034 0.4833 0.2038 0.057 Uiso 1 1 calc R U . . .
H13 H 0.6541 0.4684 0.2112 0.057 Uiso 1 1 calc R U . . .
H14 H 0.6257 0.4666 0.1512 0.057 Uiso 1 1 calc R U . . .
C9 C 0.7013(3) 0.4987(3) 0.1382(4) 0.046(3) Uani 1 1 d . U . . .
H15 H 0.7239 0.4915 0.1673 0.068 Uiso 1 1 calc R U . . .
H16 H 0.7142 0.5160 0.1196 0.068 Uiso 1 1 calc R U . . .
H17 H 0.6951 0.4834 0.1097 0.068 Uiso 1 1 calc R U . . .
C10 C 0.6085(3) 0.58881(18) 0.0424(3) 0.0270(18) Uani 1 1 d . . . . .
C11 C 0.5739(3) 0.59576(18) -0.0049(3) 0.0276(17) Uani 1 1 d . . . . .
H18 H 0.5472 0.5819 -0.0034 0.033 Uiso 1 1 calc R U . . .
H19 H 0.5891 0.5929 -0.0419 0.033 Uiso 1 1 calc R U . . .
C12 C 0.5552(3) 0.62714(18) -0.0020(4) 0.0325(19) Uani 1 1 d . . . . .
H20 H 0.5437 0.6331 -0.0406 0.039 Uiso 1 1 calc R U . . .
H21 H 0.5815 0.6403 0.0094 0.039 Uiso 1 1 calc R U . . .
C13 C 0.5378(3) 0.6322(2) 0.1186(4) 0.044(2) Uani 1 1 d . . . . .
H22 H 0.5586 0.6148 0.1223 0.053 Uiso 1 1 calc R U . . .
H23 H 0.5574 0.6500 0.1234 0.053 Uiso 1 1 calc R U . . .
C14 C 0.5026(3) 0.63133(18) 0.1625(4) 0.0323(19) Uani 1 1 d . . . . .
H24 H 0.4866 0.6121 0.1602 0.039 Uiso 1 1 calc R U . . .
H25 H 0.4786 0.6465 0.1532 0.039 Uiso 1 1 calc R U . . .
C15 C 0.5200(3) 0.6360(2) 0.2242(4) 0.035(2) Uani 1 1 d . . . . .
H26 H 0.5452 0.6216 0.2331 0.042 Uiso 1 1 calc R U . . .
H27 H 0.5341 0.6558 0.2273 0.042 Uiso 1 1 calc R U . . .
C16 C 0.4828(3) 0.63320(18) 0.2689(3) 0.0258(17) Uani 1 1 d . . . . .
H28 H 0.4564 0.6465 0.2584 0.031 Uiso 1 1 calc R U . . .
H29 H 0.4703 0.6129 0.2677 0.031 Uiso 1 1 calc R U . . .
C17 C 0.4992(3) 0.63990(19) 0.3288(4) 0.0313(18) Uani 1 1 d . . . . .
H30 H 0.5053 0.6611 0.3332 0.038 Uiso 1 1 calc R U . . .
H31 H 0.5285 0.6291 0.3385 0.038 Uiso 1 1 calc R U . . .
C18 C 0.4712(3) 0.64099(18) 0.4457(3) 0.0289(17) Uani 1 1 d . . . . .
H32 H 0.4693 0.6626 0.4465 0.035 Uiso 1 1 calc R U . . .
H33 H 0.4490 0.6334 0.4737 0.035 Uiso 1 1 calc R U . . .
C19 C 0.5200(3) 0.63208(16) 0.4643(3) 0.0315(19) Uani 1 1 d . . . . .
H34 H 0.5273 0.6400 0.5028 0.038 Uiso 1 1 calc R U . . .
H35 H 0.5427 0.6406 0.4378 0.038 Uiso 1 1 calc R U . . .
C20 C 0.5258(4) 0.59873(18) 0.4654(3) 0.032(2) Uani 1 1 d . . . . .
C21 C 0.5784(3) 0.56068(17) 0.4413(4) 0.0290(18) Uani 1 1 d . . . . .
H36 H 0.5656 0.5483 0.4723 0.035 Uiso 1 1 calc R U . . .
C22 C 0.5588(3) 0.55180(17) 0.3834(3) 0.0239(16) Uani 1 1 d . . . . .
H37 H 0.5678 0.5667 0.3551 0.029 Uiso 1 1 calc R U . . .
H38 H 0.5241 0.5516 0.3844 0.029 Uiso 1 1 calc R U . . .
C23 C 0.5757(3) 0.52179(16) 0.3638(3) 0.0185(15) Uani 1 1 d . . . . .
C24 C 0.6520(3) 0.5296(2) 0.4250(3) 0.0265(18) Uani 1 1 d . . . . .
C25 C 0.6329(3) 0.5597(2) 0.4414(4) 0.0326(19) Uani 1 1 d . . . . .
H39 H 0.6442 0.5746 0.4143 0.039 Uiso 1 1 calc R U . . .
H40 H 0.6455 0.5650 0.4800 0.039 Uiso 1 1 calc R U . . .
C26 C 0.5604(3) 0.51783(19) 0.3017(4) 0.0280(18) Uani 1 1 d . . . . .
H41 H 0.5281 0.5250 0.2957 0.042 Uiso 1 1 calc R U . . .
H42 H 0.5617 0.4970 0.2917 0.042 Uiso 1 1 calc R U . . .
H43 H 0.5814 0.5289 0.2775 0.042 Uiso 1 1 calc R U . . .
C27 C 0.5517(3) 0.49732(17) 0.3979(4) 0.0264(17) Uani 1 1 d . . . . .
H44 H 0.5655 0.4783 0.3885 0.040 Uiso 1 1 calc R U . . .
H45 H 0.5179 0.4971 0.3880 0.040 Uiso 1 1 calc R U . . .
H46 H 0.5563 0.5011 0.4389 0.040 Uiso 1 1 calc R U . . .
C28 C 0.7056(3) 0.5337(2) 0.4162(4) 0.039(2) Uani 1 1 d . . . . .
H47 H 0.7102 0.5477 0.3852 0.058 Uiso 1 1 calc R U . . .
H48 H 0.7195 0.5148 0.4064 0.058 Uiso 1 1 calc R U . . .
H49 H 0.7207 0.5412 0.4515 0.058 Uiso 1 1 calc R U . . .
C29 C 0.6482(3) 0.5081(2) 0.4749(3) 0.035(2) Uani 1 1 d . . . . .
H50 H 0.6513 0.4880 0.4608 0.052 Uiso 1 1 calc R U . . .
H51 H 0.6176 0.5104 0.4923 0.052 Uiso 1 1 calc R U . . .
H52 H 0.6733 0.5121 0.5035 0.052 Uiso 1 1 calc R U . . .
C30 C 0.6469(3) 0.83155(18) 0.6591(3) 0.0251(17) Uani 1 1 d . . . . .
C31 C 0.6145(3) 0.81596(16) 0.6157(3) 0.0200(15) Uani 1 1 d . . . . .
H53 H 0.5821 0.8164 0.6298 0.024 Uiso 1 1 calc R U . . .
H54 H 0.6144 0.8271 0.5795 0.024 Uiso 1 1 calc R U . . .
C32 C 0.6276(3) 0.78439(17) 0.6035(3) 0.0227(16) Uani 1 1 d . . . . .
H55 H 0.6594 0.7835 0.5867 0.027 Uiso 1 1 calc R U . . .
C33 C 0.6277(3) 0.76747(17) 0.6599(4) 0.032(2) Uani 1 1 d . . . . .
H56 H 0.5959 0.7683 0.6756 0.039 Uiso 1 1 calc R U . . .
H57 H 0.6352 0.7466 0.6524 0.039 Uiso 1 1 calc R U . . .
C34 C 0.6627(3) 0.77943(18) 0.7034(4) 0.0286(18) Uani 1 1 d . . . . .
C35 C 0.6224(3) 0.85955(17) 0.6765(4) 0.0308(19) Uani 1 1 d . . . . .
H58 H 0.6428 0.8705 0.7033 0.046 Uiso 1 1 calc R U . . .
H59 H 0.5929 0.8546 0.6948 0.046 Uiso 1 1 calc R U . . .
H60 H 0.6155 0.8715 0.6425 0.046 Uiso 1 1 calc R U . . .
C36 C 0.6935(3) 0.8403(2) 0.6322(4) 0.037(2) Uani 1 1 d . . . . .
H61 H 0.7070 0.8233 0.6133 0.055 Uiso 1 1 calc R U . . .
H62 H 0.7157 0.8474 0.6620 0.055 Uiso 1 1 calc R U . . .
H63 H 0.6876 0.8559 0.6041 0.055 Uiso 1 1 calc R U . . .
C37 C 0.6537(3) 0.76366(19) 0.7600(3) 0.033(2) Uani 1 1 d . . . . .
H64 H 0.6775 0.7697 0.7889 0.050 Uiso 1 1 calc R U . . .
H65 H 0.6554 0.7424 0.7543 0.050 Uiso 1 1 calc R U . . .
H66 H 0.6224 0.7689 0.7729 0.050 Uiso 1 1 calc R U . . .
C38 C 0.7134(3) 0.7731(2) 0.6875(4) 0.039(2) Uani 1 1 d . . . . .
H67 H 0.7351 0.7812 0.7167 0.059 Uiso 1 1 calc R U . . .
H68 H 0.7196 0.7820 0.6505 0.059 Uiso 1 1 calc R U . . .
H69 H 0.7181 0.7518 0.6850 0.059 Uiso 1 1 calc R U . . .
C39 C 0.6001(3) 0.74715(16) 0.5384(3) 0.0251(17) Uani 1 1 d . . . . .
C40 C 0.5622(3) 0.73883(18) 0.4968(3) 0.0321(19) Uani 1 1 d . . . . .
H70 H 0.5733 0.7419 0.4577 0.039 Uiso 1 1 calc R U . . .
H71 H 0.5348 0.7518 0.5019 0.039 Uiso 1 1 calc R U . . .
C41 C 0.5469(3) 0.70684(16) 0.5032(3) 0.0265(16) Uani 1 1 d . . . . .
H72 H 0.5744 0.6953 0.5170 0.032 Uiso 1 1 calc R U . . .
H73 H 0.5373 0.6993 0.4650 0.032 Uiso 1 1 calc R U . . .
C42 C 0.5287(3) 0.70746(18) 0.6205(3) 0.0285(17) Uani 1 1 d . . . . .
H74 H 0.5554 0.6938 0.6267 0.034 Uiso 1 1 calc R U . . .
H75 H 0.5410 0.7278 0.6221 0.034 Uiso 1 1 calc R U . . .
C43 C 0.4929(3) 0.70298(16) 0.6656(3) 0.0256(16) Uani 1 1 d . . . . .
H76 H 0.4765 0.6842 0.6579 0.031 Uiso 1 1 calc R U . . .
H77 H 0.4691 0.7188 0.6619 0.031 Uiso 1 1 calc R U . . .
C44 C 0.5121(3) 0.7026(2) 0.7269(3) 0.0295(18) Uani 1 1 d . . . . .
H78 H 0.5336 0.6857 0.7317 0.035 Uiso 1 1 calc R U . . .
H79 H 0.5310 0.7206 0.7336 0.035 Uiso 1 1 calc R U . . .
C45 C 0.4756(3) 0.70085(17) 0.7721(3) 0.0252(17) Uani 1 1 d . . . . .
H80 H 0.4533 0.6849 0.7618 0.030 Uiso 1 1 calc R U . . .
H81 H 0.4576 0.7194 0.7718 0.030 Uiso 1 1 calc R U . . .
C46 C 0.4949(3) 0.69545(17) 0.8322(3) 0.0260(16) Uani 1 1 d . . . . .
H82 H 0.5218 0.7086 0.8411 0.031 Uiso 1 1 calc R U . . .
H83 H 0.5056 0.6749 0.8366 0.031 Uiso 1 1 calc R U . . .
C47 C 0.4683(3) 0.69178(17) 0.9493(3) 0.0252(16) Uani 1 1 d . . . . .
H84 H 0.4465 0.6990 0.9780 0.030 Uiso 1 1 calc R U . . .
H85 H 0.4682 0.6701 0.9510 0.030 Uiso 1 1 calc R U . . .
C48 C 0.5173(3) 0.70252(16) 0.9653(3) 0.0283(17) Uani 1 1 d . . . . .
H86 H 0.5397 0.6943 0.9381 0.034 Uiso 1 1 calc R U . . .
H87 H 0.5263 0.6952 1.0038 0.034 Uiso 1 1 calc R U . . .
C49 C 0.5215(3) 0.73616(17) 0.9650(3) 0.0247(17) Uani 1 1 d . . . . .
C50 C 0.5725(3) 0.77484(16) 0.9366(3) 0.0217(16) Uani 1 1 d . . . . .
H88 H 0.5591 0.7873 0.9672 0.026 Uiso 1 1 calc R U . . .
C51 C 0.6263(3) 0.77792(19) 0.9356(4) 0.0284(18) Uani 1 1 d . . . . .
H89 H 0.6397 0.7731 0.9740 0.034 Uiso 1 1 calc R U . . .
H90 H 0.6385 0.7634 0.9085 0.034 Uiso 1 1 calc R U . . .
C52 C 0.6435(3) 0.80790(18) 0.9191(3) 0.0240(16) Uani 1 1 d . . . . .
C53 C 0.5650(3) 0.81286(17) 0.8564(3) 0.0221(16) Uani 1 1 d . . . . .
C54 C 0.5517(3) 0.78264(15) 0.8784(3) 0.0187(15) Uani 1 1 d . . . . .
H91 H 0.5170 0.7815 0.8799 0.022 Uiso 1 1 calc R U . . .
H92 H 0.5617 0.7677 0.8507 0.022 Uiso 1 1 calc R U . . .
C55 C 0.6959(3) 0.8051(2) 0.9078(4) 0.036(2) Uani 1 1 d . . . . .
H93 H 0.7081 0.8242 0.8959 0.053 Uiso 1 1 calc R U . . .
H94 H 0.7004 0.7907 0.8775 0.053 Uiso 1 1 calc R U . . .
H95 H 0.7128 0.7987 0.9427 0.053 Uiso 1 1 calc R U . . .
C56 C 0.6389(3) 0.8300(2) 0.9661(4) 0.048(3) Uani 1 1 d . . . . .
H96 H 0.6075 0.8285 0.9819 0.073 Uiso 1 1 calc R U . . .
H97 H 0.6434 0.8498 0.9508 0.073 Uiso 1 1 calc R U . . .
H98 H 0.6628 0.8262 0.9963 0.073 Uiso 1 1 calc R U . . .
C57 C 0.5491(3) 0.81569(18) 0.7949(4) 0.0272(18) Uani 1 1 d . . . . .
H99 H 0.5183 0.8064 0.7892 0.041 Uiso 1 1 calc R U . . .
H100 H 0.5719 0.8060 0.7708 0.041 Uiso 1 1 calc R U . . .
H101 H 0.5470 0.8365 0.7847 0.041 Uiso 1 1 calc R U . . .
C58 C 0.5391(3) 0.83652(19) 0.8917(4) 0.036(2) Uani 1 1 d . . . . .
H102 H 0.5451 0.8329 0.9325 0.053 Uiso 1 1 calc R U . . .
H103 H 0.5053 0.8355 0.8830 0.053 Uiso 1 1 calc R U . . .
H104 H 0.5508 0.8560 0.8819 0.053 Uiso 1 1 calc R U . . .
C59 C 0.6747(3) 0.63964(18) 0.5992(4) 0.0278(18) Uani 1 1 d . . . . .
C60 C 0.6932(3) 0.60874(16) 0.5845(3) 0.0205(15) Uani 1 1 d . . . . .
H105 H 0.6812 0.5946 0.6124 0.025 Uiso 1 1 calc R U . . .
H106 H 0.6803 0.6031 0.5463 0.025 Uiso 1 1 calc R U . . .
C61 C 0.7453(3) 0.60627(16) 0.5844(3) 0.0196(15) Uani 1 1 d . . . . .
H107 H 0.7583 0.6181 0.5527 0.023 Uiso 1 1 calc R U . . .
C62 C 0.7666(3) 0.61594(17) 0.6418(3) 0.0223(16) Uani 1 1 d . . . . .
H108 H 0.8013 0.6148 0.6402 0.027 Uiso 1 1 calc R U . . .
H109 H 0.7567 0.6020 0.6715 0.027 Uiso 1 1 calc R U . . .
C63 C 0.7528(3) 0.64733(16) 0.6597(3) 0.0190(15) Uani 1 1 d . . . . .
C64 C 0.6224(3) 0.63714(18) 0.6087(3) 0.0261(17) Uani 1 1 d . . . . .
H110 H 0.6174 0.6269 0.6448 0.039 Uiso 1 1 calc R U . . .
H111 H 0.6074 0.6261 0.5772 0.039 Uiso 1 1 calc R U . . .
H112 H 0.6086 0.6568 0.6103 0.039 Uiso 1 1 calc R U . . .
C65 C 0.6822(3) 0.66151(19) 0.5493(3) 0.035(2) Uani 1 1 d . . . . .
H113 H 0.6604 0.6567 0.5174 0.052 Uiso 1 1 calc R U . . .
H114 H 0.7146 0.6600 0.5368 0.052 Uiso 1 1 calc R U . . .
H115 H 0.6762 0.6815 0.5623 0.052 Uiso 1 1 calc R U . . .
C66 C 0.7678(3) 0.65067(19) 0.7239(3) 0.0261(17) Uani 1 1 d . . . . .
H116 H 0.7478 0.6383 0.7471 0.039 Uiso 1 1 calc R U . . .
H117 H 0.7645 0.6712 0.7354 0.039 Uiso 1 1 calc R U . . .
H118 H 0.8007 0.6446 0.7296 0.039 Uiso 1 1 calc R U . . .
C67 C 0.7796(3) 0.67069(19) 0.6260(4) 0.033(2) Uani 1 1 d . . . . .
H119 H 0.7647 0.6899 0.6308 0.050 Uiso 1 1 calc R U . . .
H120 H 0.7788 0.6655 0.5854 0.050 Uiso 1 1 calc R U . . .
H121 H 0.8123 0.6716 0.6403 0.050 Uiso 1 1 calc R U . . .
C68 C 0.7994(2) 0.56753(15) 0.5593(3) 0.0158(14) Uani 1 1 d . . . . .
C69 C 0.8035(2) 0.53497(14) 0.5587(3) 0.0132(13) Uani 1 1 d . . . . .
H122 H 0.7947 0.5277 0.5199 0.016 Uiso 1 1 calc R U . . .
H123 H 0.7809 0.5266 0.5854 0.016 Uiso 1 1 calc R U . . .
C70 C 0.8529(2) 0.52400(15) 0.5753(3) 0.0166(14) Uani 1 1 d . . . . .
H124 H 0.8749 0.5309 0.5464 0.020 Uiso 1 1 calc R U . . .
H125 H 0.8528 0.5023 0.5741 0.020 Uiso 1 1 calc R U . . .
C71 C 0.8274(3) 0.52871(18) 0.6931(3) 0.0217(15) Uani 1 1 d . . . . .
H126 H 0.8004 0.5417 0.6834 0.026 Uiso 1 1 calc R U . . .
H127 H 0.8168 0.5081 0.6895 0.026 Uiso 1 1 calc R U . . .
C72 C 0.8459(3) 0.53479(16) 0.7543(3) 0.0208(15) Uani 1 1 d . . . . .
H128 H 0.8635 0.5535 0.7549 0.025 Uiso 1 1 calc R U . . .
H129 H 0.8681 0.5190 0.7662 0.025 Uiso 1 1 calc R U . . .
C73 C 0.8059(3) 0.5365(2) 0.7978(4) 0.0311(19) Uani 1 1 d . . . . .
H130 H 0.7878 0.5548 0.7916 0.037 Uiso 1 1 calc R U . . .
H131 H 0.7842 0.5198 0.7920 0.037 Uiso 1 1 calc R U . . .
C74 C 0.8265(3) 0.53597(15) 0.8579(3) 0.0179(14) Uani 1 1 d . . . . .
H132 H 0.8514 0.5511 0.8615 0.022 Uiso 1 1 calc R U . . .
H133 H 0.8415 0.5167 0.8649 0.022 Uiso 1 1 calc R U . . .
C75 C 0.7903(3) 0.5414(2) 0.9037(3) 0.0301(18) Uani 1 1 d . . . . .
H134 H 0.7629 0.5284 0.8972 0.036 Uiso 1 1 calc R U . . .
H135 H 0.7793 0.5620 0.9016 0.036 Uiso 1 1 calc R U . . .
C76 C 0.7691(3) 0.54170(18) 1.0200(3) 0.0271(17) Uani 1 1 d . . . . .
H136 H 0.7410 0.5306 1.0064 0.032 Uiso 1 1 calc R U . . .
H137 H 0.7779 0.5346 1.0588 0.032 Uiso 1 1 calc R U . . .
C77 C 0.7564(3) 0.57460(17) 1.0231(3) 0.0229(16) Uani 1 1 d . . . . .
H138 H 0.7452 0.5792 1.0616 0.027 Uiso 1 1 calc R U . . .
H139 H 0.7847 0.5866 1.0166 0.027 Uiso 1 1 calc R U . . .
C78 C 0.7181(3) 0.58223(17) 0.9784(3) 0.0204(15) Uani 1 1 d . . . . .
C79 C 0.6919(3) 0.61994(17) 0.9142(3) 0.0210(15) Uani 1 1 d . . . . .
H140 H 0.6599 0.6197 0.9306 0.025 Uiso 1 1 calc R U . . .
C80 C 0.7067(3) 0.65094(17) 0.9014(3) 0.0214(15) Uani 1 1 d . . . . .
H141 H 0.7390 0.6507 0.8869 0.026 Uiso 1 1 calc R U . . .
H142 H 0.7074 0.6625 0.9372 0.026 Uiso 1 1 calc R U . . .
C81 C 0.6735(3) 0.66612(17) 0.8571(3) 0.0221(16) Uani 1 1 d . . . . .
C82 C 0.6566(3) 0.61469(17) 0.8137(3) 0.0210(15) Uani 1 1 d . . . . .
C83 C 0.6923(3) 0.60230(16) 0.8590(3) 0.0198(15) Uani 1 1 d . . . . .
H143 H 0.6844 0.5816 0.8671 0.024 Uiso 1 1 calc R U . . .
H144 H 0.7242 0.6028 0.8436 0.024 Uiso 1 1 calc R U . . .
C84 C 0.6990(3) 0.69407(18) 0.8378(4) 0.0285(17) Uani 1 1 d . . . . .
H145 H 0.6770 0.7065 0.8157 0.043 Uiso 1 1 calc R U . . .
H146 H 0.7253 0.6886 0.8140 0.043 Uiso 1 1 calc R U . . .
H147 H 0.7110 0.7048 0.8714 0.043 Uiso 1 1 calc R U . . .
C85 C 0.6269(3) 0.6758(2) 0.8844(4) 0.035(2) Uani 1 1 d . . . . .
H148 H 0.6126 0.6589 0.9029 0.052 Uiso 1 1 calc R U . . .
H149 H 0.6052 0.6835 0.8547 0.052 Uiso 1 1 calc R U . . .
H150 H 0.6336 0.6911 0.9128 0.052 Uiso 1 1 calc R U . . .
C86 C 0.6644(3) 0.59831(18) 0.7572(4) 0.0308(18) Uani 1 1 d . . . . .
H151 H 0.6951 0.6037 0.7427 0.046 Uiso 1 1 calc R U . . .
H152 H 0.6396 0.6037 0.7291 0.046 Uiso 1 1 calc R U . . .
H153 H 0.6634 0.5771 0.7640 0.046 Uiso 1 1 calc R U . . .
C87 C 0.6053(3) 0.6080(2) 0.8314(3) 0.034(2) Uani 1 1 d . . . . .
H154 H 0.5831 0.6166 0.8032 0.051 Uiso 1 1 calc R U . . .
H155 H 0.6001 0.6166 0.8689 0.051 Uiso 1 1 calc R U . . .
H156 H 0.6006 0.5868 0.8330 0.051 Uiso 1 1 calc R U . . .
C88 C 0.4866(3) 0.76537(17) 0.2083(3) 0.0238(16) Uani 1 1 d . . . . .
C89 C 0.4734(2) 0.79020(16) 0.1682(3) 0.0164(14) Uani 1 1 d . . . . .
H157 H 0.4434 0.7989 0.1802 0.020 Uiso 1 1 calc R U . . .
H158 H 0.4979 0.8056 0.1713 0.020 Uiso 1 1 calc R U . . .
C90 C 0.4678(3) 0.78080(15) 0.1069(3) 0.0179(14) Uani 1 1 d . . . . .
H159 H 0.4981 0.7729 0.0929 0.021 Uiso 1 1 calc R U . . .
C91 C 0.4293(3) 0.75797(17) 0.1010(3) 0.0219(15) Uani 1 1 d . . . . .
H160 H 0.4253 0.7521 0.0606 0.026 Uiso 1 1 calc R U . . .
H161 H 0.3992 0.7665 0.1131 0.026 Uiso 1 1 calc R U . . .
C92 C 0.4412(3) 0.73074(16) 0.1379(3) 0.0239(16) Uani 1 1 d . . . . .
C93 C 0.4830(3) 0.77653(18) 0.2699(3) 0.0271(17) Uani 1 1 d . . . . .
H162 H 0.4499 0.7799 0.2782 0.041 Uiso 1 1 calc R U . . .
H163 H 0.5005 0.7949 0.2744 0.041 Uiso 1 1 calc R U . . .
H164 H 0.4962 0.7619 0.2964 0.041 Uiso 1 1 calc R U . . .
C94 C 0.5390(2) 0.75722(18) 0.2003(3) 0.0274(17) Uani 1 1 d . . . . .
H165 H 0.5591 0.7736 0.2130 0.041 Uiso 1 1 calc R U . . .
H166 H 0.5441 0.7532 0.1599 0.041 Uiso 1 1 calc R U . . .
H167 H 0.5469 0.7397 0.2229 0.041 Uiso 1 1 calc R U . . .
C95 C 0.3976(3) 0.71149(16) 0.1383(3) 0.0282(17) Uani 1 1 d . . . . .
H168 H 0.3727 0.7217 0.1581 0.042 Uiso 1 1 calc R U . . .
H169 H 0.4051 0.6931 0.1581 0.042 Uiso 1 1 calc R U . . .
H170 H 0.3870 0.7073 0.0989 0.042 Uiso 1 1 calc R U . . .
C96 C 0.4812(3) 0.71230(16) 0.1136(3) 0.0311(18) Uani 1 1 d . . . . .
H171 H 0.4949 0.6997 0.1437 0.047 Uiso 1 1 calc R U . . .
H172 H 0.5055 0.7253 0.0993 0.047 Uiso 1 1 calc R U . . .
H173 H 0.4686 0.7001 0.0822 0.047 Uiso 1 1 calc R U . . .
C97 C 0.4875(3) 0.82438(17) 0.0552(3) 0.0195(15) Uani 1 1 d . . . . .
C98 C 0.4686(3) 0.85351(18) 0.0341(4) 0.0304(19) Uani 1 1 d . . . . .
H174 H 0.4486 0.8504 -0.0007 0.036 Uiso 1 1 calc R U . . .
H175 H 0.4951 0.8664 0.0242 0.036 Uiso 1 1 calc R U . . .
C99 C 0.4389(3) 0.86879(17) 0.0813(4) 0.0269(17) Uani 1 1 d . . . . .
H176 H 0.4117 0.8563 0.0905 0.032 Uiso 1 1 calc R U . . .
H177 H 0.4267 0.8878 0.0670 0.032 Uiso 1 1 calc R U . . .
C100 C 0.4338(3) 0.89409(18) 0.1877(5) 0.040(2) Uani 1 1 d . . . . .
H178 H 0.4513 0.9037 0.2197 0.048 Uiso 1 1 calc R U . . .
H179 H 0.4197 0.9099 0.1636 0.048 Uiso 1 1 calc R U . . .
C101 C 0.3946(3) 0.87703(18) 0.2120(4) 0.0299(18) Uani 1 1 d . . . . .
H180 H 0.3802 0.8649 0.1812 0.036 Uiso 1 1 calc R U . . .
H181 H 0.3703 0.8910 0.2242 0.036 Uiso 1 1 calc R U . . .
C102 C 0.4075(3) 0.85640(19) 0.2640(3) 0.0288(18) Uani 1 1 d . . . . .
H182 H 0.3798 0.8443 0.2724 0.035 Uiso 1 1 calc R U . . .
H183 H 0.4330 0.8430 0.2530 0.035 Uiso 1 1 calc R U . . .
C103 C 0.4233(3) 0.8728(2) 0.3183(4) 0.037(2) Uani 1 1 d . . . . .
H184 H 0.4342 0.8582 0.3471 0.044 Uiso 1 1 calc R U . . .
H185 H 0.4506 0.8853 0.3095 0.044 Uiso 1 1 calc R U . . .
C104 C 0.3868(3) 0.89150(18) 0.3440(3) 0.0290(17) Uani 1 1 d . . . . .
H186 H 0.3725 0.9038 0.3133 0.035 Uiso 1 1 calc R U . . .
H187 H 0.4028 0.9049 0.3717 0.035 Uiso 1 1 calc R U . . .
C105 C 0.3687(3) 0.86878(16) 0.4491(3) 0.0225(15) Uani 1 1 d . . . . .
H188 H 0.3993 0.8589 0.4442 0.027 Uiso 1 1 calc R U . . .
H189 H 0.3750 0.8884 0.4658 0.027 Uiso 1 1 calc R U . . .
C106 C 0.3396(3) 0.85096(18) 0.4897(3) 0.0309(19) Uani 1 1 d . . . . .
H190 H 0.3100 0.8616 0.4963 0.037 Uiso 1 1 calc R U . . .
H191 H 0.3571 0.8495 0.5268 0.037 Uiso 1 1 calc R U . . .
C107 C 0.3275(3) 0.81992(17) 0.4688(3) 0.0264(17) Uani 1 1 d . . . . .
C108 C 0.3579(3) 0.77879(16) 0.4200(3) 0.0198(15) Uani 1 1 d . . . . .
H192 H 0.3313 0.7679 0.4370 0.024 Uiso 1 1 calc R U . . .
C109 C 0.3476(3) 0.78497(17) 0.3577(3) 0.0239(16) Uani 1 1 d . . . . .
H193 H 0.3731 0.7973 0.3430 0.029 Uiso 1 1 calc R U . . .
H194 H 0.3180 0.7963 0.3538 0.029 Uiso 1 1 calc R U . . .
C110 C 0.3431(3) 0.75706(17) 0.3211(3) 0.0238(16) Uani 1 1 d . . . . .
C111 C 0.4035(3) 0.73277(15) 0.3940(3) 0.0192(14) Uani 1 1 d . . . . .
C112 C 0.4037(3) 0.76163(16) 0.4273(3) 0.0243(16) Uani 1 1 d . . . . .
H195 H 0.4095 0.7574 0.4683 0.029 Uiso 1 1 calc R U . . .
H196 H 0.4299 0.7740 0.4145 0.029 Uiso 1 1 calc R U . . .
C113 C 0.3421(3) 0.7666(2) 0.2582(4) 0.0303(18) Uani 1 1 d . . . . .
H197 H 0.3739 0.7716 0.2471 0.045 Uiso 1 1 calc R U . . .
H198 H 0.3216 0.7837 0.2531 0.045 Uiso 1 1 calc R U . . .
H199 H 0.3299 0.7505 0.2343 0.045 Uiso 1 1 calc R U . . .
C114 C 0.2965(3) 0.7414(2) 0.3311(4) 0.0352(19) Uani 1 1 d . . . . .
H200 H 0.2704 0.7549 0.3226 0.053 Uiso 1 1 calc R U . . .
H201 H 0.2937 0.7243 0.3062 0.053 Uiso 1 1 calc R U . . .
H202 H 0.2956 0.7352 0.3711 0.053 Uiso 1 1 calc R U . . .
C115 C 0.4542(3) 0.72169(16) 0.3944(3) 0.0246(16) Uani 1 1 d . . . . .
H203 H 0.4739 0.7359 0.3749 0.037 Uiso 1 1 calc R U . . .
H204 H 0.4552 0.7028 0.3748 0.037 Uiso 1 1 calc R U . . .
H205 H 0.4659 0.7193 0.4340 0.037 Uiso 1 1 calc R U . . .
C116 C 0.3756(3) 0.70922(18) 0.4252(4) 0.040(2) Uani 1 1 d . . . . .
H206 H 0.3887 0.7069 0.4641 0.060 Uiso 1 1 calc R U . . .
H207 H 0.3426 0.7152 0.4266 0.060 Uiso 1 1 calc R U . . .
H208 H 0.3777 0.6906 0.4047 0.060 Uiso 1 1 calc R U . . .
C117 C 0.3784(2) 0.93488(15) 0.8858(3) 0.0147(13) Uani 1 1 d . U . . .
C118 C 0.3892(3) 0.90784(15) 0.9238(3) 0.0188(15) Uani 1 1 d . . . . .
H209 H 0.4198 0.8994 0.9133 0.023 Uiso 1 1 calc R U . . .
H210 H 0.3920 0.9142 0.9641 0.023 Uiso 1 1 calc R U . . .
C119 C 0.3521(3) 0.88447(15) 0.9182(3) 0.0179(14) Uani 1 1 d . . . . .
H211 H 0.3215 0.8921 0.9317 0.022 Uiso 1 1 calc R U . . .
C120 C 0.3464(3) 0.87409(15) 0.8556(3) 0.0179(15) Uani 1 1 d . . . . .
H212 H 0.3762 0.8652 0.8436 0.021 Uiso 1 1 calc R U . . .
H213 H 0.3216 0.8589 0.8527 0.021 Uiso 1 1 calc R U . . .
C121 C 0.3331(2) 0.89978(15) 0.8154(3) 0.0156(14) Uani 1 1 d . . . . .
C122 C 0.4223(3) 0.95449(16) 0.8862(3) 0.0224(16) Uani 1 1 d . . . . .
H214 H 0.4491 0.9432 0.8732 0.034 Uiso 1 1 calc R U . . .
H215 H 0.4291 0.9616 0.9251 0.034 Uiso 1 1 calc R U . . .
H216 H 0.4167 0.9712 0.8607 0.034 Uiso 1 1 calc R U . . .
C123 C 0.3375(3) 0.95265(16) 0.9116(3) 0.0221(15) Uani 1 1 d . . . . .
H217 H 0.3488 0.9622 0.9469 0.033 Uiso 1 1 calc R U . . .
H218 H 0.3116 0.9394 0.9200 0.033 Uiso 1 1 calc R U . . .
H219 H 0.3265 0.9675 0.8842 0.033 Uiso 1 1 calc R U . . .
C124 C 0.3378(3) 0.88823(16) 0.7534(3) 0.0240(17) Uani 1 1 d . . . . .
H220 H 0.3709 0.8885 0.7434 0.036 Uiso 1 1 calc R U . . .
H221 H 0.3195 0.9008 0.7270 0.036 Uiso 1 1 calc R U . . .
H222 H 0.3258 0.8681 0.7509 0.036 Uiso 1 1 calc R U . . .
C125 C 0.2818(3) 0.90869(16) 0.8232(3) 0.0242(16) Uani 1 1 d . . . . .
H223 H 0.2769 0.9288 0.8094 0.036 Uiso 1 1 calc R U . . .
H224 H 0.2746 0.9077 0.8637 0.036 Uiso 1 1 calc R U . . .
H225 H 0.2610 0.8953 0.8015 0.036 Uiso 1 1 calc R U . . .
C126 C 0.3314(3) 0.84227(17) 0.9708(3) 0.0243(17) Uani 1 1 d . . . . .
C127 C 0.3507(3) 0.81214(19) 0.9900(4) 0.039(2) Uani 1 1 d . . . . .
H226 H 0.3717 0.8148 1.0241 0.047 Uiso 1 1 calc R U . . .
H227 H 0.3241 0.7996 1.0011 0.047 Uiso 1 1 calc R U . . .
C128 C 0.3772(3) 0.7968(2) 0.9450(5) 0.042(2) Uani 1 1 d . . . . .
H228 H 0.3883 0.7777 0.9599 0.050 Uiso 1 1 calc R U . . .
H229 H 0.4051 0.8086 0.9359 0.050 Uiso 1 1 calc R U . . .
C129 C 0.3815(3) 0.77042(15) 0.8359(4) 0.053(3) Uani 1 1 d D U . . .
H230 H 0.3952 0.7541 0.8588 0.064 Uiso 1 1 calc R U . . .
H231 H 0.3631 0.7617 0.8035 0.064 Uiso 1 1 calc R U . . .
C130 C 0.4212(2) 0.78848(18) 0.8124(3) 0.046(2) Uani 1 1 d D U . . .
H232 H 0.4457 0.7749 0.7994 0.055 Uiso 1 1 calc R U . . .
H233 H 0.4353 0.8002 0.8441 0.055 Uiso 1 1 calc R U . . .
C131 C 0.4083(4) 0.80909(18) 0.7636(3) 0.089(5) Uani 1 1 d D U . . .
H234 H 0.3797 0.8200 0.7739 0.106 Uiso 1 1 calc R U . . .
H235 H 0.4340 0.8236 0.7609 0.106 Uiso 1 1 calc R U . . .
C132 C 0.3994(3) 0.7963(2) 0.7050(3) 0.077(4) Uani 1 1 d D U . . .
H236 H 0.3946 0.8126 0.6778 0.092 Uiso 1 1 calc R U . . .
H237 H 0.3696 0.7850 0.7054 0.092 Uiso 1 1 calc R U . . .
C133 C 0.4374(3) 0.77626(14) 0.6825(3) 0.058(4) Uani 1 1 d D . . . .
H238 H 0.4220 0.7611 0.6581 0.070 Uiso 1 1 calc R U . . .
H239 H 0.4529 0.7661 0.7153 0.070 Uiso 1 1 calc R U . . .
C134 C 0.4515(3) 0.79916(18) 0.5716(3) 0.0276(18) Uani 1 1 d D . . . .
H240 H 0.4439 0.7798 0.5547 0.033 Uiso 1 1 calc R U . . .
H241 H 0.4217 0.8098 0.5768 0.033 Uiso 1 1 calc R U . . .
C135 C 0.4821(3) 0.81631(18) 0.5317(4) 0.0307(19) Uani 1 1 d . . . . .
H242 H 0.5117 0.8055 0.5263 0.037 Uiso 1 1 calc R U . . .
H243 H 0.4656 0.8182 0.4940 0.037 Uiso 1 1 calc R U . . .
C136 C 0.4933(3) 0.84635(17) 0.5549(3) 0.0214(16) Uani 1 1 d . . . . .
C137 C 0.4618(3) 0.88822(16) 0.6029(3) 0.0214(16) Uani 1 1 d . . . . .
H244 H 0.4879 0.8996 0.5858 0.026 Uiso 1 1 calc R U . . .
C138 C 0.4167(3) 0.90455(16) 0.5965(3) 0.0178(14) Uani 1 1 d . . . . .
H245 H 0.3909 0.8920 0.6099 0.021 Uiso 1 1 calc R U . . .
H246 H 0.4103 0.9088 0.5556 0.021 Uiso 1 1 calc R U . . .
C139 C 0.4171(3) 0.93376(16) 0.6303(3) 0.0214(15) Uani 1 1 d . . . . .
C140 C 0.4763(3) 0.90945(16) 0.7023(4) 0.0223(16) Uani 1 1 d . . . . .
C141 C 0.4733(3) 0.88181(15) 0.6663(3) 0.0181(15) Uani 1 1 d . . . . .
H247 H 0.4487 0.8688 0.6813 0.022 Uiso 1 1 calc R U . . .
H248 H 0.5037 0.8713 0.6697 0.022 Uiso 1 1 calc R U . . .
C142 C 0.3658(3) 0.94414(17) 0.6298(3) 0.0253(16) Uani 1 1 d . . . . .
H249 H 0.3641 0.9633 0.6484 0.038 Uiso 1 1 calc R U . . .
H250 H 0.3468 0.9300 0.6503 0.038 Uiso 1 1 calc R U . . .
H251 H 0.3538 0.9458 0.5902 0.038 Uiso 1 1 calc R U . . .
C143 C 0.4468(3) 0.95731(16) 0.6017(3) 0.0212(15) Uani 1 1 d . . . . .
H252 H 0.4772 0.9490 0.5919 0.032 Uiso 1 1 calc R U . . .
H253 H 0.4518 0.9738 0.6279 0.032 Uiso 1 1 calc R U . . .
H254 H 0.4302 0.9642 0.5669 0.032 Uiso 1 1 calc R U . . .
C144 C 0.4776(3) 0.89947(17) 0.7662(3) 0.0241(16) Uani 1 1 d . . . . .
H255 H 0.4829 0.9165 0.7910 0.036 Uiso 1 1 calc R U . . .
H256 H 0.5031 0.8853 0.7727 0.036 Uiso 1 1 calc R U . . .
H257 H 0.4476 0.8903 0.7750 0.036 Uiso 1 1 calc R U . . .
C145 C 0.5224(2) 0.92641(17) 0.6922(3) 0.0253(16) Uani 1 1 d . . . . .
H258 H 0.5269 0.9282 0.6511 0.038 Uiso 1 1 calc R U . . .
H259 H 0.5490 0.9157 0.7099 0.038 Uiso 1 1 calc R U . . .
H260 H 0.5205 0.9460 0.7092 0.038 Uiso 1 1 calc R U . . .
C146 C 0.1739(3) 0.79467(19) 0.6000(4) 0.0286(18) Uani 1 1 d . . . . .
C147 C 0.2003(3) 0.76677(18) 0.5849(3) 0.0249(16) Uani 1 1 d . . . . .
H261 H 0.1918 0.7511 0.6119 0.030 Uiso 1 1 calc R U . . .
H262 H 0.1896 0.7604 0.5462 0.030 Uiso 1 1 calc R U . . .
C148 C 0.2518(3) 0.76969(15) 0.5860(3) 0.0217(16) Uani 1 1 d . . . . .
H263 H 0.2618 0.7831 0.5549 0.026 Uiso 1 1 calc R U . . .
C149 C 0.2697(3) 0.78094(17) 0.6443(3) 0.0215(15) Uani 1 1 d . . . . .
H264 H 0.2627 0.7661 0.6737 0.026 Uiso 1 1 calc R U . . .
H265 H 0.3043 0.7832 0.6438 0.026 Uiso 1 1 calc R U . . .
C150 C 0.2480(3) 0.81023(19) 0.6612(4) 0.0257(17) Uani 1 1 d . . . . .
C151 C 0.1228(3) 0.7852(2) 0.6087(4) 0.0328(19) Uani 1 1 d . . . . .
H266 H 0.1029 0.8026 0.6114 0.049 Uiso 1 1 calc R U . . .
H267 H 0.1212 0.7737 0.6440 0.049 Uiso 1 1 calc R U . . .
H268 H 0.1118 0.7732 0.5763 0.049 Uiso 1 1 calc R U . . .
C152 C 0.1745(3) 0.8168(2) 0.5497(4) 0.035(2) Uani 1 1 d . . . . .
H269 H 0.2071 0.8208 0.5400 0.052 Uiso 1 1 calc R U . . .
H270 H 0.1593 0.8351 0.5610 0.052 Uiso 1 1 calc R U . . .
H271 H 0.1575 0.8085 0.5165 0.052 Uiso 1 1 calc R U . . .
C153 C 0.2614(3) 0.81527(19) 0.7246(4) 0.0275(18) Uani 1 1 d . . . . .
H272 H 0.2443 0.8014 0.7480 0.041 Uiso 1 1 calc R U . . .
H273 H 0.2532 0.8353 0.7353 0.041 Uiso 1 1 calc R U . . .
H274 H 0.2953 0.8123 0.7308 0.041 Uiso 1 1 calc R U . . .
C154 C 0.2676(3) 0.8360(2) 0.6278(4) 0.034(2) Uani 1 1 d . . . . .
H275 H 0.2471 0.8531 0.6319 0.051 Uiso 1 1 calc R U . . .
H276 H 0.2690 0.8308 0.5874 0.051 Uiso 1 1 calc R U . . .
H277 H 0.2993 0.8407 0.6427 0.051 Uiso 1 1 calc R U . . .
C155 C 0.3181(3) 0.73773(19) 0.5681(3) 0.0283(18) Uani 1 1 d . . . . .
C156 C 0.3331(3) 0.7060(2) 0.5726(4) 0.035(2) Uani 1 1 d . . . . .
H278 H 0.3672 0.7046 0.5656 0.042 Uiso 1 1 calc R U . . .
H279 H 0.3161 0.6945 0.5426 0.042 Uiso 1 1 calc R U . . .
C157 C 0.3237(3) 0.69258(17) 0.6305(4) 0.0294(17) Uani 1 1 d . . . . .
H280 H 0.3318 0.6715 0.6303 0.035 Uiso 1 1 calc R U . . .
H281 H 0.2899 0.6945 0.6386 0.035 Uiso 1 1 calc R U . . .
C158 C 0.3377(3) 0.6951(2) 0.7514(4) 0.041(2) Uani 1 1 d . . . . .
H282 H 0.3358 0.6735 0.7463 0.049 Uiso 1 1 calc R U . . .
H283 H 0.3612 0.6989 0.7826 0.049 Uiso 1 1 calc R U . . .
C159 C 0.2913(2) 0.70590(17) 0.7692(4) 0.0284(17) Uani 1 1 d . . . . .
H284 H 0.2670 0.7008 0.7397 0.034 Uiso 1 1 calc R U . . .
H285 H 0.2923 0.7275 0.7729 0.034 Uiso 1 1 calc R U . . .
C160 C 0.2783(3) 0.69210(18) 0.8270(3) 0.0284(17) Uani 1 1 d . . . . .
H286 H 0.2447 0.6961 0.8334 0.034 Uiso 1 1 calc R U . . .
H287 H 0.2821 0.6706 0.8244 0.034 Uiso 1 1 calc R U . . .
C161 C 0.3074(3) 0.70309(17) 0.8790(4) 0.0276(17) Uani 1 1 d . . . . .
H288 H 0.3410 0.6986 0.8737 0.033 Uiso 1 1 calc R U . . .
H289 H 0.3041 0.7246 0.8820 0.033 Uiso 1 1 calc R U . . .
C162 C 0.2920(3) 0.68910(17) 0.9325(4) 0.0285(17) Uani 1 1 d . . . . .
H290 H 0.2927 0.6675 0.9278 0.034 Uiso 1 1 calc R U . . .
H291 H 0.2590 0.6949 0.9390 0.034 Uiso 1 1 calc R U . . .
C163 C 0.3130(6) 0.7363(3) 1.0106(6) 0.084(5) Uani 1 1 d . . . . .
H292 H 0.3368 0.7443 1.0381 0.101 Uiso 1 1 calc R U . . .
H293 H 0.3149 0.7477 0.9749 0.101 Uiso 1 1 calc R U . . .
C164 C 0.2638(4) 0.7409(2) 1.0351(4) 0.041(2) Uani 1 1 d . . . . .
H294 H 0.2564 0.7241 1.0600 0.050 Uiso 1 1 calc R U . . .
H295 H 0.2643 0.7589 1.0588 0.050 Uiso 1 1 calc R U . . .
C165 C 0.2254(4) 0.74381(18) 0.9886(4) 0.033(2) Uani 1 1 d . . . . .
C166 C 0.1957(3) 0.77632(16) 0.9166(3) 0.0239(16) Uani 1 1 d . . . . .
H296 H 0.1639 0.7735 0.9327 0.029 Uiso 1 1 calc R U . . .
C167 C 0.2031(3) 0.80830(15) 0.9010(3) 0.0212(15) Uani 1 1 d . . . . .
H297 H 0.2344 0.8105 0.8845 0.025 Uiso 1 1 calc R U . . .
H298 H 0.2026 0.8204 0.9361 0.025 Uiso 1 1 calc R U . . .
C168 C 0.1656(3) 0.81959(17) 0.8584(3) 0.0258(17) Uani 1 1 d . . . . .
C169 C 0.1625(3) 0.76653(16) 0.8168(3) 0.0219(15) Uani 1 1 d . . . . .
C170 C 0.2001(3) 0.75849(15) 0.8622(3) 0.0185(14) Uani 1 1 d . . . . .
H299 H 0.1975 0.7374 0.8713 0.022 Uiso 1 1 calc R U . . .
H300 H 0.2316 0.7618 0.8466 0.022 Uiso 1 1 calc R U . . .
C171 C 0.1809(3) 0.84962(17) 0.8374(4) 0.0324(19) Uani 1 1 d . . . . .
H301 H 0.1862 0.8627 0.8701 0.049 Uiso 1 1 calc R U . . .
H302 H 0.1562 0.8578 0.8119 0.049 Uiso 1 1 calc R U . . .
H303 H 0.2100 0.8477 0.8167 0.049 Uiso 1 1 calc R U . . .
C172 C 0.1175(3) 0.8226(2) 0.8865(4) 0.034(2) Uani 1 1 d . . . . .
H304 H 0.0929 0.8260 0.8569 0.050 Uiso 1 1 calc R U . . .
H305 H 0.1184 0.8392 0.9131 0.050 Uiso 1 1 calc R U . . .
H306 H 0.1105 0.8046 0.9073 0.050 Uiso 1 1 calc R U . . .
C173 C 0.1746(3) 0.75060(18) 0.7618(3) 0.0294(18) Uani 1 1 d . . . . .
H307 H 0.2051 0.7575 0.7490 0.044 Uiso 1 1 calc R U . . .
H308 H 0.1503 0.7546 0.7322 0.044 Uiso 1 1 calc R U . . .
H309 H 0.1762 0.7295 0.7689 0.044 Uiso 1 1 calc R U . . .
C174 C 0.1142(3) 0.7544(2) 0.8343(3) 0.0321(18) Uani 1 1 d . . . . .
H310 H 0.0892 0.7633 0.8102 0.048 Uiso 1 1 calc R U . . .
H311 H 0.1091 0.7593 0.8744 0.048 Uiso 1 1 calc R U . . .
H312 H 0.1136 0.7331 0.8295 0.048 Uiso 1 1 calc R U . . .
C175 C 0.1535(3) 0.65265(15) 0.6562(3) 0.0197(15) Uani 1 1 d . . . . .
C176 C 0.1149(3) 0.64119(16) 0.6151(3) 0.0206(15) Uani 1 1 d . . . . .
H313 H 0.0840 0.6435 0.6328 0.025 Uiso 1 1 calc R U . . .
H314 H 0.1145 0.6530 0.5797 0.025 Uiso 1 1 calc R U . . .
C177 C 0.1220(2) 0.60950(16) 0.6004(3) 0.0179(14) Uani 1 1 d . . . . .
H315 H 0.1529 0.6067 0.5820 0.021 Uiso 1 1 calc R U . . .
C178 C 0.1196(3) 0.59099(16) 0.6535(4) 0.0221(16) Uani 1 1 d . . . . .
H316 H 0.1234 0.5701 0.6434 0.027 Uiso 1 1 calc R U . . .
H317 H 0.0884 0.5934 0.6703 0.027 Uiso 1 1 calc R U . . .
C179 C 0.1582(3) 0.59987(15) 0.6977(3) 0.0196(15) Uani 1 1 d . . . . .
C180 C 0.1364(3) 0.68350(17) 0.6755(4) 0.0303(19) Uani 1 1 d . . . . .
H318 H 0.1607 0.6927 0.7000 0.045 Uiso 1 1 calc R U . . .
H319 H 0.1075 0.6814 0.6967 0.045 Uiso 1 1 calc R U . . .
H320 H 0.1301 0.6958 0.6418 0.045 Uiso 1 1 calc R U . . .
C181 C 0.1998(3) 0.65702(19) 0.6253(4) 0.0312(19) Uani 1 1 d . . . . .
H321 H 0.2066 0.6395 0.6030 0.047 Uiso 1 1 calc R U . . .
H322 H 0.2255 0.6604 0.6534 0.047 Uiso 1 1 calc R U . . .
H323 H 0.1968 0.6740 0.5998 0.047 Uiso 1 1 calc R U . . .
C182 C 0.1480(3) 0.58373(16) 0.7544(4) 0.0247(17) Uani 1 1 d . . . . .
H324 H 0.1755 0.5852 0.7805 0.037 Uiso 1 1 calc R U . . .
H325 H 0.1413 0.5630 0.7464 0.037 Uiso 1 1 calc R U . . .
H326 H 0.1208 0.5927 0.7720 0.037 Uiso 1 1 calc R U . . .
C183 C 0.2072(3) 0.58906(17) 0.6782(4) 0.0274(17) Uani 1 1 d . . . . .
H327 H 0.2086 0.5676 0.6806 0.041 Uiso 1 1 calc R U . . .
H328 H 0.2320 0.5976 0.7031 0.041 Uiso 1 1 calc R U . . .
H329 H 0.2118 0.5952 0.6388 0.041 Uiso 1 1 calc R U . . .
C184 C 0.0876(3) 0.57766(18) 0.5277(4) 0.0270(18) Uani 1 1 d . . . . .
C185 C 0.0440(3) 0.57458(19) 0.4877(3) 0.034(2) Uani 1 1 d . . . . .
H330 H 0.0400 0.5929 0.4654 0.041 Uiso 1 1 calc R U . . .
H331 H 0.0495 0.5585 0.4604 0.041 Uiso 1 1 calc R U . . .
C186 C -0.0008(3) 0.56844(17) 0.5183(4) 0.0280(17) Uani 1 1 d . . . . .
H332 H -0.0276 0.5765 0.4952 0.034 Uiso 1 1 calc R U . . .
H333 H 0.0004 0.5791 0.5551 0.034 Uiso 1 1 calc R U . . .
C187 C 0.0274(3) 0.52202(17) 0.5930(3) 0.0225(16) Uani 1 1 d . . . . .
H334 H 0.0294 0.5005 0.5976 0.027 Uiso 1 1 calc R U . . .
H335 H 0.0592 0.5294 0.5850 0.027 Uiso 1 1 calc R U . . .
C188 C 0.0112(3) 0.53573(16) 0.6493(3) 0.0216(15) Uani 1 1 d . . . . .
H336 H 0.0116 0.5574 0.6460 0.026 Uiso 1 1 calc R U . . .
H337 H -0.0214 0.5296 0.6562 0.026 Uiso 1 1 calc R U . . .
C189 C 0.0436(3) 0.52618(17) 0.7001(3) 0.0212(15) Uani 1 1 d . . . . .
H338 H 0.0430 0.5045 0.7032 0.025 Uiso 1 1 calc R U . . .
H339 H 0.0763 0.5321 0.6926 0.025 Uiso 1 1 calc R U . . .
C190 C 0.0292(3) 0.53952(17) 0.7569(3) 0.0236(16) Uani 1 1 d . . . . .
H340 H 0.0545 0.5360 0.7862 0.028 Uiso 1 1 calc R U . . .
H341 H 0.0257 0.5610 0.7524 0.028 Uiso 1 1 calc R U . . .
C191 C -0.0165(3) 0.52674(18) 0.7776(3) 0.0230(16) Uani 1 1 d . . . . .
H342 H -0.0120 0.5055 0.7838 0.028 Uiso 1 1 calc R U . . .
H343 H -0.0410 0.5291 0.7468 0.028 Uiso 1 1 calc R U . . .
C192 C -0.0006(3) 0.52521(17) 0.8965(3) 0.0253(16) Uani 1 1 d . . . . .
H344 H -0.0072 0.5039 0.8979 0.030 Uiso 1 1 calc R U . . .
H345 H 0.0328 0.5279 0.8873 0.030 Uiso 1 1 calc R U . . .
C193 C -0.0103(3) 0.53933(16) 0.9542(3) 0.0239(16) Uani 1 1 d . . . . .
H346 H -0.0442 0.5376 0.9617 0.029 Uiso 1 1 calc R U . . .
H347 H 0.0074 0.5287 0.9848 0.029 Uiso 1 1 calc R U . . .
C194 C 0.0036(3) 0.57133(16) 0.9555(3) 0.0185(15) Uani 1 1 d . . . . .
C195 C 0.0667(2) 0.60378(17) 0.9333(3) 0.0203(15) Uani 1 1 d . . . . .
H348 H 0.0568 0.6179 0.9632 0.024 Uiso 1 1 calc R U . . .
C196 C 0.1206(3) 0.60063(18) 0.9334(4) 0.0238(16) Uani 1 1 d . . . . .
H349 H 0.1288 0.5847 0.9069 0.029 Uiso 1 1 calc R U . . .
H350 H 0.1321 0.5950 0.9721 0.029 Uiso 1 1 calc R U . . .
C197 C 0.1460(3) 0.62906(16) 0.9155(3) 0.0205(15) Uani 1 1 d . . . . .
C198 C 0.0704(3) 0.64158(15) 0.8533(3) 0.0197(15) Uani 1 1 d . . . . .
C199 C 0.0493(2) 0.61298(16) 0.8747(3) 0.0186(15) Uani 1 1 d . . . . .
H351 H 0.0147 0.6152 0.8750 0.022 Uiso 1 1 calc R U . . .
H352 H 0.0564 0.5972 0.8475 0.022 Uiso 1 1 calc R U . . .
C200 C 0.1972(3) 0.6206(2) 0.9051(4) 0.0305(18) Uani 1 1 d . . . . .
H353 H 0.1980 0.6056 0.8751 0.046 Uiso 1 1 calc R U . . .
H354 H 0.2117 0.6128 0.9404 0.046 Uiso 1 1 calc R U . . .
H355 H 0.2146 0.6380 0.8931 0.046 Uiso 1 1 calc R U . . .
C201 C 0.1460(3) 0.6525(2) 0.9617(4) 0.0328(19) Uani 1 1 d . . . . .
H356 H 0.1156 0.6525 0.9801 0.049 Uiso 1 1 calc R U . . .
H357 H 0.1513 0.6718 0.9445 0.049 Uiso 1 1 calc R U . . .
H358 H 0.1711 0.6484 0.9902 0.049 Uiso 1 1 calc R U . . .
C202 C 0.0551(3) 0.64556(18) 0.7903(4) 0.0280(18) Uani 1 1 d . . . . .
H359 H 0.0708 0.6309 0.7671 0.042 Uiso 1 1 calc R U . . .
H360 H 0.0638 0.6652 0.7777 0.042 Uiso 1 1 calc R U . . .
H361 H 0.0210 0.6431 0.7860 0.042 Uiso 1 1 calc R U . . .
C203 C 0.0498(3) 0.66779(19) 0.8861(4) 0.037(2) Uani 1 1 d . . . . .
H362 H 0.0551 0.6648 0.9272 0.055 Uiso 1 1 calc R U . . .
H363 H 0.0160 0.6693 0.8772 0.055 Uiso 1 1 calc R U . . .
H364 H 0.0654 0.6859 0.8746 0.055 Uiso 1 1 calc R U . . .
C204 C 0.1807(3) 0.4668(2) 0.6130(3) 0.0302(19) Uani 1 1 d . . . . .
C205 C 0.2030(3) 0.43772(19) 0.5942(3) 0.0269(17) Uani 1 1 d . . . . .
H365 H 0.1936 0.4220 0.6205 0.032 Uiso 1 1 calc R U . . .
H366 H 0.1906 0.4326 0.5555 0.032 Uiso 1 1 calc R U . . .
C206 C 0.2554(3) 0.43901(17) 0.5935(3) 0.0220(16) Uani 1 1 d . . . . .
H367 H 0.2659 0.4528 0.5634 0.026 Uiso 1 1 calc R U . . .
C207 C 0.2760(3) 0.44771(16) 0.6519(3) 0.0207(15) Uani 1 1 d . . . . .
H368 H 0.3107 0.4487 0.6501 0.025 Uiso 1 1 calc R U . . .
H369 H 0.2682 0.4325 0.6801 0.025 Uiso 1 1 calc R U . . .
C208 C 0.2571(3) 0.47779(19) 0.6720(4) 0.0268(17) Uani 1 1 d . . . . .
C209 C 0.1288(3) 0.4597(2) 0.6236(4) 0.038(2) Uani 1 1 d . . . . .
H370 H 0.1265 0.4498 0.6605 0.057 Uiso 1 1 calc R U . . .
H371 H 0.1164 0.4468 0.5932 0.057 Uiso 1 1 calc R U . . .
H372 H 0.1105 0.4779 0.6238 0.057 Uiso 1 1 calc R U . . .
C210 C 0.1825(3) 0.4906(2) 0.5646(4) 0.047(3) Uani 1 1 d . . . . .
H373 H 0.1749 0.5099 0.5805 0.070 Uiso 1 1 calc R U . . .
H374 H 0.1595 0.4857 0.5340 0.070 Uiso 1 1 calc R U . . .
H375 H 0.2141 0.4911 0.5493 0.070 Uiso 1 1 calc R U . . .
C211 C 0.2728(3) 0.48037(19) 0.7366(4) 0.0275(18) Uani 1 1 d . . . . .
H376 H 0.2546 0.4667 0.7592 0.041 Uiso 1 1 calc R U . . .
H377 H 0.2674 0.5004 0.7499 0.041 Uiso 1 1 calc R U . . .
H378 H 0.3063 0.4756 0.7412 0.041 Uiso 1 1 calc R U . . .
C212 C 0.2802(3) 0.50315(18) 0.6402(4) 0.0307(18) Uani 1 1 d . . . . .
H379 H 0.3130 0.5052 0.6537 0.046 Uiso 1 1 calc R U . . .
H380 H 0.2632 0.5214 0.6474 0.046 Uiso 1 1 calc R U . . .
H381 H 0.2791 0.4990 0.5991 0.046 Uiso 1 1 calc R U . . .
C213 C 0.3160(3) 0.4055(2) 0.5671(4) 0.034(2) Uani 1 1 d . . . . .
C214 C 0.3309(4) 0.3736(2) 0.5683(4) 0.043(2) Uani 1 1 d . . . . .
H382 H 0.3643 0.3722 0.5581 0.052 Uiso 1 1 calc R U . . .
H383 H 0.3119 0.3625 0.5395 0.052 Uiso 1 1 calc R U . . .
C215 C 0.3249(3) 0.35948(18) 0.6276(4) 0.0308(18) Uani 1 1 d . . . . .
H384 H 0.3316 0.3382 0.6256 0.037 Uiso 1 1 calc R U . . .
H385 H 0.2920 0.3620 0.6393 0.037 Uiso 1 1 calc R U . . .
C216 C 0.3431(3) 0.3624(2) 0.7469(4) 0.035(2) Uani 1 1 d . . . . .
H386 H 0.3383 0.3410 0.7431 0.042 Uiso 1 1 calc R U . . .
H387 H 0.3679 0.3656 0.7768 0.042 Uiso 1 1 calc R U . . .
C217 C 0.2977(3) 0.37602(19) 0.7670(4) 0.0326(19) Uani 1 1 d . . . . .
H388 H 0.2722 0.3725 0.7379 0.039 Uiso 1 1 calc R U . . .
H389 H 0.3019 0.3975 0.7711 0.039 Uiso 1 1 calc R U . . .
C218 C 0.2831(3) 0.36307(19) 0.8246(4) 0.0320(18) Uani 1 1 d . . . . .
H390 H 0.2504 0.3691 0.8316 0.038 Uiso 1 1 calc R U . . .
H391 H 0.2836 0.3414 0.8218 0.038 Uiso 1 1 calc R U . . .
C219 C 0.3138(3) 0.37219(19) 0.8749(4) 0.035(2) Uani 1 1 d . . . . .
H392 H 0.3129 0.3938 0.8785 0.042 Uiso 1 1 calc R U . . .
H393 H 0.3466 0.3664 0.8682 0.042 Uiso 1 1 calc R U . . .
C220 C 0.2984(3) 0.35852(17) 0.9303(4) 0.0283(17) Uani 1 1 d . . . . .
H394 H 0.2957 0.3371 0.9247 0.034 Uiso 1 1 calc R U . . .
H395 H 0.2667 0.3660 0.9386 0.034 Uiso 1 1 calc R U . . .
C221 C 0.3254(3) 0.40349(18) 1.0077(4) 0.0328(18) Uani 1 1 d . . . . .
H396 H 0.3520 0.4109 1.0320 0.039 Uiso 1 1 calc R U . . .
H397 H 0.3246 0.4149 0.9719 0.039 Uiso 1 1 calc R U . . .
C222 C 0.2791(3) 0.40889(19) 1.0389(4) 0.034(2) Uani 1 1 d . . . . .
H398 H 0.2729 0.3919 1.0638 0.041 Uiso 1 1 calc R U . . .
H399 H 0.2829 0.4264 1.0635 0.041 Uiso 1 1 calc R U . . .
C223 C 0.2374(3) 0.41335(17) 0.9987(4) 0.0290(19) Uani 1 1 d . . . . .
C224 C 0.2029(3) 0.44588(18) 0.9285(3) 0.0241(16) Uani 1 1 d . . . . .
H400 H 0.1721 0.4436 0.9472 0.029 Uiso 1 1 calc R U . . .
C225 C 0.2118(3) 0.47803(16) 0.9145(3) 0.0185(14) Uani 1 1 d . . . . .
H401 H 0.2434 0.4799 0.8986 0.022 Uiso 1 1 calc R U . . .
H402 H 0.2117 0.4895 0.9503 0.022 Uiso 1 1 calc R U . . .
C226 C 0.1752(3) 0.49127(17) 0.8717(3) 0.0233(16) Uani 1 1 d . . . . .
C227 C 0.1652(3) 0.43788(19) 0.8289(4) 0.0270(18) Uani 1 1 d . . . . .
C228 C 0.2032(2) 0.42799(16) 0.8732(3) 0.0196(15) Uani 1 1 d . . . . .
H403 H 0.1981 0.4071 0.8824 0.023 Uiso 1 1 calc R U . . .
H404 H 0.2344 0.4298 0.8563 0.023 Uiso 1 1 calc R U . . .
C229 C 0.1940(4) 0.52044(19) 0.8521(4) 0.035(2) Uani 1 1 d . . . . .
H405 H 0.2203 0.5171 0.8269 0.053 Uiso 1 1 calc R U . . .
H406 H 0.2050 0.5319 0.8854 0.053 Uiso 1 1 calc R U . . .
H407 H 0.1690 0.5312 0.8314 0.053 Uiso 1 1 calc R U . . .
C230 C 0.1272(3) 0.4957(2) 0.9016(4) 0.039(2) Uani 1 1 d . . . . .
H408 H 0.1017 0.4969 0.8725 0.059 Uiso 1 1 calc R U . . .
H409 H 0.1283 0.5139 0.9238 0.059 Uiso 1 1 calc R U . . .
H410 H 0.1216 0.4791 0.9270 0.059 Uiso 1 1 calc R U . . .
C231 C 0.1755(3) 0.42222(18) 0.7739(4) 0.0310(19) Uani 1 1 d . . . . .
H411 H 0.1494 0.4252 0.7462 0.046 Uiso 1 1 calc R U . . .
H412 H 0.1794 0.4012 0.7814 0.046 Uiso 1 1 calc R U . . .
H413 H 0.2045 0.4301 0.7584 0.046 Uiso 1 1 calc R U . . .
C232 C 0.1163(3) 0.4285(2) 0.8480(4) 0.036(2) Uani 1 1 d . . . . .
H414 H 0.1152 0.4071 0.8514 0.055 Uiso 1 1 calc R U . . .
H415 H 0.0924 0.4350 0.8197 0.055 Uiso 1 1 calc R U . . .
H416 H 0.1102 0.4374 0.8850 0.055 Uiso 1 1 calc R U . . .
C233 C 0.4042(3) 0.60173(17) 0.8922(3) 0.0267(17) Uani 1 1 d . . . . .
C234 C 0.4036(3) 0.57403(17) 0.9262(3) 0.0247(17) Uani 1 1 d . . . . .
H417 H 0.4085 0.5791 0.9670 0.030 Uiso 1 1 calc R U . . .
H418 H 0.4306 0.5618 0.9152 0.030 Uiso 1 1 calc R U . . .
C235 C 0.3592(3) 0.55568(17) 0.9198(3) 0.0204(15) Uani 1 1 d . . . . .
H419 H 0.3315 0.5661 0.9354 0.024 Uiso 1 1 calc R U . . .
C236 C 0.3512(3) 0.54841(19) 0.8569(4) 0.0290(19) Uani 1 1 d . . . . .
H420 H 0.3225 0.5363 0.8524 0.035 Uiso 1 1 calc R U . . .
H421 H 0.3780 0.5365 0.8442 0.035 Uiso 1 1 calc R U . . .
C237 C 0.3461(3) 0.57554(19) 0.8183(3) 0.0278(18) Uani 1 1 d . . . . .
C238 C 0.4547(3) 0.61371(18) 0.8941(3) 0.0312(18) Uani 1 1 d . . . . .
H422 H 0.4549 0.6334 0.8777 0.047 Uiso 1 1 calc R U . . .
H423 H 0.4748 0.6008 0.8721 0.047 Uiso 1 1 calc R U . . .
H424 H 0.4666 0.6145 0.9338 0.047 Uiso 1 1 calc R U . . .
C239 C 0.3738(4) 0.6258(2) 0.9206(4) 0.047(3) Uani 1 1 d . . . . .
H425 H 0.3416 0.6185 0.9243 0.070 Uiso 1 1 calc R U . . .
H426 H 0.3734 0.6435 0.8969 0.070 Uiso 1 1 calc R U . . .
H427 H 0.3873 0.6304 0.9585 0.070 Uiso 1 1 calc R U . . .
C240 C 0.3463(3) 0.5655(2) 0.7565(4) 0.039(2) Uani 1 1 d . . . . .
H428 H 0.3776 0.5581 0.7478 0.058 Uiso 1 1 calc R U . . .
H429 H 0.3383 0.5821 0.7313 0.058 Uiso 1 1 calc R U . . .
H430 H 0.3231 0.5498 0.7504 0.058 Uiso 1 1 calc R U . . .
C241 C 0.2993(3) 0.5918(3) 0.8266(4) 0.047(3) Uani 1 1 d . . . . .
H431 H 0.2731 0.5793 0.8132 0.071 Uiso 1 1 calc R U . . .
H432 H 0.2990 0.6101 0.8047 0.071 Uiso 1 1 calc R U . . .
H433 H 0.2959 0.5962 0.8671 0.071 Uiso 1 1 calc R U . . .
C242 C 0.3310(4) 0.5140(2) 0.9709(4) 0.034(2) Uani 1 1 d . . . . .
C243 C 0.3474(4) 0.4843(2) 0.9902(4) 0.044(3) Uani 1 1 d . . . . .
H434 H 0.3647 0.4867 1.0273 0.053 Uiso 1 1 calc R U . . .
H435 H 0.3193 0.4722 0.9972 0.053 Uiso 1 1 calc R U . . .
C244 C 0.3778(4) 0.4679(2) 0.9515(4) 0.048(3) Uani 1 1 d D . . . .
H436 H 0.3870 0.4490 0.9694 0.058 Uiso 1 1 calc R U . . .
H437 H 0.4067 0.4793 0.9451 0.058 Uiso 1 1 calc R U . . .
C245 C 0.3901(3) 0.4399(2) 0.8439(4) 0.050(3) Uani 1 1 d D . . . .
H438 H 0.4035 0.4244 0.8691 0.060 Uiso 1 1 calc R U . . .
H439 H 0.3742 0.4302 0.8108 0.060 Uiso 1 1 calc R U . . .
C246 C 0.4295(3) 0.4591(2) 0.8231(5) 0.049(3) Uani 1 1 d D . . . .
H440 H 0.4367 0.4743 0.8523 0.058 Uiso 1 1 calc R U . . .
H441 H 0.4580 0.4469 0.8196 0.058 Uiso 1 1 calc R U . . .
C247 C 0.4192(4) 0.4742(2) 0.7665(3) 0.050(3) Uani 1 1 d D . . . .
H442 H 0.4473 0.4856 0.7568 0.060 Uiso 1 1 calc R U . . .
H443 H 0.3933 0.4883 0.7719 0.060 Uiso 1 1 calc R U . . .
C248 C 0.4055(2) 0.4549(2) 0.7146(3) 0.091(6) Uani 1 1 d D U . . .
H444 H 0.4189 0.4351 0.7202 0.109 Uiso 0.599(17) 1 calc R U P A 1
H445 H 0.3708 0.4530 0.7116 0.109 Uiso 0.599(17) 1 calc R U P A 1
H469 H 0.3804 0.4411 0.7249 0.109 Uiso 0.401(17) 1 calc R U P A 2
H470 H 0.3932 0.4674 0.6830 0.109 Uiso 0.401(17) 1 calc R U P A 2
C249 C 0.4234(2) 0.4681(4) 0.6592(3) 0.25(3) Uani 0.599(17) 1 d D U P A 1
H446 H 0.4203 0.4897 0.6606 0.300 Uiso 0.599(17) 1 calc R U P A 1
H447 H 0.4036 0.4609 0.6266 0.300 Uiso 0.599(17) 1 calc R U P A 1
C262 C 0.4484(3) 0.43774(16) 0.6953(4) 0.077(10) Uani 0.401(17) 1 d D U P A 2
H471 H 0.4376 0.4196 0.6757 0.093 Uiso 0.401(17) 1 calc R U P A 2
H472 H 0.4678 0.4319 0.7292 0.093 Uiso 0.401(17) 1 calc R U P A 2
C250 C 0.4874(4) 0.45327(15) 0.57084(17) 0.047(4) Uani 0.599(17) 1 d D U P A 1
H448 H 0.5200 0.4479 0.5615 0.057 Uiso 0.599(17) 1 calc R U P A 1
H449 H 0.4667 0.4367 0.5593 0.057 Uiso 0.599(17) 1 calc R U P A 1
C263 C 0.4491(5) 0.4614(3) 0.5815(4) 0.055(7) Uani 0.401(17) 1 d D U P A 2
H473 H 0.4440 0.4416 0.5655 0.066 Uiso 0.401(17) 1 calc R U P A 2
H474 H 0.4180 0.4698 0.5899 0.066 Uiso 0.401(17) 1 calc R U P A 2
C251 C 0.4726(4) 0.48070(18) 0.5369(3) 0.069(4) Uani 1 1 d D U . . .
H450 H 0.4819 0.4779 0.4969 0.083 Uiso 0.599(17) 1 calc R U P A 1
H451 H 0.4379 0.4820 0.5364 0.083 Uiso 0.599(17) 1 calc R U P A 1
H475 H 0.4986 0.4694 0.5205 0.083 Uiso 0.401(17) 1 calc R U P A 2
H476 H 0.4493 0.4846 0.5055 0.083 Uiso 0.401(17) 1 calc R U P A 2
C252 C 0.4911(4) 0.50810(15) 0.5565(4) 0.034(2) Uani 1 1 d D . . . .
C253 C 0.4721(3) 0.55158(16) 0.6080(3) 0.0219(16) Uani 1 1 d . . . . .
H452 H 0.5024 0.5591 0.5936 0.026 Uiso 1 1 calc R U . . .
C254 C 0.4334(3) 0.57489(18) 0.6008(3) 0.0262(17) Uani 1 1 d . . . . .
H453 H 0.4031 0.5667 0.6128 0.031 Uiso 1 1 calc R U . . .
H454 H 0.4299 0.5806 0.5601 0.031 Uiso 1 1 calc R U . . .
C255 C 0.4465(3) 0.60250(16) 0.6378(3) 0.0273(17) Uani 1 1 d . . . . .
C256 C 0.4904(3) 0.56866(18) 0.7096(4) 0.0293(18) Uani 1 1 d . . . . .
C257 C 0.4775(3) 0.54356(17) 0.6692(4) 0.0229(16) Uani 1 1 d . . . . .
H455 H 0.5022 0.5283 0.6732 0.028 Uiso 1 1 calc R U . . .
H456 H 0.4477 0.5348 0.6814 0.028 Uiso 1 1 calc R U . . .
C258 C 0.4026(3) 0.62193(18) 0.6360(4) 0.0304(18) Uani 1 1 d . . . . .
H457 H 0.3773 0.6121 0.6559 0.046 Uiso 1 1 calc R U . . .
H458 H 0.3926 0.6255 0.5962 0.046 Uiso 1 1 calc R U . . .
H459 H 0.4099 0.6407 0.6547 0.046 Uiso 1 1 calc R U . . .
C259 C 0.4863(3) 0.62058(17) 0.6127(4) 0.037(2) Uani 1 1 d . . . . .
H460 H 0.5123 0.6076 0.6032 0.056 Uiso 1 1 calc R U . . .
H461 H 0.4974 0.6351 0.6408 0.056 Uiso 1 1 calc R U . . .
H462 H 0.4746 0.6306 0.5782 0.056 Uiso 1 1 calc R U . . .
C260 C 0.4875(3) 0.55842(19) 0.7714(4) 0.0315(19) Uani 1 1 d . . . . .
H463 H 0.5049 0.5400 0.7765 0.047 Uiso 1 1 calc R U . . .
H464 H 0.4545 0.5553 0.7805 0.047 Uiso 1 1 calc R U . . .
H465 H 0.5012 0.5734 0.7969 0.047 Uiso 1 1 calc R U . . .
C261 C 0.5430(3) 0.57757(19) 0.7022(4) 0.037(2) Uani 1 1 d . . . . .
H466 H 0.5496 0.5959 0.7226 0.055 Uiso 1 1 calc R U . . .
H467 H 0.5488 0.5802 0.6616 0.055 Uiso 1 1 calc R U . . .
H468 H 0.5636 0.5621 0.7177 0.055 Uiso 1 1 calc R U . . .

loop_
_atom_site_aniso_label
_atom_site_aniso_U_11
_atom_site_aniso_U_22
_atom_site_aniso_U_33
_atom_site_aniso_U_23
_atom_site_aniso_U_13
_atom_site_aniso_U_12
S1 0.0192(9) 0.0839(18) 0.0140(9) 0.0040(10) 0.0005(7) 0.0184(10)
S2 0.0270(10) 0.0281(10) 0.0361(12) 0.0038(8) 0.0100(9) 0.0024(8)
S3 0.0304(11) 0.0397(12) 0.0323(11) 0.0040(9) -0.0019(9) -0.0113(9)
S4 0.0355(11) 0.0461(12) 0.0164(9) 0.0044(8) 0.0015(8) 0.0233(9)
S5 0.0186(9) 0.0444(12) 0.0202(9) 0.0073(8) 0.0019(7) -0.0070(8)
S6 0.0395(12) 0.0281(10) 0.0303(11) -0.0042(8) 0.0141(9) -0.0021(8)
S7 0.0224(9) 0.0300(9) 0.0213(9) 0.0019(7) 0.0018(7) 0.0049(7)
S8 0.0335(11) 0.0238(9) 0.0292(10) 0.0013(8) 0.0101(8) -0.0115(8)
S9 0.0402(11) 0.0193(9) 0.0226(9) -0.0025(7) 0.0076(8) 0.0105(8)
S10 0.0207(9) 0.0261(9) 0.0206(9) -0.0008(7) -0.0009(7) -0.0051(7)
S11 0.0268(10) 0.0282(10) 0.0148(9) 0.0055(7) -0.0018(7) 0.0054(8)
S12 0.0245(10) 0.0353(10) 0.0202(9) -0.0024(8) 0.0032(7) 0.0139(8)
S13 0.0344(10) 0.0142(8) 0.0178(8) 0.0010(6) 0.0015(7) 0.0056(7)
S14 0.0223(9) 0.0204(9) 0.0353(11) -0.0005(8) 0.0025(8) 0.0022(7)
S15 0.0255(10) 0.0216(9) 0.0307(11) 0.0026(8) 0.0020(8) -0.0018(7)
S16 0.0378(11) 0.0142(8) 0.0205(9) -0.0015(7) 0.0025(8) -0.0060(7)
S17 0.0190(8) 0.0134(7) 0.0168(8) 0.0018(6) -0.0008(7) 0.0011(6)
S18 0.0294(11) 0.0192(10) 0.0777(19) -0.0116(11) -0.0013(11) 0.0001(8)
S19 0.0306(10) 0.0226(9) 0.0320(11) 0.0041(8) -0.0038(9) -0.0066(8)
S20 0.0209(9) 0.0128(7) 0.0187(9) 0.0004(6) 0.0013(7) -0.0034(6)
S21 0.0277(10) 0.0271(9) 0.0257(9) 0.0041(8) 0.0106(8) 0.0084(8)
S22 0.0239(10) 0.0414(12) 0.0326(11) 0.0121(9) 0.0010(8) -0.0054(8)
S23 0.0426(13) 0.0387(12) 0.0386(13) 0.0032(10) -0.0004(10) -0.0051(10)
S24 0.0145(8) 0.0371(10) 0.0243(9) 0.0049(8) 0.0031(7) 0.0041(7)
S25 0.0210(9) 0.0236(9) 0.0248(9) -0.0072(7) 0.0076(7) -0.0085(7)
S26 0.0280(10) 0.0210(9) 0.0274(10) -0.0062(7) -0.0090(8) -0.0028(7)
S27 0.0204(9) 0.0354(11) 0.0275(10) -0.0076(8) 0.0012(8) 0.0054(8)
S28 0.0299(10) 0.0144(8) 0.0331(10) -0.0074(7) 0.0145(8) -0.0079(7)
S29 0.0331(10) 0.0361(11) 0.0163(9) -0.0002(8) -0.0010(7) 0.0199(9)
S30 0.0243(10) 0.0376(11) 0.0432(13) 0.0035(10) 0.0001(9) -0.0008(8)
S31 0.0290(11) 0.0239(9) 0.0408(12) 0.0008(9) 0.0053(9) 0.0022(8)
S32 0.0173(9) 0.0522(13) 0.0198(9) -0.0044(8) -0.0026(7) 0.0135(8)
S33 0.0400(11) 0.0166(8) 0.0255(10) 0.0007(7) 0.0071(8) 0.0077(8)
S34 0.0310(11) 0.0231(10) 0.0372(12) -0.0009(9) 0.0003(9) -0.0023(8)
S35 0.0226(10) 0.0248(10) 0.0527(14) 0.0047(10) -0.0094(10) -0.0014(8)
S36 0.0367(11) 0.0174(8) 0.0218(9) -0.0042(7) 0.0051(8) -0.0040(7)
O1 0.020(3) 0.029(3) 0.018(3) -0.002(2) -0.001(2) 0.002(2)
O2 0.029(3) 0.032(3) 0.031(3) 0.000(2) 0.010(2) 0.002(2)
O3 0.050(4) 0.026(3) 0.040(4) 0.011(3) 0.024(3) 0.011(3)
O4 0.049(4) 0.020(3) 0.022(3) -0.003(2) 0.008(3) 0.007(2)
O5 0.027(3) 0.026(3) 0.024(3) -0.001(2) 0.007(2) 0.010(2)
O6 0.032(3) 0.021(3) 0.050(4) 0.004(3) 0.017(3) 0.005(2)
O7 0.033(3) 0.022(3) 0.030(3) -0.005(2) 0.013(2) -0.008(2)
O8 0.034(3) 0.020(3) 0.021(3) 0.004(2) 0.006(2) -0.005(2)
O9 0.013(2) 0.014(2) 0.031(3) -0.001(2) 0.004(2) 0.0059(18)
O10 0.022(3) 0.016(2) 0.034(3) 0.003(2) 0.010(2) 0.001(2)
O11 0.025(3) 0.026(3) 0.020(3) -0.001(2) -0.001(2) -0.003(2)
O12 0.023(3) 0.025(3) 0.014(2) -0.001(2) -0.006(2) 0.003(2)
O13 0.024(3) 0.015(2) 0.028(3) 0.007(2) 0.002(2) -0.002(2)
O14 0.030(3) 0.033(3) 0.033(3) 0.002(3) 0.005(3) -0.004(2)
O15 0.027(3) 0.026(3) 0.032(3) 0.004(2) 0.007(2) 0.004(2)
O16 0.026(3) 0.015(2) 0.020(3) -0.007(2) 0.002(2) 0.000(2)
O17 0.022(3) 0.021(3) 0.023(3) 0.011(2) -0.001(2) 0.001(2)
O18 0.028(3) 0.021(3) 0.022(3) 0.004(2) 0.009(2) -0.003(2)
O19 0.025(3) 0.024(3) 0.030(3) 0.010(2) 0.009(2) 0.006(2)
O20 0.025(3) 0.015(3) 0.034(3) -0.002(2) 0.007(2) 0.002(2)
O21 0.040(3) 0.011(2) 0.029(3) -0.003(2) 0.008(3) 0.003(2)
O22 0.036(3) 0.033(3) 0.028(3) 0.003(2) 0.011(3) 0.008(3)
O23 0.060(4) 0.018(3) 0.040(4) 0.002(2) 0.016(3) 0.004(3)
O24 0.039(3) 0.024(3) 0.018(3) 0.004(2) -0.002(2) -0.003(2)
O25 0.020(3) 0.025(3) 0.021(3) -0.009(2) 0.006(2) -0.004(2)
O26 0.033(3) 0.028(3) 0.042(4) -0.010(3) 0.019(3) -0.003(3)
O27 0.019(3) 0.026(3) 0.031(3) -0.004(2) 0.011(2) -0.002(2)
O28 0.015(2) 0.024(3) 0.027(3) -0.001(2) 0.005(2) -0.004(2)
O29 0.037(3) 0.022(3) 0.030(3) -0.009(2) 0.005(3) 0.005(2)
O30 0.043(4) 0.041(4) 0.035(4) 0.011(3) 0.015(3) 0.016(3)
O31 0.035(3) 0.020(3) 0.055(4) 0.007(3) 0.020(3) 0.000(2)
O32 0.031(3) 0.016(2) 0.022(3) 0.005(2) -0.003(2) -0.005(2)
O33 0.025(3) 0.024(3) 0.025(3) 0.004(2) 0.005(2) -0.005(2)
O34 0.026(3) 0.048(4) 0.037(4) -0.012(3) 0.006(3) -0.021(3)
O35 0.042(4) 0.058(4) 0.033(4) 0.003(3) 0.005(3) 0.026(3)
O36 0.029(3) 0.018(3) 0.032(3) -0.009(2) -0.003(2) 0.001(2)
N1 0.023(3) 0.044(4) 0.012(3) 0.000(3) 0.000(2) 0.007(3)
N2 0.021(3) 0.033(4) 0.016(3) -0.003(3) -0.003(2) 0.002(3)
N3 0.020(3) 0.020(3) 0.028(3) 0.007(3) 0.006(3) 0.001(2)
N4 0.022(3) 0.026(3) 0.024(3) 0.001(3) 0.006(3) -0.003(3)
N5 0.023(3) 0.018(3) 0.022(3) 0.000(2) 0.003(3) 0.008(2)
N6 0.022(3) 0.024(3) 0.012(3) -0.004(2) 0.000(2) 0.004(2)
N7 0.033(4) 0.009(3) 0.022(3) 0.003(2) 0.006(3) 0.001(2)
N8 0.034(4) 0.021(3) 0.015(3) 0.000(2) 0.003(3) 0.007(3)
N9 0.018(3) 0.008(2) 0.012(3) -0.003(2) -0.004(2) -0.005(2)
N10 0.019(3) 0.004(2) 0.022(3) -0.001(2) -0.001(2) -0.003(2)
N11 0.015(3) 0.027(3) 0.022(3) 0.000(3) 0.005(2) -0.002(2)
N12 0.015(3) 0.013(3) 0.027(3) 0.001(2) 0.005(2) -0.002(2)
N13 0.017(3) 0.016(3) 0.028(3) -0.002(2) 0.004(2) -0.002(2)
N14 0.019(3) 0.020(3) 0.027(3) -0.005(2) 0.006(2) -0.006(2)
N15 0.018(3) 0.034(4) 0.024(3) -0.006(3) -0.003(3) 0.011(3)
N16 0.021(3) 0.031(3) 0.012(3) -0.007(2) -0.006(2) 0.004(3)
N17 0.036(4) 0.019(3) 0.014(3) 0.000(2) 0.006(3) 0.005(3)
N18 0.040(4) 0.011(3) 0.026(3) -0.009(2) 0.011(3) 0.001(3)
C1 0.026(4) 0.043(5) 0.011(3) 0.002(3) -0.001(3) -0.006(3)
C2 0.031(4) 0.027(4) 0.023(4) -0.002(3) -0.004(3) -0.005(3)
C3 0.019(3) 0.033(4) 0.012(3) 0.003(3) -0.004(3) 0.000(3)
C4 0.014(3) 0.029(4) 0.012(3) -0.006(3) -0.002(3) 0.007(3)
C5 0.017(3) 0.048(5) 0.018(4) -0.002(3) 0.000(3) 0.012(3)
C6 0.038(5) 0.045(5) 0.019(4) -0.004(3) -0.004(3) -0.014(4)
C7 0.036(5) 0.090(8) 0.019(4) 0.004(5) 0.001(4) -0.020(5)
C8 0.065(6) 0.031(4) 0.019(4) -0.001(3) 0.005(4) 0.016(4)
C9 0.028(4) 0.090(8) 0.019(4) 0.007(4) 0.001(3) 0.043(5)
C10 0.041(5) 0.023(4) 0.018(4) -0.001(3) 0.011(3) 0.012(3)
C11 0.028(4) 0.034(4) 0.020(4) 0.009(3) -0.005(3) 0.014(3)
C12 0.025(4) 0.028(4) 0.044(5) 0.008(4) 0.009(4) 0.005(3)
C13 0.029(4) 0.067(7) 0.038(5) -0.014(5) -0.002(4) 0.010(4)
C14 0.042(5) 0.024(4) 0.030(4) 0.003(3) -0.003(4) -0.006(3)
C15 0.036(5) 0.042(5) 0.027(4) -0.011(4) 0.001(4) 0.007(4)
C16 0.027(4) 0.024(4) 0.026(4) 0.000(3) 0.003(3) -0.002(3)
C17 0.028(4) 0.035(4) 0.031(4) -0.001(3) 0.001(3) 0.006(3)
C18 0.031(4) 0.027(4) 0.029(4) -0.001(3) 0.006(3) 0.000(3)
C19 0.058(6) 0.017(4) 0.020(4) -0.002(3) 0.006(4) -0.003(4)
C20 0.058(6) 0.022(4) 0.018(4) 0.005(3) 0.006(4) 0.010(4)
C21 0.042(5) 0.018(4) 0.027(4) -0.005(3) -0.003(4) 0.000(3)
C22 0.024(4) 0.022(4) 0.025(4) 0.000(3) -0.002(3) 0.010(3)
C23 0.023(4) 0.020(3) 0.013(3) 0.000(3) 0.007(3) -0.001(3)
C24 0.021(4) 0.051(5) 0.008(3) 0.000(3) -0.002(3) -0.005(3)
C25 0.032(4) 0.039(5) 0.027(4) 0.001(4) -0.003(3) -0.012(4)
C26 0.023(4) 0.034(4) 0.027(4) -0.005(3) -0.002(3) -0.001(3)
C27 0.032(4) 0.017(4) 0.030(4) -0.004(3) 0.007(3) -0.007(3)
C28 0.027(4) 0.062(6) 0.026(4) -0.004(4) -0.007(3) 0.002(4)
C29 0.030(4) 0.053(6) 0.021(4) 0.004(4) -0.002(3) 0.008(4)
C30 0.019(4) 0.031(4) 0.025(4) 0.014(3) 0.003(3) -0.008(3)
C31 0.014(3) 0.022(4) 0.023(4) 0.004(3) -0.003(3) 0.001(3)
C32 0.015(3) 0.026(4) 0.027(4) 0.004(3) 0.005(3) 0.005(3)
C33 0.046(5) 0.015(3) 0.036(5) 0.003(3) 0.016(4) 0.011(3)
C34 0.031(4) 0.027(4) 0.028(4) 0.015(3) 0.004(3) 0.016(3)
C35 0.044(5) 0.017(3) 0.031(4) 0.008(3) -0.009(4) -0.005(3)
C36 0.026(4) 0.061(6) 0.022(4) 0.013(4) 0.000(3) -0.020(4)
C37 0.048(5) 0.033(4) 0.019(4) 0.013(3) 0.001(4) 0.011(4)
C38 0.033(5) 0.056(6) 0.028(4) 0.002(4) 0.001(4) 0.021(4)
C39 0.039(4) 0.014(3) 0.023(4) 0.002(3) 0.017(3) 0.004(3)
C40 0.051(5) 0.026(4) 0.019(4) -0.004(3) 0.004(4) -0.005(4)
C41 0.040(4) 0.019(3) 0.021(4) -0.006(3) 0.001(3) 0.005(3)
C42 0.029(4) 0.030(4) 0.027(4) -0.001(3) 0.013(3) 0.006(3)
C43 0.030(4) 0.017(3) 0.029(4) -0.004(3) -0.006(3) 0.006(3)
C44 0.021(4) 0.043(5) 0.025(4) 0.005(3) 0.005(3) 0.005(3)
C45 0.035(4) 0.019(4) 0.022(4) -0.004(3) 0.012(3) -0.007(3)
C46 0.028(4) 0.025(4) 0.026(4) -0.001(3) 0.008(3) -0.001(3)
C47 0.030(4) 0.022(4) 0.025(4) 0.000(3) 0.008(3) -0.007(3)
C48 0.049(5) 0.017(3) 0.019(4) 0.000(3) 0.003(3) -0.004(3)
C49 0.038(4) 0.018(3) 0.019(4) 0.001(3) 0.011(3) -0.003(3)
C50 0.032(4) 0.015(3) 0.019(4) 0.002(3) 0.001(3) -0.010(3)
C51 0.025(4) 0.036(4) 0.025(4) 0.005(3) 0.004(3) -0.005(3)
C52 0.026(4) 0.032(4) 0.014(3) 0.000(3) 0.005(3) -0.012(3)
C53 0.022(4) 0.022(4) 0.023(4) 0.005(3) 0.007(3) -0.003(3)
C54 0.015(3) 0.015(3) 0.026(4) 0.005(3) -0.001(3) -0.008(3)
C55 0.023(4) 0.052(5) 0.032(4) 0.005(4) -0.002(3) -0.017(4)
C56 0.051(6) 0.056(6) 0.039(5) -0.008(5) 0.006(5) -0.031(5)
C57 0.018(4) 0.025(4) 0.039(5) 0.007(3) 0.003(3) 0.002(3)
C58 0.041(5) 0.022(4) 0.044(5) 0.000(4) 0.014(4) 0.004(4)
C59 0.025(4) 0.024(4) 0.034(5) 0.003(3) 0.002(3) 0.016(3)
C60 0.028(4) 0.017(3) 0.017(3) -0.009(3) -0.005(3) 0.014(3)
C61 0.022(4) 0.017(3) 0.021(4) -0.001(3) 0.011(3) 0.007(3)
C62 0.022(4) 0.023(4) 0.022(4) -0.001(3) 0.007(3) -0.002(3)
C63 0.021(4) 0.016(3) 0.019(4) 0.001(3) -0.001(3) -0.001(3)
C64 0.026(4) 0.033(4) 0.020(4) -0.002(3) -0.003(3) 0.015(3)
C65 0.049(5) 0.034(5) 0.021(4) 0.010(3) 0.008(4) 0.026(4)
C66 0.026(4) 0.031(4) 0.021(4) -0.012(3) 0.002(3) -0.001(3)
C67 0.042(5) 0.024(4) 0.034(5) -0.003(4) 0.017(4) -0.009(4)
C68 0.015(3) 0.015(3) 0.018(3) 0.002(3) 0.005(3) 0.004(3)
C69 0.005(3) 0.014(3) 0.021(4) -0.004(3) -0.001(2) 0.003(2)
C70 0.018(3) 0.018(3) 0.014(3) -0.003(3) -0.001(3) 0.002(3)
C71 0.019(4) 0.028(4) 0.017(4) -0.006(3) -0.003(3) -0.005(3)
C72 0.018(4) 0.018(3) 0.025(4) -0.002(3) -0.007(3) -0.005(3)
C73 0.021(4) 0.049(5) 0.023(4) -0.005(4) 0.001(3) -0.004(3)
C74 0.018(3) 0.017(3) 0.019(4) -0.001(3) 0.002(3) 0.000(3)
C75 0.028(4) 0.041(5) 0.021(4) -0.003(3) -0.006(3) 0.002(3)
C76 0.033(4) 0.033(4) 0.014(3) 0.004(3) -0.006(3) -0.006(3)
C77 0.026(4) 0.029(4) 0.014(3) -0.001(3) 0.006(3) -0.004(3)
C78 0.019(3) 0.029(4) 0.014(3) 0.000(3) 0.001(3) 0.004(3)
C79 0.015(3) 0.028(4) 0.019(4) -0.001(3) 0.001(3) 0.005(3)
C80 0.020(4) 0.025(4) 0.019(4) -0.010(3) 0.001(3) 0.000(3)
C81 0.027(4) 0.025(4) 0.015(3) -0.005(3) -0.001(3) 0.007(3)
C82 0.020(4) 0.025(4) 0.018(3) -0.004(3) 0.000(3) -0.006(3)
C83 0.018(3) 0.023(4) 0.018(3) -0.007(3) -0.002(3) -0.001(3)
C84 0.038(5) 0.026(4) 0.022(4) 0.001(3) 0.002(3) 0.005(3)
C85 0.031(4) 0.049(5) 0.024(4) -0.007(4) 0.001(3) 0.018(4)
C86 0.043(5) 0.022(4) 0.028(4) -0.001(3) 0.005(4) -0.007(3)
C87 0.025(4) 0.062(6) 0.015(4) 0.001(4) -0.002(3) -0.011(4)
C88 0.029(4) 0.023(4) 0.020(4) -0.003(3) 0.000(3) 0.004(3)
C89 0.015(3) 0.017(3) 0.017(3) 0.002(3) -0.001(3) -0.001(3)
C90 0.023(4) 0.014(3) 0.017(3) 0.005(3) 0.000(3) 0.002(3)
C91 0.026(4) 0.024(4) 0.015(3) 0.004(3) -0.002(3) -0.005(3)
C92 0.040(4) 0.015(3) 0.018(3) 0.003(3) 0.005(3) 0.001(3)
C93 0.033(4) 0.028(4) 0.020(4) -0.007(3) 0.002(3) 0.006(3)
C94 0.017(4) 0.037(4) 0.027(4) 0.002(3) -0.003(3) 0.003(3)
C95 0.044(5) 0.017(3) 0.023(4) -0.001(3) -0.003(3) -0.012(3)
C96 0.058(6) 0.019(4) 0.017(4) -0.001(3) 0.002(4) 0.008(4)
C97 0.020(4) 0.025(4) 0.013(3) 0.000(3) 0.003(3) -0.008(3)
C98 0.036(5) 0.022(4) 0.034(5) 0.008(3) 0.003(4) -0.008(3)
C99 0.025(4) 0.020(4) 0.035(4) 0.011(3) -0.008(3) 0.001(3)
C100 0.044(5) 0.015(4) 0.061(6) -0.005(4) 0.007(5) 0.005(4)
C101 0.041(5) 0.021(4) 0.028(4) -0.008(3) 0.006(3) 0.003(3)
C102 0.015(3) 0.028(4) 0.044(5) 0.001(3) 0.006(3) -0.005(3)
C103 0.029(4) 0.034(5) 0.048(5) 0.000(4) 0.002(4) -0.014(4)
C104 0.033(4) 0.027(4) 0.027(4) 0.007(3) 0.001(3) -0.005(3)
C105 0.027(4) 0.015(3) 0.026(4) -0.001(3) 0.003(3) -0.004(3)
C106 0.050(5) 0.024(4) 0.019(4) -0.004(3) 0.010(4) 0.000(4)
C107 0.038(5) 0.022(4) 0.020(4) 0.003(3) 0.002(3) 0.004(3)
C108 0.027(4) 0.016(3) 0.017(3) 0.002(3) 0.005(3) -0.003(3)
C109 0.028(4) 0.022(4) 0.023(4) 0.003(3) 0.005(3) 0.003(3)
C110 0.027(4) 0.027(4) 0.017(4) -0.004(3) 0.000(3) -0.008(3)
C111 0.034(4) 0.016(3) 0.007(3) 0.002(2) 0.000(3) 0.001(3)
C112 0.039(5) 0.014(3) 0.019(4) -0.003(3) 0.001(3) 0.004(3)
C113 0.029(4) 0.036(4) 0.026(4) 0.002(3) -0.003(3) 0.004(3)
C114 0.030(4) 0.045(5) 0.031(4) -0.005(4) 0.000(4) -0.004(4)
C115 0.040(4) 0.022(4) 0.011(3) 0.001(3) -0.007(3) 0.009(3)
C116 0.068(7) 0.024(4) 0.029(5) 0.006(3) 0.011(4) -0.001(4)
C117 0.021(3) 0.017(3) 0.007(2) -0.005(2) -0.002(2) -0.001(2)
C118 0.023(4) 0.011(3) 0.022(4) 0.000(3) 0.002(3) 0.001(3)
C119 0.021(4) 0.014(3) 0.019(4) 0.007(3) 0.000(3) 0.002(3)
C120 0.021(4) 0.010(3) 0.023(4) -0.004(3) 0.004(3) -0.007(3)
C121 0.013(3) 0.017(3) 0.017(3) 0.001(3) -0.001(3) -0.011(2)
C122 0.034(4) 0.018(3) 0.015(3) -0.002(3) -0.007(3) -0.007(3)
C123 0.027(4) 0.019(4) 0.021(4) -0.001(3) 0.005(3) 0.002(3)
C124 0.033(4) 0.017(3) 0.021(4) 0.000(3) -0.006(3) -0.017(3)
C125 0.024(4) 0.024(4) 0.024(4) 0.007(3) -0.002(3) -0.006(3)
C126 0.031(4) 0.022(4) 0.020(4) 0.009(3) -0.001(3) -0.001(3)
C127 0.041(5) 0.026(4) 0.050(6) 0.028(4) -0.005(4) 0.002(4)
C128 0.038(5) 0.024(4) 0.064(7) 0.014(4) 0.001(5) 0.000(4)
C129 0.040(5) 0.028(4) 0.091(8) -0.029(5) -0.005(5) 0.006(4)
C130 0.038(5) 0.045(5) 0.053(6) -0.008(4) -0.005(4) 0.025(4)
C131 0.109(10) 0.099(9) 0.058(6) -0.001(6) 0.007(6) 0.088(8)
C132 0.102(9) 0.084(8) 0.045(6) 0.025(5) 0.031(5) 0.081(7)
C133 0.090(9) 0.032(5) 0.055(7) 0.020(5) 0.048(6) 0.033(5)
C134 0.034(4) 0.025(4) 0.023(4) -0.005(3) -0.010(3) -0.001(3)
C135 0.039(5) 0.022(4) 0.032(4) -0.007(3) 0.010(4) 0.008(3)
C136 0.022(4) 0.024(4) 0.018(4) 0.002(3) 0.009(3) 0.008(3)
C137 0.021(4) 0.016(3) 0.028(4) -0.009(3) 0.003(3) -0.002(3)
C138 0.018(3) 0.020(3) 0.016(3) -0.005(3) 0.005(3) -0.002(3)
C139 0.024(4) 0.016(3) 0.024(4) 0.006(3) 0.002(3) 0.003(3)
C140 0.017(3) 0.016(3) 0.034(4) -0.002(3) -0.002(3) 0.008(3)
C141 0.017(3) 0.013(3) 0.024(4) -0.004(3) -0.002(3) 0.001(3)
C142 0.031(4) 0.023(4) 0.022(4) 0.001(3) 0.004(3) 0.007(3)
C143 0.029(4) 0.020(4) 0.015(3) 0.005(3) 0.002(3) -0.004(3)
C144 0.030(4) 0.019(4) 0.022(4) 0.003(3) -0.006(3) 0.006(3)
C145 0.015(3) 0.025(4) 0.036(4) -0.001(3) 0.002(3) -0.001(3)
C146 0.021(4) 0.037(4) 0.028(4) -0.005(3) 0.003(3) -0.002(3)
C147 0.025(4) 0.031(4) 0.019(4) -0.006(3) 0.002(3) -0.011(3)
C148 0.041(4) 0.012(3) 0.012(3) 0.000(3) 0.010(3) -0.001(3)
C149 0.022(4) 0.025(4) 0.019(4) 0.001(3) 0.006(3) -0.003(3)
C150 0.010(3) 0.032(4) 0.035(4) -0.002(3) -0.001(3) -0.006(3)
C151 0.013(3) 0.055(5) 0.030(4) 0.002(4) -0.005(3) -0.002(3)
C152 0.030(4) 0.048(5) 0.026(4) 0.010(4) 0.003(3) 0.016(4)
C153 0.017(4) 0.036(4) 0.030(4) -0.016(3) 0.003(3) -0.009(3)
C154 0.038(5) 0.032(4) 0.034(5) -0.006(4) 0.015(4) -0.010(4)
C155 0.033(4) 0.033(4) 0.019(4) -0.001(3) 0.004(3) 0.010(4)
C156 0.044(5) 0.035(5) 0.029(4) -0.003(4) 0.018(4) 0.003(4)
C157 0.028(4) 0.022(4) 0.039(5) 0.005(3) 0.013(3) 0.002(3)
C158 0.031(5) 0.041(5) 0.049(6) 0.016(4) -0.004(4) 0.002(4)
C159 0.013(3) 0.025(4) 0.047(5) 0.005(3) 0.001(3) -0.006(3)
C160 0.025(4) 0.029(4) 0.031(4) 0.001(3) 0.008(3) -0.003(3)
C161 0.027(4) 0.020(4) 0.035(5) 0.001(3) -0.006(3) 0.000(3)
C162 0.020(4) 0.022(4) 0.042(5) -0.010(3) -0.007(3) -0.004(3)
C163 0.135(14) 0.049(7) 0.065(8) 0.011(6) -0.039(9) 0.000(8)
C164 0.062(6) 0.039(5) 0.024(4) 0.006(4) 0.006(4) 0.012(4)
C165 0.055(6) 0.019(4) 0.027(4) -0.001(3) 0.018(4) 0.000(4)
C166 0.030(4) 0.017(3) 0.024(4) 0.001(3) 0.002(3) -0.003(3)
C167 0.029(4) 0.015(3) 0.020(4) -0.003(3) 0.005(3) -0.004(3)
C168 0.028(4) 0.025(4) 0.025(4) -0.003(3) 0.014(3) 0.006(3)
C169 0.023(4) 0.024(4) 0.019(3) 0.002(3) 0.001(3) -0.009(3)
C170 0.024(4) 0.016(3) 0.015(3) -0.004(3) 0.004(3) 0.000(3)
C171 0.047(5) 0.016(3) 0.035(5) -0.008(3) 0.008(4) 0.001(3)
C172 0.030(4) 0.042(5) 0.030(4) -0.002(4) 0.013(3) 0.011(4)
C173 0.041(5) 0.024(4) 0.023(4) -0.004(3) 0.005(3) -0.014(3)
C174 0.034(4) 0.041(5) 0.021(4) 0.004(3) -0.005(3) -0.013(4)
C175 0.020(3) 0.012(3) 0.028(4) -0.001(3) 0.010(3) -0.004(3)
C176 0.024(4) 0.018(3) 0.020(4) 0.000(3) 0.008(3) -0.002(3)
C177 0.010(3) 0.020(3) 0.023(4) -0.005(3) 0.006(3) -0.009(3)
C178 0.016(3) 0.015(3) 0.035(4) -0.007(3) -0.001(3) -0.004(3)
C179 0.021(4) 0.012(3) 0.025(4) -0.007(3) -0.001(3) -0.004(3)
C180 0.044(5) 0.018(4) 0.029(4) -0.006(3) 0.007(4) -0.010(3)
C181 0.028(4) 0.028(4) 0.038(5) -0.003(3) 0.009(4) -0.014(3)
C182 0.028(4) 0.013(3) 0.033(4) 0.003(3) -0.006(3) -0.008(3)
C183 0.019(4) 0.022(4) 0.042(5) -0.010(3) 0.000(3) -0.001(3)
C184 0.033(4) 0.024(4) 0.025(4) -0.002(3) 0.013(3) -0.009(3)
C185 0.060(6) 0.029(4) 0.014(4) -0.004(3) 0.007(4) -0.007(4)
C186 0.035(4) 0.024(4) 0.024(4) -0.003(3) -0.011(3) 0.002(3)
C187 0.026(4) 0.020(3) 0.022(4) -0.008(3) -0.001(3) -0.001(3)
C188 0.025(4) 0.020(3) 0.020(4) -0.001(3) 0.002(3) 0.004(3)
C189 0.014(3) 0.025(4) 0.025(4) 0.004(3) -0.002(3) 0.002(3)
C190 0.031(4) 0.026(4) 0.014(3) 0.003(3) 0.002(3) -0.012(3)
C191 0.022(4) 0.026(4) 0.022(4) -0.002(3) 0.006(3) -0.006(3)
C192 0.033(4) 0.017(3) 0.026(4) -0.001(3) -0.004(3) -0.006(3)
C193 0.028(4) 0.021(4) 0.024(4) 0.006(3) 0.006(3) -0.005(3)
C194 0.020(4) 0.018(3) 0.018(4) -0.002(3) 0.006(3) -0.004(3)
C195 0.009(3) 0.020(3) 0.032(4) 0.001(3) 0.001(3) -0.007(3)
C196 0.021(4) 0.027(4) 0.023(4) -0.002(3) -0.001(3) -0.008(3)
C197 0.015(3) 0.021(3) 0.025(4) -0.006(3) 0.001(3) -0.007(3)
C198 0.023(4) 0.014(3) 0.023(4) -0.004(3) 0.013(3) -0.002(3)
C199 0.011(3) 0.019(3) 0.025(4) 0.006(3) 0.001(3) -0.005(3)
C200 0.022(4) 0.040(5) 0.029(4) -0.002(4) -0.001(3) -0.007(3)
C201 0.027(4) 0.043(5) 0.029(4) -0.011(4) 0.006(3) -0.007(4)
C202 0.026(4) 0.021(4) 0.037(5) 0.004(3) 0.006(3) -0.001(3)
C203 0.034(5) 0.024(4) 0.054(6) -0.002(4) 0.019(4) 0.002(3)
C204 0.025(4) 0.050(5) 0.016(4) -0.003(3) -0.004(3) 0.008(4)
C205 0.031(4) 0.034(4) 0.016(4) -0.009(3) -0.002(3) 0.001(3)
C206 0.029(4) 0.020(4) 0.017(4) 0.000(3) 0.003(3) 0.006(3)
C207 0.025(4) 0.021(3) 0.017(3) 0.006(3) 0.002(3) 0.003(3)
C208 0.018(4) 0.030(4) 0.032(4) -0.003(3) -0.002(3) -0.001(3)
C209 0.022(4) 0.067(6) 0.023(4) -0.009(4) -0.009(3) 0.007(4)
C210 0.043(6) 0.067(7) 0.031(5) 0.005(5) -0.003(4) 0.028(5)
C211 0.024(4) 0.035(4) 0.023(4) -0.010(3) -0.003(3) 0.006(3)
C212 0.041(5) 0.022(4) 0.030(4) -0.003(3) 0.008(4) 0.003(3)
C213 0.051(6) 0.032(5) 0.020(4) 0.001(3) 0.009(4) 0.017(4)
C214 0.058(6) 0.037(5) 0.035(5) -0.005(4) 0.017(5) 0.014(4)
C215 0.021(4) 0.028(4) 0.044(5) -0.006(4) 0.009(3) -0.004(3)
C216 0.027(4) 0.046(5) 0.032(5) 0.014(4) 0.006(4) 0.013(4)
C217 0.016(4) 0.034(4) 0.048(5) -0.006(4) -0.002(3) -0.002(3)
C218 0.029(4) 0.035(4) 0.033(4) -0.006(4) 0.003(3) 0.003(3)
C219 0.032(5) 0.028(4) 0.045(5) -0.001(4) -0.013(4) -0.006(3)
C220 0.020(4) 0.022(4) 0.043(5) -0.012(3) 0.002(3) -0.001(3)
C221 0.035(4) 0.026(4) 0.038(5) 0.010(3) -0.006(4) -0.006(3)
C222 0.046(5) 0.029(4) 0.028(4) 0.011(3) 0.003(4) 0.020(4)
C223 0.039(5) 0.022(4) 0.028(4) 0.007(3) 0.018(4) 0.008(3)
C224 0.025(4) 0.031(4) 0.017(4) 0.005(3) 0.001(3) -0.008(3)
C225 0.018(3) 0.023(3) 0.014(3) 0.001(3) 0.001(3) 0.001(3)
C226 0.022(4) 0.028(4) 0.019(4) -0.004(3) -0.003(3) 0.003(3)
C227 0.018(4) 0.036(4) 0.028(4) -0.004(3) 0.001(3) -0.007(3)
C228 0.017(3) 0.021(3) 0.022(4) -0.004(3) 0.008(3) -0.004(3)
C229 0.054(6) 0.031(4) 0.019(4) -0.004(3) -0.010(4) 0.014(4)
C230 0.033(5) 0.059(6) 0.025(4) -0.010(4) 0.000(4) 0.018(4)
C231 0.033(4) 0.027(4) 0.033(5) -0.010(3) 0.006(4) -0.006(3)
C232 0.020(4) 0.045(5) 0.045(5) -0.007(4) 0.008(4) -0.012(4)
C233 0.044(5) 0.023(4) 0.014(3) -0.008(3) 0.011(3) -0.006(3)
C234 0.031(4) 0.020(4) 0.023(4) -0.007(3) -0.001(3) -0.014(3)
C235 0.015(3) 0.026(4) 0.020(4) -0.003(3) 0.001(3) -0.005(3)
C236 0.021(4) 0.032(4) 0.033(5) -0.012(4) 0.001(3) -0.008(3)
C237 0.027(4) 0.040(5) 0.017(4) -0.001(3) -0.001(3) 0.015(4)
C238 0.044(5) 0.027(4) 0.022(4) -0.009(3) 0.000(3) -0.015(4)
C239 0.080(8) 0.025(4) 0.036(5) -0.002(4) 0.023(5) 0.008(5)
C240 0.032(5) 0.053(6) 0.030(5) 0.004(4) -0.005(4) 0.006(4)
C241 0.029(5) 0.072(7) 0.040(5) 0.005(5) 0.005(4) 0.016(5)
C242 0.053(6) 0.028(4) 0.019(4) -0.007(3) 0.003(4) -0.021(4)
C243 0.065(7) 0.039(5) 0.028(5) 0.009(4) -0.008(5) -0.025(5)
C244 0.053(6) 0.029(5) 0.063(7) 0.019(5) -0.013(5) -0.006(4)
C245 0.026(5) 0.039(5) 0.085(9) 0.006(5) 0.010(5) 0.004(4)
C246 0.024(4) 0.047(6) 0.076(8) -0.011(5) 0.006(5) 0.007(4)
C247 0.046(6) 0.075(7) 0.029(5) -0.004(5) -0.002(4) -0.017(5)
C248 0.039(6) 0.151(13) 0.083(9) -0.086(9) 0.016(6) -0.030(7)
C249 0.060(18) 0.58(8) 0.11(2) 0.06(3) -0.020(15) -0.08(3)
C262 0.066(13) 0.066(16) 0.10(2) -0.063(15) 0.060(14) -0.045(10)
C250 0.040(9) 0.020(6) 0.081(11) -0.014(6) -0.015(8) 0.005(6)
C263 0.073(17) 0.040(12) 0.050(12) -0.027(8) -0.032(11) 0.015(10)
C251 0.109(11) 0.037(6) 0.061(7) -0.020(5) -0.008(7) 0.029(6)
C252 0.055(6) 0.032(5) 0.016(4) 0.000(3) 0.005(4) 0.022(4)
C253 0.023(4) 0.019(3) 0.023(4) -0.011(3) 0.000(3) -0.003(3)
C254 0.034(4) 0.027(4) 0.017(4) -0.004(3) -0.004(3) 0.015(3)
C255 0.038(4) 0.017(3) 0.027(4) -0.002(3) 0.000(3) 0.008(3)
C256 0.036(4) 0.029(4) 0.023(4) -0.012(3) 0.000(3) -0.011(3)
C257 0.018(4) 0.020(3) 0.030(4) -0.005(3) -0.005(3) 0.000(3)
C258 0.038(5) 0.024(4) 0.028(4) 0.000(3) -0.002(3) 0.012(3)
C259 0.064(6) 0.016(4) 0.032(5) 0.005(3) 0.014(4) -0.002(4)
C260 0.033(4) 0.035(4) 0.026(4) 0.002(3) 0.001(3) 0.006(4)
C261 0.028(4) 0.036(5) 0.046(5) -0.014(4) -0.002(4) -0.002(4)

loop_
_atom_type_symbol
_atom_type_description
_atom_type_scat_dispersion_real
_atom_type_scat_dispersion_imag
_atom_type_scat_source
C C 0.0033 0.0016
;
International Tables for Crystallography
(Vol. C, Tables 4.2.6.8 and 6.1.1.4)
;
H H 0.0000 0.0000
;
International Tables for Crystallography
(Vol. C, Table 6.1.1.4)
;
N N 0.0061 0.0033
;
International Tables for Crystallography
(Vol. C, Tables 4.2.6.8 and 6.1.1.4)
;
O O 0.0106 0.0060
;
International Tables for Crystallography
(Vol. C, Tables 4.2.6.8 and 6.1.1.4)
;
S S 0.1246 0.1234
;
International Tables for Crystallography
(Vol. C, Tables 4.2.6.8 and 6.1.1.4)
;

loop_
_geom_angle_atom_site_label_1
_geom_angle_atom_site_label_2
_geom_angle_atom_site_label_3
_geom_angle
_geom_angle_site_symmetry_1
_geom_angle_site_symmetry_3
_geom_angle_publ_flag
N1 S1 S4 110.3(3) . . ?
C12 S2 C13 104.2(4) . . ?
C18 S3 C17 104.7(4) . . ?
N2 S4 S1 108.5(3) . . ?
N3 S5 S8 109.8(2) . . ?
C41 S6 C42 101.2(4) . . ?
C47 S7 C46 104.4(4) . . ?
N4 S8 S5 108.2(3) . . ?
N5 S9 S12 109.2(3) . . ?
C71 S10 C70 105.1(3) . . ?
C75 S11 C76 102.4(4) . . ?
N6 S12 S9 110.1(2) . . ?
N7 S13 S16 108.2(2) . . ?
C100 S14 C99 98.2(4) . . ?
C105 S15 C104 97.8(4) . . ?
N8 S16 S13 109.0(3) . . ?
N9 S17 S20 108.5(2) . . ?
C129 S18 C128 102.5(5) . . ?
C133 S19 C134 101.6(3) . . ?
N10 S20 S17 108.5(2) . . ?
N11 S21 S24 108.5(2) . . ?
C157 S22 C158 102.5(4) . . ?
C163 S23 C162 105.0(5) . . ?
N12 S24 S21 110.1(2) . . ?
N13 S25 S28 109.5(2) . . ?
C186 S26 C187 103.5(4) . . ?
C191 S27 C192 101.6(4) . . ?
N14 S28 S25 108.8(2) . . ?
N15 S29 S32 108.6(3) . . ?
C215 S30 C216 102.5(4) . . ?
C220 S31 C221 103.5(4) . . ?
N16 S32 S29 109.4(3) . . ?
N17 S33 S36 109.6(2) . . ?
C245 S34 C244 102.3(4) . . ?
C262 S35 C263 104.6(4) . . ?
C250 S35 C249 104.9(3) . . ?
N18 S36 S33 106.9(3) . . ?
C10 O1 C3 116.7(6) . . ?
C20 O4 C21 116.8(7) . . ?
C39 O5 C32 116.8(6) . . ?
C49 O8 C50 117.5(6) . . ?
C68 O9 C61 118.2(5) . . ?
C78 O12 C79 116.3(6) . . ?
C97 O13 C90 116.1(6) . . ?
C107 O16 C108 114.6(6) . . ?
C126 O17 C119 115.6(6) . . ?
C136 O20 C137 118.2(6) . . ?
C155 O21 C148 118.2(6) . . ?
C165 O24 C166 115.3(7) . . ?
C184 O25 C177 118.4(6) . . ?
C194 O28 C195 116.9(6) . . ?
C213 O29 C206 117.1(7) . . ?
C223 O32 C224 119.0(6) . . ?
C242 O33 C235 116.2(7) . . ?
C252 O36 C253 116.3(6) . . ?
C1 N1 C5 119.7(6) . . ?
C1 N1 S1 112.1(5) . . ?
C5 N1 S1 114.4(5) . . ?
C24 N2 C23 119.5(6) . . ?
C24 N2 S4 117.0(5) . . ?
C23 N2 S4 114.7(5) . . ?
C30 N3 C34 120.7(6) . . ?
C30 N3 S5 114.5(5) . . ?
C34 N3 S5 112.9(5) . . ?
C52 N4 C53 120.6(6) . . ?
C52 N4 S8 116.3(5) . . ?
C53 N4 S8 113.7(5) . . ?
C63 N5 C59 119.7(6) . . ?
C63 N5 S9 115.1(5) . . ?
C59 N5 S9 117.6(5) . . ?
C82 N6 C81 119.6(6) . . ?
C82 N6 S12 113.0(5) . . ?
C81 N6 S12 115.9(5) . . ?
C88 N7 C92 118.5(6) . . ?
C88 N7 S13 112.9(5) . . ?
C92 N7 S13 115.8(5) . . ?
C110 N8 C111 119.7(6) . . ?
C110 N8 S16 114.6(5) . . ?
C111 N8 S16 114.9(5) . . ?
C117 N9 C121 119.9(5) . . ?
C117 N9 S17 114.7(4) . . ?
C121 N9 S17 112.6(4) . . ?
C139 N10 C140 119.6(6) . . ?
C139 N10 S20 115.5(4) . . ?
C140 N10 S20 113.4(5) . . ?
C146 N11 C150 119.8(6) . . ?
C146 N11 S21 118.1(5) . . ?
C150 N11 S21 114.2(5) . . ?
C169 N12 C168 119.7(6) . . ?
C169 N12 S24 112.8(5) . . ?
C168 N12 S24 115.7(5) . . ?
C175 N13 C179 118.6(6) . . ?
C175 N13 S25 115.5(5) . . ?
C179 N13 S25 113.8(5) . . ?
C198 N14 C197 120.6(6) . . ?
C198 N14 S28 113.7(5) . . ?
C197 N14 S28 116.8(5) . . ?
C208 N15 C204 118.2(6) . . ?
C208 N15 S29 114.7(5) . . ?
C204 N15 S29 117.4(5) . . ?
C227 N16 C226 120.9(6) . . ?
C227 N16 S32 112.9(5) . . ?
C226 N16 S32 114.4(5) . . ?
C237 N17 C233 120.0(6) . . ?
C237 N17 S33 116.6(5) . . ?
C233 N17 S33 114.3(5) . . ?
C255 N18 C256 118.2(6) . . ?
C255 N18 S36 116.0(5) . . ?
C256 N18 S36 111.1(5) . . ?
N1 C1 C6 108.5(6) . . ?
N1 C1 C7 114.1(8) . . ?
C6 C1 C7 108.5(7) . . ?
N1 C1 C2 107.9(6) . . ?
C6 C1 C2 106.8(7) . . ?
C7 C1 C2 110.8(7) . . ?
C3 C2 C1 112.8(7) . . ?
C3 C2 H1 109.0 . . ?
C1 C2 H1 109.0 . . ?
C3 C2 H2 109.0 . . ?
C1 C2 H2 109.0 . . ?
H1 C2 H2 107.8 . . ?
O1 C3 C4 107.0(6) . . ?
O1 C3 C2 113.7(6) . . ?
C4 C3 C2 107.9(6) . . ?
O1 C3 H3 109.4 . . ?
C4 C3 H3 109.4 . . ?
C2 C3 H3 109.4 . . ?
C3 C4 C5 113.8(6) . . ?
C3 C4 H4 108.8 . . ?
C5 C4 H4 108.8 . . ?
C3 C4 H5 108.8 . . ?
C5 C4 H5 108.8 . . ?
H4 C4 H5 107.7 . . ?
N1 C5 C8 108.2(6) . . ?
N1 C5 C4 108.6(6) . . ?
C8 C5 C4 107.3(7) . . ?
N1 C5 C9 114.6(7) . . ?
C8 C5 C9 107.2(8) . . ?
C4 C5 C9 110.6(6) . . ?
C1 C6 H6 109.5 . . ?
C1 C6 H7 109.5 . . ?
H6 C6 H7 109.5 . . ?
C1 C6 H8 109.5 . . ?
H6 C6 H8 109.5 . . ?
H7 C6 H8 109.5 . . ?
C1 C7 H9 109.5 . . ?
C1 C7 H10 109.5 . . ?
H9 C7 H10 109.5 . . ?
C1 C7 H11 109.5 . . ?
H9 C7 H11 109.5 . . ?
H10 C7 H11 109.5 . . ?
C5 C8 H12 109.5 . . ?
C5 C8 H13 109.5 . . ?
H12 C8 H13 109.5 . . ?
C5 C8 H14 109.5 . . ?
H12 C8 H14 109.5 . . ?
H13 C8 H14 109.5 . . ?
C5 C9 H15 109.5 . . ?
C5 C9 H16 109.5 . . ?
H15 C9 H16 109.5 . . ?
C5 C9 H17 109.5 . . ?
H15 C9 H17 109.5 . . ?
H16 C9 H17 109.5 . . ?
O2 C10 O1 124.2(8) . . ?
O2 C10 C11 123.7(8) . . ?
O1 C10 C11 112.1(8) . . ?
C10 C11 C12 112.8(7) . . ?
C10 C11 H18 109.0 . . ?
C12 C11 H18 109.0 . . ?
C10 C11 H19 109.0 . . ?
C12 C11 H19 109.0 . . ?
H18 C11 H19 107.8 . . ?
C11 C12 S2 114.8(6) . . ?
C11 C12 H20 108.6 . . ?
S2 C12 H20 108.6 . . ?
C11 C12 H21 108.6 . . ?
S2 C12 H21 108.6 . . ?
H20 C12 H21 107.6 . . ?
C14 C13 S2 109.3(6) . . ?
C14 C13 H22 109.8 . . ?
S2 C13 H22 109.8 . . ?
C14 C13 H23 109.8 . . ?
S2 C13 H23 109.8 . . ?
H22 C13 H23 108.3 . . ?
C13 C14 C15 117.0(7) . . ?
C13 C14 H24 108.0 . . ?
C15 C14 H24 108.0 . . ?
C13 C14 H25 108.0 . . ?
C15 C14 H25 108.0 . . ?
H24 C14 H25 107.3 . . ?
C16 C15 C14 115.4(7) . . ?
C16 C15 H26 108.4 . . ?
C14 C15 H26 108.4 . . ?
C16 C15 H27 108.4 . . ?
C14 C15 H27 108.4 . . ?
H26 C15 H27 107.5 . . ?
C17 C16 C15 115.3(7) . . ?
C17 C16 H28 108.5 . . ?
C15 C16 H28 108.5 . . ?
C17 C16 H29 108.5 . . ?
C15 C16 H29 108.5 . . ?
H28 C16 H29 107.5 . . ?
C16 C17 S3 106.9(6) . . ?
C16 C17 H30 110.3 . . ?
S3 C17 H30 110.3 . . ?
C16 C17 H31 110.3 . . ?
S3 C17 H31 110.3 . . ?
H30 C17 H31 108.6 . . ?
C19 C18 S3 115.0(6) . . ?
C19 C18 H32 108.5 . . ?
S3 C18 H32 108.5 . . ?
C19 C18 H33 108.5 . . ?
S3 C18 H33 108.5 . . ?
H32 C18 H33 107.5 . . ?
C18 C19 C20 111.9(7) . . ?
C18 C19 H34 109.2 . . ?
C20 C19 H34 109.2 . . ?
C18 C19 H35 109.2 . . ?
C20 C19 H35 109.2 . . ?
H34 C19 H35 107.9 . . ?
O3 C20 O4 124.8(7) . . ?
O3 C20 C19 126.1(8) . . ?
O4 C20 C19 109.1(8) . . ?
O4 C21 C22 108.6(7) . . ?
O4 C21 C25 103.0(7) . . ?
C22 C21 C25 109.6(7) . . ?
O4 C21 H36 111.8 . . ?
C22 C21 H36 111.8 . . ?
C25 C21 H36 111.8 . . ?
C21 C22 C23 113.7(6) . . ?
C21 C22 H37 108.8 . . ?
C23 C22 H37 108.8 . . ?
C21 C22 H38 108.8 . . ?
C23 C22 H38 108.8 . . ?
H37 C22 H38 107.7 . . ?
N2 C23 C26 110.1(6) . . ?
N2 C23 C22 108.8(6) . . ?
C26 C23 C22 108.2(7) . . ?
N2 C23 C27 112.6(6) . . ?
C26 C23 C27 107.0(6) . . ?
C22 C23 C27 110.0(6) . . ?
N2 C24 C25 108.1(7) . . ?
N2 C24 C29 116.4(7) . . ?
C25 C24 C29 110.4(7) . . ?
N2 C24 C28 109.2(6) . . ?
C25 C24 C28 106.5(7) . . ?
C29 C24 C28 105.8(7) . . ?
C24 C25 C21 112.8(7) . . ?
C24 C25 H39 109.0 . . ?
C21 C25 H39 109.0 . . ?
C24 C25 H40 109.0 . . ?
C21 C25 H40 109.0 . . ?
H39 C25 H40 107.8 . . ?
C23 C26 H41 109.5 . . ?
C23 C26 H42 109.5 . . ?
H41 C26 H42 109.5 . . ?
C23 C26 H43 109.5 . . ?
H41 C26 H43 109.5 . . ?
H42 C26 H43 109.5 . . ?
C23 C27 H44 109.5 . . ?
C23 C27 H45 109.5 . . ?
H44 C27 H45 109.5 . . ?
C23 C27 H46 109.5 . . ?
H44 C27 H46 109.5 . . ?
H45 C27 H46 109.5 . . ?
C24 C28 H47 109.5 . . ?
C24 C28 H48 109.5 . . ?
H47 C28 H48 109.5 . . ?
C24 C28 H49 109.5 . . ?
H47 C28 H49 109.5 . . ?
H48 C28 H49 109.5 . . ?
C24 C29 H50 109.5 . . ?
C24 C29 H51 109.5 . . ?
H50 C29 H51 109.5 . . ?
C24 C29 H52 109.5 . . ?
H50 C29 H52 109.5 . . ?
H51 C29 H52 109.5 . . ?
N3 C30 C35 109.3(6) . . ?
N3 C30 C31 108.0(6) . . ?
C35 C30 C31 107.3(7) . . ?
N3 C30 C36 113.5(7) . . ?
C35 C30 C36 107.6(7) . . ?
C31 C30 C36 110.9(7) . . ?
C32 C31 C30 114.9(6) . . ?
C32 C31 H53 108.5 . . ?
C30 C31 H53 108.5 . . ?
C32 C31 H54 108.5 . . ?
C30 C31 H54 108.5 . . ?
H53 C31 H54 107.5 . . ?
O5 C32 C31 105.9(6) . . ?
O5 C32 C33 112.2(7) . . ?
C31 C32 C33 108.0(6) . . ?
O5 C32 H55 110.2 . . ?
C31 C32 H55 110.2 . . ?
C33 C32 H55 110.2 . . ?
C34 C33 C32 112.6(7) . . ?
C34 C33 H56 109.1 . . ?
C32 C33 H56 109.1 . . ?
C34 C33 H57 109.1 . . ?
C32 C33 H57 109.1 . . ?
H56 C33 H57 107.8 . . ?
C33 C34 N3 108.3(6) . . ?
C33 C34 C38 112.0(7) . . ?
N3 C34 C38 112.6(7) . . ?
C33 C34 C37 106.8(7) . . ?
N3 C34 C37 109.1(7) . . ?
C38 C34 C37 108.0(7) . . ?
C30 C35 H58 109.5 . . ?
C30 C35 H59 109.5 . . ?
H58 C35 H59 109.5 . . ?
C30 C35 H60 109.5 . . ?
H58 C35 H60 109.5 . . ?
H59 C35 H60 109.5 . . ?
C30 C36 H61 109.5 . . ?
C30 C36 H62 109.5 . . ?
H61 C36 H62 109.5 . . ?
C30 C36 H63 109.5 . . ?
H61 C36 H63 109.5 . . ?
H62 C36 H63 109.5 . . ?
C34 C37 H64 109.5 . . ?
C34 C37 H65 109.5 . . ?
H64 C37 H65 109.5 . . ?
C34 C37 H66 109.5 . . ?
H64 C37 H66 109.5 . . ?
H65 C37 H66 109.5 . . ?
C34 C38 H67 109.5 . . ?
C34 C38 H68 109.5 . . ?
H67 C38 H68 109.5 . . ?
C34 C38 H69 109.5 . . ?
H67 C38 H69 109.5 . . ?
H68 C38 H69 109.5 . . ?
O6 C39 O5 124.5(8) . . ?
O6 C39 C40 123.5(7) . . ?
O5 C39 C40 112.0(7) . . ?
C39 C40 C41 112.5(7) . . ?
C39 C40 H70 109.1 . . ?
C41 C40 H70 109.1 . . ?
C39 C40 H71 109.1 . . ?
C41 C40 H71 109.1 . . ?
H70 C40 H71 107.8 . . ?
C40 C41 S6 115.8(5) . . ?
C40 C41 H72 108.3 . . ?
S6 C41 H72 108.3 . . ?
C40 C41 H73 108.3 . . ?
S6 C41 H73 108.3 . . ?
H72 C41 H73 107.4 . . ?
C43 C42 S6 107.6(6) . . ?
C43 C42 H74 110.2 . . ?
S6 C42 H74 110.2 . . ?
C43 C42 H75 110.2 . . ?
S6 C42 H75 110.2 . . ?
H74 C42 H75 108.5 . . ?
C42 C43 C44 115.8(7) . . ?
C42 C43 H76 108.3 . . ?
C44 C43 H76 108.3 . . ?
C42 C43 H77 108.3 . . ?
C44 C43 H77 108.3 . . ?
H76 C43 H77 107.4 . . ?
C45 C44 C43 115.5(7) . . ?
C45 C44 H78 108.4 . . ?
C43 C44 H78 108.4 . . ?
C45 C44 H79 108.4 . . ?
C43 C44 H79 108.4 . . ?
H78 C44 H79 107.5 . . ?
C44 C45 C46 115.1(7) . . ?
C44 C45 H80 108.5 . . ?
C46 C45 H80 108.5 . . ?
C44 C45 H81 108.5 . . ?
C46 C45 H81 108.5 . . ?
H80 C45 H81 107.5 . . ?
C45 C46 S7 105.7(5) . . ?
C45 C46 H82 110.6 . . ?
S7 C46 H82 110.6 . . ?
C45 C46 H83 110.6 . . ?
S7 C46 H83 110.6 . . ?
H82 C46 H83 108.7 . . ?
C48 C47 S7 114.7(5) . . ?
C48 C47 H84 108.6 . . ?
S7 C47 H84 108.6 . . ?
C48 C47 H85 108.6 . . ?
S7 C47 H85 108.6 . . ?
H84 C47 H85 107.6 . . ?
C47 C48 C49 113.2(7) . . ?
C47 C48 H86 108.9 . . ?
C49 C48 H86 108.9 . . ?
C47 C48 H87 108.9 . . ?
C49 C48 H87 108.9 . . ?
H86 C48 H87 107.8 . . ?
O7 C49 O8 125.7(7) . . ?
O7 C49 C48 125.1(7) . . ?
O8 C49 C48 109.2(7) . . ?
O8 C50 C54 108.0(6) . . ?
O8 C50 C51 105.5(6) . . ?
C54 C50 C51 109.0(6) . . ?
O8 C50 H88 111.4 . . ?
C54 C50 H88 111.4 . . ?
C51 C50 H88 111.4 . . ?
C52 C51 C50 114.7(7) . . ?
C52 C51 H89 108.6 . . ?
C50 C51 H89 108.6 . . ?
C52 C51 H90 108.6 . . ?
C50 C51 H90 108.6 . . ?
H89 C51 H90 107.6 . . ?
C56 C52 C51 112.5(7) . . ?
C56 C52 N4 115.4(7) . . ?
C51 C52 N4 106.5(6) . . ?
C56 C52 C55 107.0(7) . . ?
C51 C52 C55 107.3(7) . . ?
N4 C52 C55 107.8(6) . . ?
C57 C53 N4 110.8(6) . . ?
C57 C53 C54 109.5(7) . . ?
N4 C53 C54 107.3(6) . . ?
C57 C53 C58 108.6(7) . . ?
N4 C53 C58 112.0(7) . . ?
C54 C53 C58 108.6(6) . . ?
C50 C54 C53 115.1(6) . . ?
C50 C54 H91 108.5 . . ?
C53 C54 H91 108.5 . . ?
C50 C54 H92 108.5 . . ?
C53 C54 H92 108.5 . . ?
H91 C54 H92 107.5 . . ?
C52 C55 H93 109.5 . . ?
C52 C55 H94 109.5 . . ?
H93 C55 H94 109.5 . . ?
C52 C55 H95 109.5 . . ?
H93 C55 H95 109.5 . . ?
H94 C55 H95 109.5 . . ?
C52 C56 H96 109.5 . . ?
C52 C56 H97 109.5 . . ?
H96 C56 H97 109.5 . . ?
C52 C56 H98 109.5 . . ?
H96 C56 H98 109.5 . . ?
H97 C56 H98 109.5 . . ?
C53 C57 H99 109.5 . . ?
C53 C57 H100 109.5 . . ?
H99 C57 H100 109.5 . . ?
C53 C57 H101 109.5 . . ?
H99 C57 H101 109.5 . . ?
H100 C57 H101 109.5 . . ?
C53 C58 H102 109.5 . . ?
C53 C58 H103 109.5 . . ?
H102 C58 H103 109.5 . . ?
C53 C58 H104 109.5 . . ?
H102 C58 H104 109.5 . . ?
H103 C58 H104 109.5 . . ?
C64 C59 N5 109.8(6) . . ?
C64 C59 C60 107.9(7) . . ?
N5 C59 C60 108.0(6) . . ?
C64 C59 C65 108.5(6) . . ?
N5 C59 C65 111.5(7) . . ?
C60 C59 C65 111.1(7) . . ?
C61 C60 C59 114.6(7) . . ?
C61 C60 H105 108.6 . . ?
C59 C60 H105 108.6 . . ?
C61 C60 H106 108.6 . . ?
C59 C60 H106 108.6 . . ?
H105 C60 H106 107.6 . . ?
O9 C61 C60 106.1(6) . . ?
O9 C61 C62 108.1(6) . . ?
C60 C61 C62 110.2(6) . . ?
O9 C61 H107 110.8 . . ?
C60 C61 H107 110.8 . . ?
C62 C61 H107 110.8 . . ?
C61 C62 C63 114.2(6) . . ?
C61 C62 H108 108.7 . . ?
C63 C62 H108 108.7 . . ?
C61 C62 H109 108.7 . . ?
C63 C62 H109 108.7 . . ?
H108 C62 H109 107.6 . . ?
N5 C63 C67 114.3(6) . . ?
N5 C63 C62 107.8(6) . . ?
C67 C63 C62 111.4(6) . . ?
N5 C63 C66 108.6(6) . . ?
C67 C63 C66 107.6(6) . . ?
C62 C63 C66 106.8(6) . . ?
C59 C64 H110 109.5 . . ?
C59 C64 H111 109.5 . . ?
H110 C64 H111 109.5 . . ?
C59 C64 H112 109.5 . . ?
H110 C64 H112 109.5 . . ?
H111 C64 H112 109.5 . . ?
C59 C65 H113 109.5 . . ?
C59 C65 H114 109.5 . . ?
H113 C65 H114 109.5 . . ?
C59 C65 H115 109.5 . . ?
H113 C65 H115 109.5 . . ?
H114 C65 H115 109.5 . . ?
C63 C66 H116 109.5 . . ?
C63 C66 H117 109.5 . . ?
H116 C66 H117 109.5 . . ?
C63 C66 H118 109.5 . . ?
H116 C66 H118 109.5 . . ?
H117 C66 H118 109.5 . . ?
C63 C67 H119 109.5 . . ?
C63 C67 H120 109.5 . . ?
H119 C67 H120 109.5 . . ?
C63 C67 H121 109.5 . . ?
H119 C67 H121 109.5 . . ?
H120 C67 H121 109.5 . . ?
O10 C68 O9 123.5(6) . . ?
O10 C68 C69 127.2(6) . . ?
O9 C68 C69 109.3(6) . . ?
C68 C69 C70 113.2(6) . . ?
C68 C69 H122 108.9 . . ?
C70 C69 H122 108.9 . . ?
C68 C69 H123 108.9 . . ?
C70 C69 H123 108.9 . . ?
H122 C69 H123 107.7 . . ?
C69 C70 S10 115.1(5) . . ?
C69 C70 H124 108.5 . . ?
S10 C70 H124 108.5 . . ?
C69 C70 H125 108.5 . . ?
S10 C70 H125 108.5 . . ?
H124 C70 H125 107.5 . . ?
C72 C71 S10 107.6(5) . . ?
C72 C71 H126 110.2 . . ?
S10 C71 H126 110.2 . . ?
C72 C71 H127 110.2 . . ?
S10 C71 H127 110.2 . . ?
H126 C71 H127 108.5 . . ?
C71 C72 C73 112.6(6) . . ?
C71 C72 H128 109.1 . . ?
C73 C72 H128 109.1 . . ?
C71 C72 H129 109.1 . . ?
C73 C72 H129 109.1 . . ?
H128 C72 H129 107.8 . . ?
C74 C73 C72 109.9(6) . . ?
C74 C73 H130 109.7 . . ?
C72 C73 H130 109.7 . . ?
C74 C73 H131 109.7 . . ?
C72 C73 H131 109.7 . . ?
H130 C73 H131 108.2 . . ?
C73 C74 C75 113.7(6) . . ?
C73 C74 H132 108.8 . . ?
C75 C74 H132 108.8 . . ?
C73 C74 H133 108.8 . . ?
C75 C74 H133 108.8 . . ?
H132 C74 H133 107.7 . . ?
C74 C75 S11 109.5(6) . . ?
C74 C75 H134 109.8 . . ?
S11 C75 H134 109.8 . . ?
C74 C75 H135 109.8 . . ?
S11 C75 H135 109.8 . . ?
H134 C75 H135 108.2 . . ?
C77 C76 S11 112.9(5) . . ?
C77 C76 H136 109.0 . . ?
S11 C76 H136 109.0 . . ?
C77 C76 H137 109.0 . . ?
S11 C76 H137 109.0 . . ?
H136 C76 H137 107.8 . . ?
C78 C77 C76 110.6(6) . . ?
C78 C77 H138 109.5 . . ?
C76 C77 H138 109.5 . . ?
C78 C77 H139 109.5 . . ?
C76 C77 H139 109.5 . . ?
H138 C77 H139 108.1 . . ?
O11 C78 O12 125.2(7) . . ?
O11 C78 C77 125.1(7) . . ?
O12 C78 C77 109.6(6) . . ?
O12 C79 C80 105.7(6) . . ?
O12 C79 C83 110.6(6) . . ?
C80 C79 C83 108.4(6) . . ?
O12 C79 H140 110.7 . . ?
C80 C79 H140 110.7 . . ?
C83 C79 H140 110.7 . . ?
C79 C80 C81 112.6(6) . . ?
C79 C80 H141 109.1 . . ?
C81 C80 H141 109.1 . . ?
C79 C80 H142 109.1 . . ?
C81 C80 H142 109.1 . . ?
H141 C80 H142 107.8 . . ?
N6 C81 C84 108.0(6) . . ?
N6 C81 C80 110.4(6) . . ?
C84 C81 C80 106.5(6) . . ?
N6 C81 C85 112.9(7) . . ?
C84 C81 C85 107.6(7) . . ?
C80 C81 C85 111.2(6) . . ?
N6 C82 C86 109.6(6) . . ?
N6 C82 C83 109.3(6) . . ?
C86 C82 C83 107.5(6) . . ?
N6 C82 C87 112.8(7) . . ?
C86 C82 C87 107.3(6) . . ?
C83 C82 C87 110.1(6) . . ?
C79 C83 C82 111.4(6) . . ?
C79 C83 H143 109.3 . . ?
C82 C83 H143 109.3 . . ?
C79 C83 H144 109.3 . . ?
C82 C83 H144 109.3 . . ?
H143 C83 H144 108.0 . . ?
C81 C84 H145 109.5 . . ?
C81 C84 H146 109.5 . . ?
H145 C84 H146 109.5 . . ?
C81 C84 H147 109.5 . . ?
H145 C84 H147 109.5 . . ?
H146 C84 H147 109.5 . . ?
C81 C85 H148 109.5 . . ?
C81 C85 H149 109.5 . . ?
H148 C85 H149 109.5 . . ?
C81 C85 H150 109.5 . . ?
H148 C85 H150 109.5 . . ?
H149 C85 H150 109.5 . . ?
C82 C86 H151 109.5 . . ?
C82 C86 H152 109.5 . . ?
H151 C86 H152 109.5 . . ?
C82 C86 H153 109.5 . . ?
H151 C86 H153 109.5 . . ?
H152 C86 H153 109.5 . . ?
C82 C87 H154 109.5 . . ?
C82 C87 H155 109.5 . . ?
H154 C87 H155 109.5 . . ?
C82 C87 H156 109.5 . . ?
H154 C87 H156 109.5 . . ?
H155 C87 H156 109.5 . . ?
N7 C88 C89 108.2(6) . . ?
N7 C88 C93 108.7(6) . . ?
C89 C88 C93 108.3(6) . . ?
N7 C88 C94 115.8(6) . . ?
C89 C88 C94 108.9(6) . . ?
C93 C88 C94 106.7(6) . . ?
C90 C89 C88 113.4(6) . . ?
C90 C89 H157 108.9 . . ?
C88 C89 H157 108.9 . . ?
C90 C89 H158 108.9 . . ?
C88 C89 H158 108.9 . . ?
H157 C89 H158 107.7 . . ?
O13 C90 C89 107.6(6) . . ?
O13 C90 C91 107.5(6) . . ?
C89 C90 C91 109.6(6) . . ?
O13 C90 H159 110.7 . . ?
C89 C90 H159 110.7 . . ?
C91 C90 H159 110.7 . . ?
C90 C91 C92 110.9(6) . . ?
C90 C91 H160 109.5 . . ?
C92 C91 H160 109.5 . . ?
C90 C91 H161 109.5 . . ?
C92 C91 H161 109.5 . . ?
H160 C91 H161 108.0 . . ?
N7 C92 C95 107.9(6) . . ?
N7 C92 C96 113.0(6) . . ?
C95 C92 C96 107.4(6) . . ?
N7 C92 C91 108.0(6) . . ?
C95 C92 C91 107.7(7) . . ?
C96 C92 C91 112.6(6) . . ?
C88 C93 H162 109.5 . . ?
C88 C93 H163 109.5 . . ?
H162 C93 H163 109.5 . . ?
C88 C93 H164 109.5 . . ?
H162 C93 H164 109.5 . . ?
H163 C93 H164 109.5 . . ?
C88 C94 H165 109.5 . . ?
C88 C94 H166 109.5 . . ?
H165 C94 H166 109.5 . . ?
C88 C94 H167 109.5 . . ?
H165 C94 H167 109.5 . . ?
H166 C94 H167 109.5 . . ?
C92 C95 H168 109.5 . . ?
C92 C95 H169 109.5 . . ?
H168 C95 H169 109.5 . . ?
C92 C95 H170 109.5 . . ?
H168 C95 H170 109.5 . . ?
H169 C95 H170 109.5 . . ?
C92 C96 H171 109.5 . . ?
C92 C96 H172 109.5 . . ?
H171 C96 H172 109.5 . . ?
C92 C96 H173 109.5 . . ?
H171 C96 H173 109.5 . . ?
H172 C96 H173 109.5 . . ?
O14 C97 O13 124.3(7) . . ?
O14 C97 C98 123.7(7) . . ?
O13 C97 C98 111.9(7) . . ?
C97 C98 C99 110.7(6) . . ?
C97 C98 H174 109.5 . . ?
C99 C98 H174 109.5 . . ?
C97 C98 H175 109.5 . . ?
C99 C98 H175 109.5 . . ?
H174 C98 H175 108.1 . . ?
C98 C99 S14 109.2(6) . . ?
C98 C99 H176 109.8 . . ?
S14 C99 H176 109.8 . . ?
C98 C99 H177 109.8 . . ?
S14 C99 H177 109.8 . . ?
H176 C99 H177 108.3 . . ?
C101 C100 S14 118.1(6) . . ?
C101 C100 H178 107.8 . . ?
S14 C100 H178 107.8 . . ?
C101 C100 H179 107.8 . . ?
S14 C100 H179 107.8 . . ?
H178 C100 H179 107.1 . . ?
C100 C101 C102 116.8(8) . . ?
C100 C101 H180 108.1 . . ?
C102 C101 H180 108.1 . . ?
C100 C101 H181 108.1 . . ?
C102 C101 H181 108.1 . . ?
H180 C101 H181 107.3 . . ?
C103 C102 C101 114.0(7) . . ?
C103 C102 H182 108.7 . . ?
C101 C102 H182 108.7 . . ?
C103 C102 H183 108.7 . . ?
C101 C102 H183 108.7 . . ?
H182 C102 H183 107.6 . . ?
C104 C103 C102 115.3(7) . . ?
C104 C103 H184 108.5 . . ?
C102 C103 H184 108.5 . . ?
C104 C103 H185 108.5 . . ?
C102 C103 H185 108.5 . . ?
H184 C103 H185 107.5 . . ?
C103 C104 S15 117.4(6) . . ?
C103 C104 H186 107.9 . . ?
S15 C104 H186 107.9 . . ?
C103 C104 H187 107.9 . . ?
S15 C104 H187 107.9 . . ?
H186 C104 H187 107.2 . . ?
C106 C105 S15 111.8(6) . . ?
C106 C105 H188 109.3 . . ?
S15 C105 H188 109.3 . . ?
C106 C105 H189 109.3 . . ?
S15 C105 H189 109.3 . . ?
H188 C105 H189 107.9 . . ?
C105 C106 C107 114.5(6) . . ?
C105 C106 H190 108.6 . . ?
C107 C106 H190 108.6 . . ?
C105 C106 H191 108.6 . . ?
C107 C106 H191 108.6 . . ?
H190 C106 H191 107.6 . . ?
O15 C107 O16 126.6(8) . . ?
O15 C107 C106 123.8(8) . . ?
O16 C107 C106 109.6(7) . . ?
O16 C108 C109 108.8(6) . . ?
O16 C108 C112 105.3(6) . . ?
C109 C108 C112 110.0(6) . . ?
O16 C108 H192 110.8 . . ?
C109 C108 H192 110.8 . . ?
C112 C108 H192 110.8 . . ?
C108 C109 C110 113.3(6) . . ?
C108 C109 H193 108.9 . . ?
C110 C109 H193 108.9 . . ?
C108 C109 H194 108.9 . . ?
C110 C109 H194 108.9 . . ?
H193 C109 H194 107.7 . . ?
N8 C110 C114 115.1(7) . . ?
N8 C110 C113 108.6(6) . . ?
C114 C110 C113 106.8(6) . . ?
N8 C110 C109 107.7(6) . . ?
C114 C110 C109 110.9(7) . . ?
C113 C110 C109 107.5(6) . . ?
N8 C111 C115 109.2(5) . . ?
N8 C111 C112 108.9(6) . . ?
C115 C111 C112 107.2(6) . . ?
N8 C111 C116 115.0(6) . . ?
C115 C111 C116 105.6(6) . . ?
C112 C111 C116 110.6(6) . . ?
C108 C112 C111 113.4(7) . . ?
C108 C112 H195 108.9 . . ?
C111 C112 H195 108.9 . . ?
C108 C112 H196 108.9 . . ?
C111 C112 H196 108.9 . . ?
H195 C112 H196 107.7 . . ?
C110 C113 H197 109.5 . . ?
C110 C113 H198 109.5 . . ?
H197 C113 H198 109.5 . . ?
C110 C113 H199 109.5 . . ?
H197 C113 H199 109.5 . . ?
H198 C113 H199 109.5 . . ?
C110 C114 H200 109.5 . . ?
C110 C114 H201 109.5 . . ?
H200 C114 H201 109.5 . . ?
C110 C114 H202 109.5 . . ?
H200 C114 H202 109.5 . . ?
H201 C114 H202 109.5 . . ?
C111 C115 H203 109.5 . . ?
C111 C115 H204 109.5 . . ?
H203 C115 H204 109.5 . . ?
C111 C115 H205 109.5 . . ?
H203 C115 H205 109.5 . . ?
H204 C115 H205 109.5 . . ?
C111 C116 H206 109.5 . . ?
C111 C116 H207 109.5 . . ?
H206 C116 H207 109.5 . . ?
C111 C116 H208 109.5 . . ?
H206 C116 H208 109.5 . . ?
H207 C116 H208 109.5 . . ?
N9 C117 C122 109.1(6) . . ?
N9 C117 C118 108.0(5) . . ?
C122 C117 C118 108.4(6) . . ?
N9 C117 C123 113.9(6) . . ?
C122 C117 C123 108.2(6) . . ?
C118 C117 C123 109.2(6) . . ?
C119 C118 C117 113.0(6) . . ?
C119 C118 H209 109.0 . . ?
C117 C118 H209 109.0 . . ?
C119 C118 H210 109.0 . . ?
C117 C118 H210 109.0 . . ?
H209 C118 H210 107.8 . . ?
O17 C119 C118 109.8(6) . . ?
O17 C119 C120 106.5(6) . . ?
C118 C119 C120 110.6(6) . . ?
O17 C119 H211 110.0 . . ?
C118 C119 H211 110.0 . . ?
C120 C119 H211 110.0 . . ?
C121 C120 C119 111.3(6) . . ?
C121 C120 H212 109.4 . . ?
C119 C120 H212 109.4 . . ?
C121 C120 H213 109.4 . . ?
C119 C120 H213 109.4 . . ?
H212 C120 H213 108.0 . . ?
N9 C121 C125 114.1(6) . . ?
N9 C121 C120 108.4(5) . . ?
C125 C121 C120 110.0(6) . . ?
N9 C121 C124 109.1(5) . . ?
C125 C121 C124 108.3(6) . . ?
C120 C121 C124 106.7(6) . . ?
C117 C122 H214 109.5 . . ?
C117 C122 H215 109.5 . . ?
H214 C122 H215 109.5 . . ?
C117 C122 H216 109.5 . . ?
H214 C122 H216 109.5 . . ?
H215 C122 H216 109.5 . . ?
C117 C123 H217 109.5 . . ?
C117 C123 H218 109.5 . . ?
H217 C123 H218 109.5 . . ?
C117 C123 H219 109.5 . . ?
H217 C123 H219 109.5 . . ?
H218 C123 H219 109.5 . . ?
C121 C124 H220 109.5 . . ?
C121 C124 H221 109.5 . . ?
H220 C124 H221 109.5 . . ?
C121 C124 H222 109.5 . . ?
H220 C124 H222 109.5 . . ?
H221 C124 H222 109.5 . . ?
C121 C125 H223 109.5 . . ?
C121 C125 H224 109.5 . . ?
H223 C125 H224 109.5 . . ?
C121 C125 H225 109.5 . . ?
H223 C125 H225 109.5 . . ?
H224 C125 H225 109.5 . . ?
O18 C126 O17 125.4(7) . . ?
O18 C126 C127 124.6(7) . . ?
O17 C126 C127 109.8(7) . . ?
C128 C127 C126 113.2(7) . . ?
C128 C127 H226 108.9 . . ?
C126 C127 H226 108.9 . . ?
C128 C127 H227 108.9 . . ?
C126 C127 H227 108.9 . . ?
H226 C127 H227 107.8 . . ?
C127 C128 S18 112.6(7) . . ?
C127 C128 H228 109.1 . . ?
S18 C128 H228 109.1 . . ?
C127 C128 H229 109.1 . . ?
S18 C128 H229 109.1 . . ?
H228 C128 H229 107.8 . . ?
C130 C129 S18 114.4(4) . . ?
C130 C129 H230 108.7 . . ?
S18 C129 H230 108.7 . . ?
C130 C129 H231 108.7 . . ?
S18 C129 H231 108.7 . . ?
H230 C129 H231 107.6 . . ?
C129 C130 C131 116.6(6) . . ?
C129 C130 H232 108.2 . . ?
C131 C130 H232 108.2 . . ?
C129 C130 H233 108.2 . . ?
C131 C130 H233 108.2 . . ?
H232 C130 H233 107.3 . . ?
C132 C131 C130 118.4(5) . . ?
C132 C131 H234 107.7 . . ?
C130 C131 H234 107.7 . . ?
C132 C131 H235 107.7 . . ?
C130 C131 H235 107.7 . . ?
H234 C131 H235 107.1 . . ?
C131 C132 C133 116.7(5) . . ?
C131 C132 H236 108.1 . . ?
C133 C132 H236 108.1 . . ?
C131 C132 H237 108.1 . . ?
C133 C132 H237 108.1 . . ?
H236 C132 H237 107.3 . . ?
C132 C133 S19 115.9(5) . . ?
C132 C133 H238 108.3 . . ?
S19 C133 H238 108.3 . . ?
C132 C133 H239 108.3 . . ?
S19 C133 H239 108.3 . . ?
H238 C133 H239 107.4 . . ?
C135 C134 S19 110.4(6) . . ?
C135 C134 H240 109.6 . . ?
S19 C134 H240 109.6 . . ?
C135 C134 H241 109.6 . . ?
S19 C134 H241 109.6 . . ?
H240 C134 H241 108.1 . . ?
C136 C135 C134 111.4(7) . . ?
C136 C135 H242 109.3 . . ?
C134 C135 H242 109.3 . . ?
C136 C135 H243 109.3 . . ?
C134 C135 H243 109.3 . . ?
H242 C135 H243 108.0 . . ?
O19 C136 O20 123.0(7) . . ?
O19 C136 C135 124.3(7) . . ?
O20 C136 C135 112.7(7) . . ?
O20 C137 C138 106.9(6) . . ?
O20 C137 C141 108.1(6) . . ?
C138 C137 C141 110.3(6) . . ?
O20 C137 H244 110.5 . . ?
C138 C137 H244 110.5 . . ?
C141 C137 H244 110.5 . . ?
C137 C138 C139 112.8(6) . . ?
C137 C138 H245 109.0 . . ?
C139 C138 H245 109.0 . . ?
C137 C138 H246 109.0 . . ?
C139 C138 H246 109.0 . . ?
H245 C138 H246 107.8 . . ?
N10 C139 C143 113.4(6) . . ?
N10 C139 C142 108.6(6) . . ?
C143 C139 C142 108.5(6) . . ?
N10 C139 C138 108.5(6) . . ?
C143 C139 C138 111.8(6) . . ?
C142 C139 C138 105.7(6) . . ?
N10 C140 C141 108.8(6) . . ?
N10 C140 C145 113.2(6) . . ?
C141 C140 C145 111.2(6) . . ?
N10 C140 C144 109.1(6) . . ?
C141 C140 C144 106.8(6) . . ?
C145 C140 C144 107.4(6) . . ?
C140 C141 C137 112.7(6) . . ?
C140 C141 H247 109.1 . . ?
C137 C141 H247 109.1 . . ?
C140 C141 H248 109.1 . . ?
C137 C141 H248 109.1 . . ?
H247 C141 H248 107.8 . . ?
C139 C142 H249 109.5 . . ?
C139 C142 H250 109.5 . . ?
H249 C142 H250 109.5 . . ?
C139 C142 H251 109.5 . . ?
H249 C142 H251 109.5 . . ?
H250 C142 H251 109.5 . . ?
C139 C143 H252 109.5 . . ?
C139 C143 H253 109.5 . . ?
H252 C143 H253 109.5 . . ?
C139 C143 H254 109.5 . . ?
H252 C143 H254 109.5 . . ?
H253 C143 H254 109.5 . . ?
C140 C144 H255 109.5 . . ?
C140 C144 H256 109.5 . . ?
H255 C144 H256 109.5 . . ?
C140 C144 H257 109.5 . . ?
H255 C144 H257 109.5 . . ?
H256 C144 H257 109.5 . . ?
C140 C145 H258 109.5 . . ?
C140 C145 H259 109.5 . . ?
H258 C145 H259 109.5 . . ?
C140 C145 H260 109.5 . . ?
H258 C145 H260 109.5 . . ?
H259 C145 H260 109.5 . . ?
N11 C146 C147 108.1(7) . . ?
N11 C146 C151 110.3(6) . . ?
C147 C146 C151 105.7(7) . . ?
N11 C146 C152 113.5(7) . . ?
C147 C146 C152 110.3(7) . . ?
C151 C146 C152 108.6(7) . . ?
C148 C147 C146 114.7(6) . . ?
C148 C147 H261 108.6 . . ?
C146 C147 H261 108.6 . . ?
C148 C147 H262 108.6 . . ?
C146 C147 H262 108.6 . . ?
H261 C147 H262 107.6 . . ?
C147 C148 O21 107.9(6) . . ?
C147 C148 C149 110.4(6) . . ?
O21 C148 C149 106.9(6) . . ?
C147 C148 H263 110.5 . . ?
O21 C148 H263 110.5 . . ?
C149 C148 H263 110.5 . . ?
C150 C149 C148 113.4(7) . . ?
C150 C149 H264 108.9 . . ?
C148 C149 H264 108.9 . . ?
C150 C149 H265 108.9 . . ?
C148 C149 H265 108.9 . . ?
H264 C149 H265 107.7 . . ?
N11 C150 C154 114.3(7) . . ?
N11 C150 C149 106.6(6) . . ?
C154 C150 C149 112.6(7) . . ?
N11 C150 C153 108.9(6) . . ?
C154 C150 C153 107.3(7) . . ?
C149 C150 C153 106.9(7) . . ?
C146 C151 H266 109.5 . . ?
C146 C151 H267 109.5 . . ?
H266 C151 H267 109.5 . . ?
C146 C151 H268 109.5 . . ?
H266 C151 H268 109.5 . . ?
H267 C151 H268 109.5 . . ?
C146 C152 H269 109.5 . . ?
C146 C152 H270 109.5 . . ?
H269 C152 H270 109.5 . . ?
C146 C152 H271 109.5 . . ?
H269 C152 H271 109.5 . . ?
H270 C152 H271 109.5 . . ?
C150 C153 H272 109.5 . . ?
C150 C153 H273 109.5 . . ?
H272 C153 H273 109.5 . . ?
C150 C153 H274 109.5 . . ?
H272 C153 H274 109.5 . . ?
H273 C153 H274 109.5 . . ?
C150 C154 H275 109.5 . . ?
C150 C154 H276 109.5 . . ?
H275 C154 H276 109.5 . . ?
C150 C154 H277 109.5 . . ?
H275 C154 H277 109.5 . . ?
H276 C154 H277 109.5 . . ?
O22 C155 O21 125.9(7) . . ?
O22 C155 C156 124.8(8) . . ?
O21 C155 C156 109.3(7) . . ?
C155 C156 C157 112.9(7) . . ?
C155 C156 H278 109.0 . . ?
C157 C156 H278 109.0 . . ?
C155 C156 H279 109.0 . . ?
C157 C156 H279 109.0 . . ?
H278 C156 H279 107.8 . . ?
C156 C157 S22 109.4(6) . . ?
C156 C157 H280 109.8 . . ?
S22 C157 H280 109.8 . . ?
C156 C157 H281 109.8 . . ?
S22 C157 H281 109.8 . . ?
H280 C157 H281 108.2 . . ?
C159 C158 S22 115.0(6) . . ?
C159 C158 H282 108.5 . . ?
S22 C158 H282 108.5 . . ?
C159 C158 H283 108.5 . . ?
S22 C158 H283 108.5 . . ?
H282 C158 H283 107.5 . . ?
C158 C159 C160 110.6(7) . . ?
C158 C159 H284 109.5 . . ?
C160 C159 H284 109.5 . . ?
C158 C159 H285 109.5 . . ?
C160 C159 H285 109.5 . . ?
H284 C159 H285 108.1 . . ?
C161 C160 C159 115.0(7) . . ?
C161 C160 H286 108.5 . . ?
C159 C160 H286 108.5 . . ?
C161 C160 H287 108.5 . . ?
C159 C160 H287 108.5 . . ?
H286 C160 H287 107.5 . . ?
C162 C161 C160 111.3(6) . . ?
C162 C161 H288 109.4 . . ?
C160 C161 H288 109.4 . . ?
C162 C161 H289 109.4 . . ?
C160 C161 H289 109.4 . . ?
H288 C161 H289 108.0 . . ?
C161 C162 S23 113.6(5) . . ?
C161 C162 H290 108.8 . . ?
S23 C162 H290 108.8 . . ?
C161 C162 H291 108.8 . . ?
S23 C162 H291 108.8 . . ?
H290 C162 H291 107.7 . . ?
C164 C163 S23 115.5(9) . . ?
C164 C163 H292 108.4 . . ?
S23 C163 H292 108.4 . . ?
C164 C163 H293 108.4 . . ?
S23 C163 H293 108.4 . . ?
H292 C163 H293 107.5 . . ?
C165 C164 C163 112.6(8) . . ?
C165 C164 H294 109.1 . . ?
C163 C164 H294 109.1 . . ?
C165 C164 H295 109.1 . . ?
C163 C164 H295 109.1 . . ?
H294 C164 H295 107.8 . . ?
O23 C165 O24 124.5(9) . . ?
O23 C165 C164 126.4(8) . . ?
O24 C165 C164 109.1(8) . . ?
O24 C166 C167 106.0(6) . . ?
O24 C166 C170 112.3(6) . . ?
C167 C166 C170 107.1(6) . . ?
O24 C166 H296 110.4 . . ?
C167 C166 H296 110.4 . . ?
C170 C166 H296 110.4 . . ?
C166 C167 C168 112.5(7) . . ?
C166 C167 H297 109.1 . . ?
C168 C167 H297 109.1 . . ?
C166 C167 H298 109.1 . . ?
C168 C167 H298 109.1 . . ?
H297 C167 H298 107.8 . . ?
N12 C168 C171 108.0(6) . . ?
N12 C168 C167 108.7(6) . . ?
C171 C168 C167 108.3(7) . . ?
N12 C168 C172 111.7(7) . . ?
C171 C168 C172 108.9(7) . . ?
C167 C168 C172 111.1(7) . . ?
N12 C169 C170 109.3(6) . . ?
N12 C169 C173 110.0(6) . . ?
C170 C169 C173 107.4(6) . . ?
N12 C169 C174 113.7(7) . . ?
C170 C169 C174 109.7(6) . . ?
C173 C169 C174 106.4(6) . . ?
C166 C170 C169 112.3(6) . . ?
C166 C170 H299 109.1 . . ?
C169 C170 H299 109.1 . . ?
C166 C170 H300 109.1 . . ?
C169 C170 H300 109.1 . . ?
H299 C170 H300 107.9 . . ?
C168 C171 H301 109.5 . . ?
C168 C171 H302 109.5 . . ?
H301 C171 H302 109.5 . . ?
C168 C171 H303 109.5 . . ?
H301 C171 H303 109.5 . . ?
H302 C171 H303 109.5 . . ?
C168 C172 H304 109.5 . . ?
C168 C172 H305 109.5 . . ?
H304 C172 H305 109.5 . . ?
C168 C172 H306 109.5 . . ?
H304 C172 H306 109.5 . . ?
H305 C172 H306 109.5 . . ?
C169 C173 H307 109.5 . . ?
C169 C173 H308 109.5 . . ?
H307 C173 H308 109.5 . . ?
C169 C173 H309 109.5 . . ?
H307 C173 H309 109.5 . . ?
H308 C173 H309 109.5 . . ?
C169 C174 H310 109.5 . . ?
C169 C174 H311 109.5 . . ?
H310 C174 H311 109.5 . . ?
C169 C174 H312 109.5 . . ?
H310 C174 H312 109.5 . . ?
H311 C174 H312 109.5 . . ?
N13 C175 C176 108.5(6) . . ?
N13 C175 C181 115.3(7) . . ?
C176 C175 C181 110.8(6) . . ?
N13 C175 C180 108.9(6) . . ?
C176 C175 C180 105.4(6) . . ?
C181 C175 C180 107.5(6) . . ?
C177 C176 C175 111.9(6) . . ?
C177 C176 H313 109.2 . . ?
C175 C176 H313 109.2 . . ?
C177 C176 H314 109.2 . . ?
C175 C176 H314 109.2 . . ?
H313 C176 H314 107.9 . . ?
O25 C177 C176 106.5(6) . . ?
O25 C177 C178 108.9(5) . . ?
C176 C177 C178 109.8(6) . . ?
O25 C177 H315 110.5 . . ?
C176 C177 H315 110.5 . . ?
C178 C177 H315 110.5 . . ?
C177 C178 C179 110.9(6) . . ?
C177 C178 H316 109.5 . . ?
C179 C178 H316 109.5 . . ?
C177 C178 H317 109.5 . . ?
C179 C178 H317 109.5 . . ?
H316 C178 H317 108.0 . . ?
N13 C179 C178 109.7(6) . . ?
N13 C179 C182 109.4(6) . . ?
C178 C179 C182 107.6(6) . . ?
N13 C179 C183 112.8(6) . . ?
C178 C179 C183 110.1(6) . . ?
C182 C179 C183 107.1(6) . . ?
C175 C180 H318 109.5 . . ?
C175 C180 H319 109.5 . . ?
H318 C180 H319 109.5 . . ?
C175 C180 H320 109.5 . . ?
H318 C180 H320 109.5 . . ?
H319 C180 H320 109.5 . . ?
C175 C181 H321 109.5 . . ?
C175 C181 H322 109.5 . . ?
H321 C181 H322 109.5 . . ?
C175 C181 H323 109.5 . . ?
H321 C181 H323 109.5 . . ?
H322 C181 H323 109.5 . . ?
C179 C182 H324 109.5 . . ?
C179 C182 H325 109.5 . . ?
H324 C182 H325 109.5 . . ?
C179 C182 H326 109.5 . . ?
H324 C182 H326 109.5 . . ?
H325 C182 H326 109.5 . . ?
C179 C183 H327 109.5 . . ?
C179 C183 H328 109.5 . . ?
H327 C183 H328 109.5 . . ?
C179 C183 H329 109.5 . . ?
H327 C183 H329 109.5 . . ?
H328 C183 H329 109.5 . . ?
O26 C184 O25 125.8(8) . . ?
O26 C184 C185 125.1(8) . . ?
O25 C184 C185 109.0(7) . . ?
C186 C185 C184 113.8(7) . . ?
C186 C185 H330 108.8 . . ?
C184 C185 H330 108.8 . . ?
C186 C185 H331 108.8 . . ?
C184 C185 H331 108.8 . . ?
H330 C185 H331 107.7 . . ?
C185 C186 S26 115.0(6) . . ?
C185 C186 H332 108.5 . . ?
S26 C186 H332 108.5 . . ?
C185 C186 H333 108.5 . . ?
S26 C186 H333 108.5 . . ?
H332 C186 H333 107.5 . . ?
C188 C187 S26 113.0(5) . . ?
C188 C187 H334 109.0 . . ?
S26 C187 H334 109.0 . . ?
C188 C187 H335 109.0 . . ?
S26 C187 H335 109.0 . . ?
H334 C187 H335 107.8 . . ?
C189 C188 C187 111.0(6) . . ?
C189 C188 H336 109.4 . . ?
C187 C188 H336 109.4 . . ?
C189 C188 H337 109.4 . . ?
C187 C188 H337 109.4 . . ?
H336 C188 H337 108.0 . . ?
C190 C189 C188 112.8(6) . . ?
C190 C189 H338 109.0 . . ?
C188 C189 H338 109.0 . . ?
C190 C189 H339 109.0 . . ?
C188 C189 H339 109.0 . . ?
H338 C189 H339 107.8 . . ?
C191 C190 C189 112.4(6) . . ?
C191 C190 H340 109.1 . . ?
C189 C190 H340 109.1 . . ?
C191 C190 H341 109.1 . . ?
C189 C190 H341 109.1 . . ?
H340 C190 H341 107.9 . . ?
C190 C191 S27 115.9(5) . . ?
C190 C191 H342 108.3 . . ?
S27 C191 H342 108.3 . . ?
C190 C191 H343 108.3 . . ?
S27 C191 H343 108.3 . . ?
H342 C191 H343 107.4 . . ?
C193 C192 S27 108.3(6) . . ?
C193 C192 H344 110.0 . . ?
S27 C192 H344 110.0 . . ?
C193 C192 H345 110.0 . . ?
S27 C192 H345 110.0 . . ?
H344 C192 H345 108.4 . . ?
C194 C193 C192 111.6(6) . . ?
C194 C193 H346 109.3 . . ?
C192 C193 H346 109.3 . . ?
C194 C193 H347 109.3 . . ?
C192 C193 H347 109.3 . . ?
H346 C193 H347 108.0 . . ?
O27 C194 O28 123.6(7) . . ?
O27 C194 C193 126.1(7) . . ?
O28 C194 C193 110.3(6) . . ?
O28 C195 C199 108.9(6) . . ?
O28 C195 C196 104.3(6) . . ?
C199 C195 C196 108.9(6) . . ?
O28 C195 H348 111.5 . . ?
C199 C195 H348 111.5 . . ?
C196 C195 H348 111.5 . . ?
C195 C196 C197 113.3(6) . . ?
C195 C196 H349 108.9 . . ?
C197 C196 H349 108.9 . . ?
C195 C196 H350 108.9 . . ?
C197 C196 H350 108.9 . . ?
H349 C196 H350 107.7 . . ?
N14 C197 C201 112.7(6) . . ?
N14 C197 C200 109.0(6) . . ?
C201 C197 C200 108.2(6) . . ?
N14 C197 C196 107.5(6) . . ?
C201 C197 C196 112.6(7) . . ?
C200 C197 C196 106.7(6) . . ?
N14 C198 C199 107.9(6) . . ?
N14 C198 C202 110.8(6) . . ?
C199 C198 C202 108.3(6) . . ?
N14 C198 C203 113.3(6) . . ?
C199 C198 C203 109.7(6) . . ?
C202 C198 C203 106.6(7) . . ?
C195 C199 C198 114.6(6) . . ?
C195 C199 H351 108.6 . . ?
C198 C199 H351 108.6 . . ?
C195 C199 H352 108.6 . . ?
C198 C199 H352 108.6 . . ?
H351 C199 H352 107.6 . . ?
C197 C200 H353 109.5 . . ?
C197 C200 H354 109.5 . . ?
H353 C200 H354 109.5 . . ?
C197 C200 H355 109.5 . . ?
H353 C200 H355 109.5 . . ?
H354 C200 H355 109.5 . . ?
C197 C201 H356 109.5 . . ?
C197 C201 H357 109.5 . . ?
H356 C201 H357 109.5 . . ?
C197 C201 H358 109.5 . . ?
H356 C201 H358 109.5 . . ?
H357 C201 H358 109.5 . . ?
C198 C202 H359 109.5 . . ?
C198 C202 H360 109.5 . . ?
H359 C202 H360 109.5 . . ?
C198 C202 H361 109.5 . . ?
H359 C202 H361 109.5 . . ?
H360 C202 H361 109.5 . . ?
C198 C203 H362 109.5 . . ?
C198 C203 H363 109.5 . . ?
H362 C203 H363 109.5 . . ?
C198 C203 H364 109.5 . . ?
H362 C203 H364 109.5 . . ?
H363 C203 H364 109.5 . . ?
N15 C204 C209 109.1(6) . . ?
N15 C204 C205 109.0(6) . . ?
C209 C204 C205 105.7(8) . . ?
N15 C204 C210 112.8(8) . . ?
C209 C204 C210 108.6(7) . . ?
C205 C204 C210 111.4(7) . . ?
C206 C205 C204 113.0(7) . . ?
C206 C205 H365 109.0 . . ?
C204 C205 H365 109.0 . . ?
C206 C205 H366 109.0 . . ?
C204 C205 H366 109.0 . . ?
H365 C205 H366 107.8 . . ?
O29 C206 C205 106.3(6) . . ?
O29 C206 C207 107.2(6) . . ?
C205 C206 C207 110.9(6) . . ?
O29 C206 H367 110.8 . . ?
C205 C206 H367 110.8 . . ?
C207 C206 H367 110.8 . . ?
C206 C207 C208 112.0(6) . . ?
C206 C207 H368 109.2 . . ?
C208 C207 H368 109.2 . . ?
C206 C207 H369 109.2 . . ?
C208 C207 H369 109.2 . . ?
H368 C207 H369 107.9 . . ?
N15 C208 C212 116.1(7) . . ?
N15 C208 C207 108.2(6) . . ?
C212 C208 C207 111.1(7) . . ?
N15 C208 C211 107.9(7) . . ?
C212 C208 C211 107.4(7) . . ?
C207 C208 C211 105.6(6) . . ?
C204 C209 H370 109.5 . . ?
C204 C209 H371 109.5 . . ?
H370 C209 H371 109.5 . . ?
C204 C209 H372 109.5 . . ?
H370 C209 H372 109.5 . . ?
H371 C209 H372 109.5 . . ?
C204 C210 H373 109.5 . . ?
C204 C210 H374 109.5 . . ?
H373 C210 H374 109.5 . . ?
C204 C210 H375 109.5 . . ?
H373 C210 H375 109.5 . . ?
H374 C210 H375 109.5 . . ?
C208 C211 H376 109.5 . . ?
C208 C211 H377 109.5 . . ?
H376 C211 H377 109.5 . . ?
C208 C211 H378 109.5 . . ?
H376 C211 H378 109.5 . . ?
H377 C211 H378 109.5 . . ?
C208 C212 H379 109.5 . . ?
C208 C212 H380 109.5 . . ?
H379 C212 H380 109.5 . . ?
C208 C212 H381 109.5 . . ?
H379 C212 H381 109.5 . . ?
H380 C212 H381 109.5 . . ?
O30 C213 O29 126.0(8) . . ?
O30 C213 C214 122.1(8) . . ?
O29 C213 C214 111.9(8) . . ?
C213 C214 C215 112.1(7) . . ?
C213 C214 H382 109.2 . . ?
C215 C214 H382 109.2 . . ?
C213 C214 H383 109.2 . . ?
C215 C214 H383 109.2 . . ?
H382 C214 H383 107.9 . . ?
C214 C215 S30 109.9(6) . . ?
C214 C215 H384 109.7 . . ?
S30 C215 H384 109.7 . . ?
C214 C215 H385 109.7 . . ?
S30 C215 H385 109.7 . . ?
H384 C215 H385 108.2 . . ?
C217 C216 S30 115.7(6) . . ?
C217 C216 H386 108.4 . . ?
S30 C216 H386 108.4 . . ?
C217 C216 H387 108.4 . . ?
S30 C216 H387 108.4 . . ?
H386 C216 H387 107.4 . . ?
C216 C217 C218 111.8(7) . . ?
C216 C217 H388 109.3 . . ?
C218 C217 H388 109.3 . . ?
C216 C217 H389 109.3 . . ?
C218 C217 H389 109.3 . . ?
H388 C217 H389 107.9 . . ?
C219 C218 C217 114.6(7) . . ?
C219 C218 H390 108.6 . . ?
C217 C218 H390 108.6 . . ?
C219 C218 H391 108.6 . . ?
C217 C218 H391 108.6 . . ?
H390 C218 H391 107.6 . . ?
C218 C219 C220 112.4(7) . . ?
C218 C219 H392 109.1 . . ?
C220 C219 H392 109.1 . . ?
C218 C219 H393 109.1 . . ?
C220 C219 H393 109.1 . . ?
H392 C219 H393 107.8 . . ?
C219 C220 S31 115.3(6) . . ?
C219 C220 H394 108.4 . . ?
S31 C220 H394 108.4 . . ?
C219 C220 H395 108.4 . . ?
S31 C220 H395 108.4 . . ?
H394 C220 H395 107.5 . . ?
C222 C221 S31 114.2(6) . . ?
C222 C221 H396 108.7 . . ?
S31 C221 H396 108.7 . . ?
C222 C221 H397 108.7 . . ?
S31 C221 H397 108.7 . . ?
H396 C221 H397 107.6 . . ?
C223 C222 C221 113.1(7) . . ?
C223 C222 H398 109.0 . . ?
C221 C222 H398 109.0 . . ?
C223 C222 H399 109.0 . . ?
C221 C222 H399 109.0 . . ?
H398 C222 H399 107.8 . . ?
O31 C223 O32 123.9(8) . . ?
O31 C223 C222 124.1(8) . . ?
O32 C223 C222 112.0(7) . . ?
O32 C224 C225 105.1(6) . . ?
O32 C224 C228 111.7(7) . . ?
C225 C224 C228 109.0(6) . . ?
O32 C224 H400 110.3 . . ?
C225 C224 H400 110.3 . . ?
C228 C224 H400 110.3 . . ?
C224 C225 C226 113.7(6) . . ?
C224 C225 H401 108.8 . . ?
C226 C225 H401 108.8 . . ?
C224 C225 H402 108.8 . . ?
C226 C225 H402 108.8 . . ?
H401 C225 H402 107.7 . . ?
C229 C226 N16 109.2(6) . . ?
C229 C226 C225 107.6(7) . . ?
N16 C226 C225 108.1(6) . . ?
C229 C226 C230 110.2(7) . . ?
N16 C226 C230 111.8(7) . . ?
C225 C226 C230 109.8(6) . . ?
C231 C227 N16 109.5(7) . . ?
C231 C227 C232 108.7(7) . . ?
N16 C227 C232 113.8(7) . . ?
C231 C227 C228 106.6(7) . . ?
N16 C227 C228 108.0(6) . . ?
C232 C227 C228 110.0(7) . . ?
C224 C228 C227 113.0(6) . . ?
C224 C228 H403 109.0 . . ?
C227 C228 H403 109.0 . . ?
C224 C228 H404 109.0 . . ?
C227 C228 H404 109.0 . . ?
H403 C228 H404 107.8 . . ?
C226 C229 H405 109.5 . . ?
C226 C229 H406 109.5 . . ?
H405 C229 H406 109.5 . . ?
C226 C229 H407 109.5 . . ?
H405 C229 H407 109.5 . . ?
H406 C229 H407 109.5 . . ?
C226 C230 H408 109.5 . . ?
C226 C230 H409 109.5 . . ?
H408 C230 H409 109.5 . . ?
C226 C230 H410 109.5 . . ?
H408 C230 H410 109.5 . . ?
H409 C230 H410 109.5 . . ?
C227 C231 H411 109.5 . . ?
C227 C231 H412 109.5 . . ?
H411 C231 H412 109.5 . . ?
C227 C231 H413 109.5 . . ?
H411 C231 H413 109.5 . . ?
H412 C231 H413 109.5 . . ?
C227 C232 H414 109.5 . . ?
C227 C232 H415 109.5 . . ?
H414 C232 H415 109.5 . . ?
C227 C232 H416 109.5 . . ?
H414 C232 H416 109.5 . . ?
H415 C232 H416 109.5 . . ?
C234 C233 N17 109.5(6) . . ?
C234 C233 C238 108.3(7) . . ?
N17 C233 C238 110.0(6) . . ?
C234 C233 C239 110.5(6) . . ?
N17 C233 C239 112.8(7) . . ?
C238 C233 C239 105.6(7) . . ?
C233 C234 C235 116.0(7) . . ?
C233 C234 H417 108.3 . . ?
C235 C234 H417 108.3 . . ?
C233 C234 H418 108.3 . . ?
C235 C234 H418 108.3 . . ?
H417 C234 H418 107.4 . . ?
O33 C235 C234 105.9(6) . . ?
O33 C235 C236 108.2(6) . . ?
C234 C235 C236 108.2(6) . . ?
O33 C235 H419 111.4 . . ?
C234 C235 H419 111.4 . . ?
C236 C235 H419 111.4 . . ?
C235 C236 C237 113.8(7) . . ?
C235 C236 H420 108.8 . . ?
C237 C236 H420 108.8 . . ?
C235 C236 H421 108.8 . . ?
C237 C236 H421 108.8 . . ?
H420 C236 H421 107.7 . . ?
C240 C237 N17 109.3(7) . . ?
C240 C237 C236 108.4(7) . . ?
N17 C237 C236 107.8(6) . . ?
C240 C237 C241 107.2(7) . . ?
N17 C237 C241 111.8(7) . . ?
C236 C237 C241 112.2(7) . . ?
C233 C238 H422 109.5 . . ?
C233 C238 H423 109.5 . . ?
H422 C238 H423 109.5 . . ?
C233 C238 H424 109.5 . . ?
H422 C238 H424 109.5 . . ?
H423 C238 H424 109.5 . . ?
C233 C239 H425 109.5 . . ?
C233 C239 H426 109.5 . . ?
H425 C239 H426 109.5 . . ?
C233 C239 H427 109.5 . . ?
H425 C239 H427 109.5 . . ?
H426 C239 H427 109.5 . . ?
C237 C240 H428 109.5 . . ?
C237 C240 H429 109.5 . . ?
H428 C240 H429 109.5 . . ?
C237 C240 H430 109.5 . . ?
H428 C240 H430 109.5 . . ?
H429 C240 H430 109.5 . . ?
C237 C241 H431 109.5 . . ?
C237 C241 H432 109.5 . . ?
H431 C241 H432 109.5 . . ?
C237 C241 H433 109.5 . . ?
H431 C241 H433 109.5 . . ?
H432 C241 H433 109.5 . . ?
O34 C242 O33 124.9(9) . . ?
O34 C242 C243 127.6(9) . . ?
O33 C242 C243 107.4(9) . . ?
C244 C243 C242 117.2(8) . . ?
C244 C243 H434 108.0 . . ?
C242 C243 H434 108.0 . . ?
C244 C243 H435 108.0 . . ?
C242 C243 H435 108.0 . . ?
H434 C243 H435 107.3 . . ?
C243 C244 S34 110.5(8) . . ?
C243 C244 H436 109.6 . . ?
S34 C244 H436 109.6 . . ?
C243 C244 H437 109.6 . . ?
S34 C244 H437 109.6 . . ?
H436 C244 H437 108.1 . . ?
C246 C245 S34 112.1(6) . . ?
C246 C245 H438 109.2 . . ?
S34 C245 H438 109.2 . . ?
C246 C245 H439 109.2 . . ?
S34 C245 H439 109.2 . . ?
H438 C245 H439 107.9 . . ?
C247 C246 C245 114.8(8) . . ?
C247 C246 H440 108.6 . . ?
C245 C246 H440 108.6 . . ?
C247 C246 H441 108.6 . . ?
C245 C246 H441 108.6 . . ?
H440 C246 H441 107.5 . . ?
C246 C247 C248 118.0(9) . . ?
C246 C247 H442 107.8 . . ?
C248 C247 H442 107.8 . . ?
C246 C247 H443 107.8 . . ?
C248 C247 H443 107.8 . . ?
H442 C247 H443 107.1 . . ?
C262 C248 C247 110.0(5) . . ?
C249 C248 C247 111.3(5) . . ?
C249 C248 H444 109.4 . . ?
C247 C248 H444 109.4 . . ?
C249 C248 H445 109.4 . . ?
C247 C248 H445 109.4 . . ?
H444 C248 H445 108.0 . . ?
C262 C248 H469 109.7 . . ?
C247 C248 H469 109.7 . . ?
C262 C248 H470 109.7 . . ?
C247 C248 H470 109.6 . . ?
H469 C248 H470 108.2 . . ?
C248 C249 S35 112.5(4) . . ?
C248 C249 H446 109.1 . . ?
S35 C249 H446 109.1 . . ?
C248 C249 H447 109.1 . . ?
S35 C249 H447 109.1 . . ?
H446 C249 H447 107.8 . . ?
C248 C262 S35 112.8(4) . . ?
C248 C262 H471 109.0 . . ?
S35 C262 H471 109.0 . . ?
C248 C262 H472 109.0 . . ?
S35 C262 H472 109.0 . . ?
H471 C262 H472 107.8 . . ?
C251 C250 S35 112.4(4) . . ?
C251 C250 H448 109.1 . . ?
S35 C250 H448 109.1 . . ?
C251 C250 H449 109.1 . . ?
S35 C250 H449 109.1 . . ?
H448 C250 H449 107.9 . . ?
C251 C263 S35 112.1(4) . . ?
C251 C263 H473 109.2 . . ?
S35 C263 H473 109.2 . . ?
C251 C263 H474 109.2 . . ?
S35 C263 H474 109.2 . . ?
H473 C263 H474 107.9 . . ?
C252 C251 C250 117.0(7) . . ?
C252 C251 C263 116.4(7) . . ?
C252 C251 H450 108.0 . . ?
C250 C251 H450 108.0 . . ?
C252 C251 H451 108.0 . . ?
C250 C251 H451 108.0 . . ?
H450 C251 H451 107.3 . . ?
C252 C251 H475 108.2 . . ?
C263 C251 H475 108.2 . . ?
C252 C251 H476 108.2 . . ?
C263 C251 H476 108.2 . . ?
H475 C251 H476 107.3 . . ?
O35 C252 O36 122.6(7) . . ?
O35 C252 C251 125.6(8) . . ?
O36 C252 C251 111.8(8) . . ?
O36 C253 C257 109.4(6) . . ?
O36 C253 C254 106.9(6) . . ?
C257 C253 C254 109.2(6) . . ?
O36 C253 H452 110.4 . . ?
C257 C253 H452 110.4 . . ?
C254 C253 H452 110.4 . . ?
C253 C254 C255 109.8(6) . . ?
C253 C254 H453 109.7 . . ?
C255 C254 H453 109.7 . . ?
C253 C254 H454 109.7 . . ?
C255 C254 H454 109.7 . . ?
H453 C254 H454 108.2 . . ?
N18 C255 C258 107.7(6) . . ?
N18 C255 C259 115.3(7) . . ?
C258 C255 C259 106.9(6) . . ?
N18 C255 C254 108.0(6) . . ?
C258 C255 C254 105.8(7) . . ?
C259 C255 C254 112.7(7) . . ?
N18 C256 C257 106.8(6) . . ?
N18 C256 C260 109.5(7) . . ?
C257 C256 C260 109.9(7) . . ?
N18 C256 C261 115.4(7) . . ?
C257 C256 C261 109.6(7) . . ?
C260 C256 C261 105.5(7) . . ?
C253 C257 C256 115.6(7) . . ?
C253 C257 H455 108.4 . . ?
C256 C257 H455 108.4 . . ?
C253 C257 H456 108.4 . . ?
C256 C257 H456 108.4 . . ?
H455 C257 H456 107.4 . . ?
C255 C258 H457 109.5 . . ?
C255 C258 H458 109.5 . . ?
H457 C258 H458 109.5 . . ?
C255 C258 H459 109.5 . . ?
H457 C258 H459 109.5 . . ?
H458 C258 H459 109.5 . . ?
C255 C259 H460 109.5 . . ?
C255 C259 H461 109.5 . . ?
H460 C259 H461 109.5 . . ?
C255 C259 H462 109.5 . . ?
H460 C259 H462 109.5 . . ?
H461 C259 H462 109.5 . . ?
C256 C260 H463 109.5 . . ?
C256 C260 H464 109.5 . . ?
H463 C260 H464 109.5 . . ?
C256 C260 H465 109.5 . . ?
H463 C260 H465 109.5 . . ?
H464 C260 H465 109.5 . . ?
C256 C261 H466 109.5 . . ?
C256 C261 H467 109.5 . . ?
H466 C261 H467 109.5 . . ?
C256 C261 H468 109.5 . . ?
H466 C261 H468 109.5 . . ?
H467 C261 H468 109.5 . . ?

loop_
_geom_bond_atom_site_label_1
_geom_bond_atom_site_label_2
_geom_bond_distance
_geom_bond_site_symmetry_2
_geom_bond_publ_flag
S1 N1 1.726(7) . ?
S1 S4 2.066(3) . ?
S2 C12 1.820(8) . ?
S2 C13 1.849(10) . ?
S3 C18 1.812(9) . ?
S3 C17 1.828(9) . ?
S4 N2 1.694(7) . ?
S5 N3 1.728(7) . ?
S5 S8 2.069(3) . ?
S6 C41 1.806(8) . ?
S6 C42 1.837(9) . ?
S7 C47 1.814(8) . ?
S7 C46 1.828(8) . ?
S8 N4 1.701(7) . ?
S9 N5 1.679(6) . ?
S9 S12 2.075(3) . ?
S10 C71 1.817(8) . ?
S10 C70 1.822(7) . ?
S11 C75 1.802(8) . ?
S11 C76 1.808(9) . ?
S12 N6 1.696(7) . ?
S13 N7 1.692(6) . ?
S13 S16 2.063(3) . ?
S14 C100 1.823(9) . ?
S14 C99 1.826(9) . ?
S15 C105 1.802(8) . ?
S15 C104 1.833(8) . ?
S16 N8 1.695(6) . ?
S17 N9 1.709(6) . ?
S17 S20 2.063(2) . ?
S18 C129 1.817(4) . ?
S18 C128 1.818(11) . ?
S19 C133 1.814(4) . ?
S19 C134 1.855(7) . ?
S20 N10 1.705(6) . ?
S21 N11 1.690(7) . ?
S21 S24 2.080(3) . ?
S22 C157 1.818(9) . ?
S22 C158 1.839(10) . ?
S23 C163 1.793(13) . ?
S23 C162 1.829(8) . ?
S24 N12 1.696(7) . ?
S25 N13 1.695(7) . ?
S25 S28 2.079(3) . ?
S26 C186 1.800(8) . ?
S26 C187 1.824(8) . ?
S27 C191 1.809(8) . ?
S27 C192 1.820(9) . ?
S28 N14 1.701(7) . ?
S29 N15 1.685(7) . ?
S29 S32 2.089(3) . ?
S30 C215 1.799(9) . ?
S30 C216 1.832(9) . ?
S31 C220 1.780(8) . ?
S31 C221 1.823(9) . ?
S32 N16 1.697(6) . ?
S33 N17 1.688(6) . ?
S33 S36 2.065(3) . ?
S34 C245 1.835(9) . ?
S34 C244 1.838(10) . ?
S35 C250 1.817(3) . ?
S35 C262 1.819(3) . ?
S35 C263 1.820(3) . ?
S35 C249 1.821(3) . ?
S36 N18 1.702(6) . ?
O1 C10 1.331(10) . ?
O1 C3 1.460(9) . ?
O2 C10 1.220(11) . ?
O3 C20 1.227(11) . ?
O4 C20 1.315(11) . ?
O4 C21 1.471(9) . ?
O5 C39 1.357(9) . ?
O5 C32 1.459(10) . ?
O6 C39 1.224(10) . ?
O7 C49 1.206(10) . ?
O8 C49 1.334(9) . ?
O8 C50 1.464(9) . ?
O9 C68 1.376(8) . ?
O9 C61 1.455(8) . ?
O10 C68 1.187(9) . ?
O11 C78 1.186(9) . ?
O12 C78 1.347(9) . ?
O12 C79 1.465(9) . ?
O13 C97 1.363(9) . ?
O13 C90 1.471(8) . ?
O14 C97 1.207(10) . ?
O15 C107 1.186(10) . ?
O16 C107 1.348(10) . ?
O16 C108 1.476(9) . ?
O17 C126 1.342(10) . ?
O17 C119 1.460(8) . ?
O18 C126 1.185(10) . ?
O19 C136 1.234(10) . ?
O20 C136 1.346(9) . ?
O20 C137 1.457(9) . ?
O21 C155 1.339(10) . ?
O21 C148 1.494(9) . ?
O22 C155 1.217(10) . ?
O23 C165 1.194(11) . ?
O24 C165 1.372(10) . ?
O24 C166 1.446(10) . ?
O25 C184 1.330(9) . ?
O25 C177 1.487(9) . ?
O26 C184 1.204(10) . ?
O27 C194 1.198(9) . ?
O28 C194 1.355(9) . ?
O28 C195 1.458(9) . ?
O29 C213 1.336(11) . ?
O29 C206 1.479(9) . ?
O30 C213 1.223(12) . ?
O31 C223 1.226(10) . ?
O32 C223 1.329(9) . ?
O32 C224 1.457(9) . ?
O33 C242 1.369(10) . ?
O33 C235 1.459(9) . ?
O34 C242 1.172(12) . ?
O35 C252 1.204(12) . ?
O36 C252 1.370(10) . ?
O36 C253 1.448(9) . ?
N1 C1 1.483(11) . ?
N1 C5 1.504(10) . ?
N2 C24 1.484(10) . ?
N2 C23 1.510(10) . ?
N3 C30 1.507(10) . ?
N3 C34 1.516(10) . ?
N4 C52 1.521(10) . ?
N4 C53 1.521(10) . ?
N5 C63 1.505(10) . ?
N5 C59 1.522(11) . ?
N6 C82 1.499(10) . ?
N6 C81 1.505(9) . ?
N7 C88 1.502(10) . ?
N7 C92 1.520(10) . ?
N8 C110 1.519(10) . ?
N8 C111 1.521(9) . ?
N9 C117 1.505(8) . ?
N9 C121 1.510(8) . ?
N10 C139 1.492(10) . ?
N10 C140 1.507(9) . ?
N11 C146 1.504(10) . ?
N11 C150 1.511(9) . ?
N12 C169 1.497(9) . ?
N12 C168 1.522(10) . ?
N13 C175 1.506(10) . ?
N13 C179 1.517(9) . ?
N14 C198 1.505(10) . ?
N14 C197 1.510(10) . ?
N15 C208 1.499(10) . ?
N15 C204 1.516(10) . ?
N16 C227 1.513(11) . ?
N16 C226 1.530(10) . ?
N17 C237 1.523(11) . ?
N17 C233 1.527(10) . ?
N18 C255 1.498(10) . ?
N18 C256 1.506(11) . ?
C1 C6 1.518(11) . ?
C1 C7 1.536(12) . ?
C1 C2 1.537(11) . ?
C2 C3 1.505(11) . ?
C2 H1 0.9900 . ?
C2 H2 0.9900 . ?
C3 C4 1.499(11) . ?
C3 H3 1.0000 . ?
C4 C5 1.532(10) . ?
C4 H4 0.9900 . ?
C4 H5 0.9900 . ?
C5 C8 1.505(13) . ?
C5 C9 1.534(11) . ?
C6 H6 0.9800 . ?
C6 H7 0.9800 . ?
C6 H8 0.9800 . ?
C7 H9 0.9800 . ?
C7 H10 0.9800 . ?
C7 H11 0.9800 . ?
C8 H12 0.9800 . ?
C8 H13 0.9800 . ?
C8 H14 0.9800 . ?
C9 H15 0.9800 . ?
C9 H16 0.9800 . ?
C9 H17 0.9800 . ?
C10 C11 1.494(11) . ?
C11 C12 1.530(11) . ?
C11 H18 0.9900 . ?
C11 H19 0.9900 . ?
C12 H20 0.9900 . ?
C12 H21 0.9900 . ?
C13 C14 1.463(12) . ?
C13 H22 0.9900 . ?
C13 H23 0.9900 . ?
C14 C15 1.528(12) . ?
C14 H24 0.9900 . ?
C14 H25 0.9900 . ?
C15 C16 1.521(11) . ?
C15 H26 0.9900 . ?
C15 H27 0.9900 . ?
C16 C17 1.496(12) . ?
C16 H28 0.9900 . ?
C16 H29 0.9900 . ?
C17 H30 0.9900 . ?
C17 H31 0.9900 . ?
C18 C19 1.498(12) . ?
C18 H32 0.9900 . ?
C18 H33 0.9900 . ?
C19 C20 1.531(11) . ?
C19 H34 0.9900 . ?
C19 H35 0.9900 . ?
C21 C22 1.505(11) . ?
C21 C25 1.551(12) . ?
C21 H36 1.0000 . ?
C22 C23 1.527(10) . ?
C22 H37 0.9900 . ?
C22 H38 0.9900 . ?
C23 C26 1.518(11) . ?
C23 C27 1.546(10) . ?
C24 C25 1.531(13) . ?
C24 C29 1.535(12) . ?
C24 C28 1.557(12) . ?
C25 H39 0.9900 . ?
C25 H40 0.9900 . ?
C26 H41 0.9800 . ?
C26 H42 0.9800 . ?
C26 H43 0.9800 . ?
C27 H44 0.9800 . ?
C27 H45 0.9800 . ?
C27 H46 0.9800 . ?
C28 H47 0.9800 . ?
C28 H48 0.9800 . ?
C28 H49 0.9800 . ?
C29 H50 0.9800 . ?
C29 H51 0.9800 . ?
C29 H52 0.9800 . ?
C30 C35 1.518(12) . ?
C30 C31 1.526(11) . ?
C30 C36 1.542(10) . ?
C31 C32 1.518(10) . ?
C31 H53 0.9900 . ?
C31 H54 0.9900 . ?
C32 C33 1.530(11) . ?
C32 H55 1.0000 . ?
C33 C34 1.504(13) . ?
C33 H56 0.9900 . ?
C33 H57 0.9900 . ?
C34 C38 1.530(11) . ?
C34 C37 1.541(11) . ?
C35 H58 0.9800 . ?
C35 H59 0.9800 . ?
C35 H60 0.9800 . ?
C36 H61 0.9800 . ?
C36 H62 0.9800 . ?
C36 H63 0.9800 . ?
C37 H64 0.9800 . ?
C37 H65 0.9800 . ?
C37 H66 0.9800 . ?
C38 H67 0.9800 . ?
C38 H68 0.9800 . ?
C38 H69 0.9800 . ?
C39 C40 1.478(12) . ?
C40 C41 1.533(11) . ?
C40 H70 0.9900 . ?
C40 H71 0.9900 . ?
C41 H72 0.9900 . ?
C41 H73 0.9900 . ?
C42 C43 1.509(11) . ?
C42 H74 0.9900 . ?
C42 H75 0.9900 . ?
C43 C44 1.521(11) . ?
C43 H76 0.9900 . ?
C43 H77 0.9900 . ?
C44 C45 1.511(10) . ?
C44 H78 0.9900 . ?
C44 H79 0.9900 . ?
C45 C46 1.514(11) . ?
C45 H80 0.9900 . ?
C45 H81 0.9900 . ?
C46 H82 0.9900 . ?
C46 H83 0.9900 . ?
C47 C48 1.513(12) . ?
C47 H84 0.9900 . ?
C47 H85 0.9900 . ?
C48 C49 1.540(10) . ?
C48 H86 0.9900 . ?
C48 H87 0.9900 . ?
C50 C54 1.513(11) . ?
C50 C51 1.537(11) . ?
C50 H88 1.0000 . ?
C51 C52 1.508(11) . ?
C51 H89 0.9900 . ?
C51 H90 0.9900 . ?
C52 C56 1.504(13) . ?
C52 C55 1.529(11) . ?
C53 C57 1.500(12) . ?
C53 C54 1.525(10) . ?
C53 C58 1.561(11) . ?
C54 H91 0.9900 . ?
C54 H92 0.9900 . ?
C55 H93 0.9800 . ?
C55 H94 0.9800 . ?
C55 H95 0.9800 . ?
C56 H96 0.9800 . ?
C56 H97 0.9800 . ?
C56 H98 0.9800 . ?
C57 H99 0.9800 . ?
C57 H100 0.9800 . ?
C57 H101 0.9800 . ?
C58 H102 0.9800 . ?
C58 H103 0.9800 . ?
C58 H104 0.9800 . ?
C59 C64 1.517(11) . ?
C59 C60 1.548(10) . ?
C59 C65 1.558(12) . ?
C60 C61 1.486(10) . ?
C60 H105 0.9900 . ?
C60 H106 0.9900 . ?
C61 C62 1.522(11) . ?
C61 H107 1.0000 . ?
C62 C63 1.547(10) . ?
C62 H108 0.9900 . ?
C62 H109 0.9900 . ?
C63 C67 1.544(11) . ?
C63 C66 1.559(11) . ?
C64 H110 0.9800 . ?
C64 H111 0.9800 . ?
C64 H112 0.9800 . ?
C65 H113 0.9800 . ?
C65 H114 0.9800 . ?
C65 H115 0.9800 . ?
C66 H116 0.9800 . ?
C66 H117 0.9800 . ?
C66 H118 0.9800 . ?
C67 H119 0.9800 . ?
C67 H120 0.9800 . ?
C67 H121 0.9800 . ?
C68 C69 1.490(9) . ?
C69 C70 1.531(9) . ?
C69 H122 0.9900 . ?
C69 H123 0.9900 . ?
C70 H124 0.9900 . ?
C70 H125 0.9900 . ?
C71 C72 1.537(10) . ?
C71 H126 0.9900 . ?
C71 H127 0.9900 . ?
C72 C73 1.556(11) . ?
C72 H128 0.9900 . ?
C72 H129 0.9900 . ?
C73 C74 1.508(11) . ?
C73 H130 0.9900 . ?
C73 H131 0.9900 . ?
C74 C75 1.535(11) . ?
C74 H132 0.9900 . ?
C74 H133 0.9900 . ?
C75 H134 0.9900 . ?
C75 H135 0.9900 . ?
C76 C77 1.547(11) . ?
C76 H136 0.9900 . ?
C76 H137 0.9900 . ?
C77 C78 1.527(11) . ?
C77 H138 0.9900 . ?
C77 H139 0.9900 . ?
C79 C80 1.509(11) . ?
C79 C83 1.525(10) . ?
C79 H140 1.0000 . ?
C80 C81 1.546(11) . ?
C80 H141 0.9900 . ?
C80 H142 0.9900 . ?
C81 C84 1.544(11) . ?
C81 C85 1.555(11) . ?
C82 C86 1.543(11) . ?
C82 C83 1.552(10) . ?
C82 C87 1.559(11) . ?
C83 H143 0.9900 . ?
C83 H144 0.9900 . ?
C84 H145 0.9800 . ?
C84 H146 0.9800 . ?
C84 H147 0.9800 . ?
C85 H148 0.9800 . ?
C85 H149 0.9800 . ?
C85 H150 0.9800 . ?
C86 H151 0.9800 . ?
C86 H152 0.9800 . ?
C86 H153 0.9800 . ?
C87 H154 0.9800 . ?
C87 H155 0.9800 . ?
C87 H156 0.9800 . ?
C88 C89 1.512(10) . ?
C88 C93 1.540(11) . ?
C88 C94 1.554(11) . ?
C89 C90 1.503(10) . ?
C89 H157 0.9900 . ?
C89 H158 0.9900 . ?
C90 C91 1.516(10) . ?
C90 H159 1.0000 . ?
C91 C92 1.545(10) . ?
C91 H160 0.9900 . ?
C91 H161 0.9900 . ?
C92 C95 1.521(11) . ?
C92 C96 1.539(11) . ?
C93 H162 0.9800 . ?
C93 H163 0.9800 . ?
C93 H164 0.9800 . ?
C94 H165 0.9800 . ?
C94 H166 0.9800 . ?
C94 H167 0.9800 . ?
C95 H168 0.9800 . ?
C95 H169 0.9800 . ?
C95 H170 0.9800 . ?
C96 H171 0.9800 . ?
C96 H172 0.9800 . ?
C96 H173 0.9800 . ?
C97 C98 1.510(11) . ?
C98 C99 1.578(12) . ?
C98 H174 0.9900 . ?
C98 H175 0.9900 . ?
C99 H176 0.9900 . ?
C99 H177 0.9900 . ?
C100 C101 1.489(12) . ?
C100 H178 0.9900 . ?
C100 H179 0.9900 . ?
C101 C102 1.573(12) . ?
C101 H180 0.9900 . ?
C101 H181 0.9900 . ?
C102 C103 1.532(12) . ?
C102 H182 0.9900 . ?
C102 H183 0.9900 . ?
C103 C104 1.488(12) . ?
C103 H184 0.9900 . ?
C103 H185 0.9900 . ?
C104 H186 0.9900 . ?
C104 H187 0.9900 . ?
C105 C106 1.519(10) . ?
C105 H188 0.9900 . ?
C105 H189 0.9900 . ?
C106 C107 1.535(11) . ?
C106 H190 0.9900 . ?
C106 H191 0.9900 . ?
C108 C109 1.506(11) . ?
C108 C112 1.525(11) . ?
C108 H192 1.0000 . ?
C109 C110 1.538(11) . ?
C109 H193 0.9900 . ?
C109 H194 0.9900 . ?
C110 C114 1.530(11) . ?
C110 C113 1.538(11) . ?
C111 C115 1.526(11) . ?
C111 C112 1.530(10) . ?
C111 C116 1.536(11) . ?
C112 H195 0.9900 . ?
C112 H196 0.9900 . ?
C113 H197 0.9800 . ?
C113 H198 0.9800 . ?
C113 H199 0.9800 . ?
C114 H200 0.9800 . ?
C114 H201 0.9800 . ?
C114 H202 0.9800 . ?
C115 H203 0.9800 . ?
C115 H204 0.9800 . ?
C115 H205 0.9800 . ?
C116 H206 0.9800 . ?
C116 H207 0.9800 . ?
C116 H208 0.9800 . ?
C117 C122 1.537(10) . ?
C117 C118 1.546(10) . ?
C117 C123 1.556(10) . ?
C118 C119 1.502(10) . ?
C118 H209 0.9900 . ?
C118 H210 0.9900 . ?
C119 C120 1.545(10) . ?
C119 H211 1.0000 . ?
C120 C121 1.544(10) . ?
C120 H212 0.9900 . ?
C120 H213 0.9900 . ?
C121 C125 1.533(10) . ?
C121 C124 1.556(10) . ?
C122 H214 0.9800 . ?
C122 H215 0.9800 . ?
C122 H216 0.9800 . ?
C123 H217 0.9800 . ?
C123 H218 0.9800 . ?
C123 H219 0.9800 . ?
C124 H220 0.9800 . ?
C124 H221 0.9800 . ?
C124 H222 0.9800 . ?
C125 H223 0.9800 . ?
C125 H224 0.9800 . ?
C125 H225 0.9800 . ?
C126 C127 1.542(11) . ?
C127 C128 1.492(14) . ?
C127 H226 0.9900 . ?
C127 H227 0.9900 . ?
C128 H228 0.9900 . ?
C128 H229 0.9900 . ?
C129 C130 1.516(4) . ?
C129 H230 0.9900 . ?
C129 H231 0.9900 . ?
C130 C131 1.517(4) . ?
C130 H232 0.9900 . ?
C130 H233 0.9900 . ?
C131 C132 1.505(4) . ?
C131 H234 0.9900 . ?
C131 H235 0.9900 . ?
C132 C133 1.523(4) . ?
C132 H236 0.9900 . ?
C132 H237 0.9900 . ?
C133 H238 0.9900 . ?
C133 H239 0.9900 . ?
C134 C135 1.517(11) . ?
C134 H240 0.9900 . ?
C134 H241 0.9900 . ?
C135 C136 1.504(11) . ?
C135 H242 0.9900 . ?
C135 H243 0.9900 . ?
C137 C138 1.486(10) . ?
C137 C141 1.540(11) . ?
C137 H244 1.0000 . ?
C138 C139 1.551(10) . ?
C138 H245 0.9900 . ?
C138 H246 0.9900 . ?
C139 C143 1.535(10) . ?
C139 C142 1.536(11) . ?
C140 C141 1.518(10) . ?
C140 C145 1.550(10) . ?
C140 C144 1.565(11) . ?
C141 H247 0.9900 . ?
C141 H248 0.9900 . ?
C142 H249 0.9800 . ?
C142 H250 0.9800 . ?
C142 H251 0.9800 . ?
C143 H252 0.9800 . ?
C143 H253 0.9800 . ?
C143 H254 0.9800 . ?
C144 H255 0.9800 . ?
C144 H256 0.9800 . ?
C144 H257 0.9800 . ?
C145 H258 0.9800 . ?
C145 H259 0.9800 . ?
C145 H260 0.9800 . ?
C146 C147 1.527(11) . ?
C146 C151 1.536(11) . ?
C146 C152 1.555(12) . ?
C147 C148 1.470(11) . ?
C147 H261 0.9900 . ?
C147 H262 0.9900 . ?
C148 C149 1.533(11) . ?
C148 H263 1.0000 . ?
C149 C150 1.529(11) . ?
C149 H264 0.9900 . ?
C149 H265 0.9900 . ?
C150 C154 1.528(12) . ?
C150 C153 1.540(12) . ?
C151 H266 0.9800 . ?
C151 H267 0.9800 . ?
C151 H268 0.9800 . ?
C152 H269 0.9800 . ?
C152 H270 0.9800 . ?
C152 H271 0.9800 . ?
C153 H272 0.9800 . ?
C153 H273 0.9800 . ?
C153 H274 0.9800 . ?
C154 H275 0.9800 . ?
C154 H276 0.9800 . ?
C154 H277 0.9800 . ?
C155 C156 1.514(12) . ?
C156 C157 1.521(11) . ?
C156 H278 0.9900 . ?
C156 H279 0.9900 . ?
C157 H280 0.9900 . ?
C157 H281 0.9900 . ?
C158 C159 1.483(12) . ?
C158 H282 0.9900 . ?
C158 H283 0.9900 . ?
C159 C160 1.552(11) . ?
C159 H284 0.9900 . ?
C159 H285 0.9900 . ?
C160 C161 1.533(11) . ?
C160 H286 0.9900 . ?
C160 H287 0.9900 . ?
C161 C162 1.489(12) . ?
C161 H288 0.9900 . ?
C161 H289 0.9900 . ?
C162 H290 0.9900 . ?
C162 H291 0.9900 . ?
C163 C164 1.547(18) . ?
C163 H292 0.9900 . ?
C163 H293 0.9900 . ?
C164 C165 1.523(14) . ?
C164 H294 0.9900 . ?
C164 H295 0.9900 . ?
C166 C167 1.521(10) . ?
C166 C170 1.523(10) . ?
C166 H296 1.0000 . ?
C167 C168 1.527(12) . ?
C167 H297 0.9900 . ?
C167 H298 0.9900 . ?
C168 C171 1.524(11) . ?
C168 C172 1.546(10) . ?
C169 C170 1.529(10) . ?
C169 C173 1.531(11) . ?
C169 C174 1.550(11) . ?
C170 H299 0.9900 . ?
C170 H300 0.9900 . ?
C171 H301 0.9800 . ?
C171 H302 0.9800 . ?
C171 H303 0.9800 . ?
C172 H304 0.9800 . ?
C172 H305 0.9800 . ?
C172 H306 0.9800 . ?
C173 H307 0.9800 . ?
C173 H308 0.9800 . ?
C173 H309 0.9800 . ?
C174 H310 0.9800 . ?
C174 H311 0.9800 . ?
C174 H312 0.9800 . ?
C175 C176 1.531(11) . ?
C175 C181 1.538(10) . ?
C175 C180 1.561(10) . ?
C176 C177 1.502(10) . ?
C176 H313 0.9900 . ?
C176 H314 0.9900 . ?
C177 C178 1.508(11) . ?
C177 H315 1.0000 . ?
C178 C179 1.539(10) . ?
C178 H316 0.9900 . ?
C178 H317 0.9900 . ?
C179 C182 1.555(11) . ?
C179 C183 1.564(10) . ?
C180 H318 0.9800 . ?
C180 H319 0.9800 . ?
C180 H320 0.9800 . ?
C181 H321 0.9800 . ?
C181 H322 0.9800 . ?
C181 H323 0.9800 . ?
C182 H324 0.9800 . ?
C182 H325 0.9800 . ?
C182 H326 0.9800 . ?
C183 H327 0.9800 . ?
C183 H328 0.9800 . ?
C183 H329 0.9800 . ?
C184 C185 1.537(13) . ?
C185 C186 1.512(12) . ?
C185 H330 0.9900 . ?
C185 H331 0.9900 . ?
C186 H332 0.9900 . ?
C186 H333 0.9900 . ?
C187 C188 1.545(10) . ?
C187 H334 0.9900 . ?
C187 H335 0.9900 . ?
C188 C189 1.544(10) . ?
C188 H336 0.9900 . ?
C188 H337 0.9900 . ?
C189 C190 1.534(11) . ?
C189 H338 0.9900 . ?
C189 H339 0.9900 . ?
C190 C191 1.521(10) . ?
C190 H340 0.9900 . ?
C190 H341 0.9900 . ?
C191 H342 0.9900 . ?
C191 H343 0.9900 . ?
C192 C193 1.532(11) . ?
C192 H344 0.9900 . ?
C192 H345 0.9900 . ?
C193 C194 1.513(10) . ?
C193 H346 0.9900 . ?
C193 H347 0.9900 . ?
C195 C199 1.505(11) . ?
C195 C196 1.539(10) . ?
C195 H348 1.0000 . ?
C196 C197 1.550(10) . ?
C196 H349 0.9900 . ?
C196 H350 0.9900 . ?
C197 C201 1.524(11) . ?
C197 C200 1.535(11) . ?
C198 C199 1.529(10) . ?
C198 C202 1.538(12) . ?
C198 C203 1.547(11) . ?
C199 H351 0.9900 . ?
C199 H352 0.9900 . ?
C200 H353 0.9800 . ?
C200 H354 0.9800 . ?
C200 H355 0.9800 . ?
C201 H356 0.9800 . ?
C201 H357 0.9800 . ?
C201 H358 0.9800 . ?
C202 H359 0.9800 . ?
C202 H360 0.9800 . ?
C202 H361 0.9800 . ?
C203 H362 0.9800 . ?
C203 H363 0.9800 . ?
C203 H364 0.9800 . ?
C204 C209 1.539(12) . ?
C204 C205 1.543(12) . ?
C204 C210 1.573(13) . ?
C205 C206 1.492(11) . ?
C205 H365 0.9900 . ?
C205 H366 0.9900 . ?
C206 C207 1.523(11) . ?
C206 H367 1.0000 . ?
C207 C208 1.553(11) . ?
C207 H368 0.9900 . ?
C207 H369 0.9900 . ?
C208 C212 1.536(12) . ?
C208 C211 1.570(12) . ?
C209 H370 0.9800 . ?
C209 H371 0.9800 . ?
C209 H372 0.9800 . ?
C210 H373 0.9800 . ?
C210 H374 0.9800 . ?
C210 H375 0.9800 . ?
C211 H376 0.9800 . ?
C211 H377 0.9800 . ?
C211 H378 0.9800 . ?
C212 H379 0.9800 . ?
C212 H380 0.9800 . ?
C212 H381 0.9800 . ?
C213 C214 1.518(12) . ?
C214 C215 1.545(13) . ?
C214 H382 0.9900 . ?
C214 H383 0.9900 . ?
C215 H384 0.9900 . ?
C215 H385 0.9900 . ?
C216 C217 1.523(11) . ?
C216 H386 0.9900 . ?
C216 H387 0.9900 . ?
C217 C218 1.544(12) . ?
C217 H388 0.9900 . ?
C217 H389 0.9900 . ?
C218 C219 1.501(12) . ?
C218 H390 0.9900 . ?
C218 H391 0.9900 . ?
C219 C220 1.518(13) . ?
C219 H392 0.9900 . ?
C219 H393 0.9900 . ?
C220 H394 0.9900 . ?
C220 H395 0.9900 . ?
C221 C222 1.550(12) . ?
C221 H396 0.9900 . ?
C221 H397 0.9900 . ?
C222 C223 1.504(12) . ?
C222 H398 0.9900 . ?
C222 H399 0.9900 . ?
C224 C225 1.526(11) . ?
C224 C228 1.531(10) . ?
C224 H400 1.0000 . ?
C225 C226 1.546(10) . ?
C225 H401 0.9900 . ?
C225 H402 0.9900 . ?
C226 C229 1.512(12) . ?
C226 C230 1.568(11) . ?
C227 C231 1.512(11) . ?
C227 C232 1.536(10) . ?
C227 C228 1.541(11) . ?
C228 H403 0.9900 . ?
C228 H404 0.9900 . ?
C229 H405 0.9800 . ?
C229 H406 0.9800 . ?
C229 H407 0.9800 . ?
C230 H408 0.9800 . ?
C230 H409 0.9800 . ?
C230 H410 0.9800 . ?
C231 H411 0.9800 . ?
C231 H412 0.9800 . ?
C231 H413 0.9800 . ?
C232 H414 0.9800 . ?
C232 H415 0.9800 . ?
C232 H416 0.9800 . ?
C233 C234 1.494(11) . ?
C233 C238 1.536(11) . ?
C233 C239 1.560(11) . ?
C234 C235 1.518(10) . ?
C234 H417 0.9900 . ?
C234 H418 0.9900 . ?
C235 C236 1.519(11) . ?
C235 H419 1.0000 . ?
C236 C237 1.538(12) . ?
C236 H420 0.9900 . ?
C236 H421 0.9900 . ?
C237 C240 1.521(12) . ?
C237 C241 1.542(11) . ?
C238 H422 0.9800 . ?
C238 H423 0.9800 . ?
C238 H424 0.9800 . ?
C239 H425 0.9800 . ?
C239 H426 0.9800 . ?
C239 H427 0.9800 . ?
C240 H428 0.9800 . ?
C240 H429 0.9800 . ?
C240 H430 0.9800 . ?
C241 H431 0.9800 . ?
C241 H432 0.9800 . ?
C241 H433 0.9800 . ?
C242 C243 1.496(14) . ?
C243 C244 1.478(15) . ?
C243 H434 0.9900 . ?
C243 H435 0.9900 . ?
C244 H436 0.9900 . ?
C244 H437 0.9900 . ?
C245 C246 1.519(12) . ?
C245 H438 0.9900 . ?
C245 H439 0.9900 . ?
C246 C247 1.515(14) . ?
C246 H440 0.9900 . ?
C246 H441 0.9900 . ?
C247 C248 1.539(3) . ?
C247 H442 0.9900 . ?
C247 H443 0.9900 . ?
C248 C262 1.532(3) . ?
C248 C249 1.535(3) . ?
C248 H444 0.9900 . ?
C248 H445 0.9900 . ?
C248 H469 0.9900 . ?
C248 H470 0.9900 . ?
C249 H446 0.9900 . ?
C249 H447 0.9900 . ?
C262 H471 0.9900 . ?
C262 H472 0.9900 . ?
C250 C251 1.535(3) . ?
C250 H448 0.9900 . ?
C250 H449 0.9900 . ?
C263 C251 1.536(3) . ?
C263 H473 0.9900 . ?
C263 H474 0.9900 . ?
C251 C252 1.427(11) . ?
C251 H450 0.9900 . ?
C251 H451 0.9900 . ?
C251 H475 0.9900 . ?
C251 H476 0.9900 . ?
C253 C257 1.485(11) . ?
C253 C254 1.535(11) . ?
C253 H452 1.0000 . ?
C254 C255 1.567(11) . ?
C254 H453 0.9900 . ?
C254 H454 0.9900 . ?
C255 C258 1.531(11) . ?
C255 C259 1.534(12) . ?
C256 C257 1.523(10) . ?
C256 C260 1.527(12) . ?
C256 C261 1.568(12) . ?
C257 H455 0.9900 . ?
C257 H456 0.9900 . ?
C258 H457 0.9800 . ?
C258 H458 0.9800 . ?
C258 H459 0.9800 . ?
C259 H460 0.9800 . ?
C259 H461 0.9800 . ?
C259 H462 0.9800 . ?
C260 H463 0.9800 . ?
C260 H464 0.9800 . ?
C260 H465 0.9800 . ?
C261 H466 0.9800 . ?
C261 H467 0.9800 . ?
C261 H468 0.9800 . ?

loop_
_geom_torsion_atom_site_label_1
_geom_torsion_atom_site_label_2
_geom_torsion_atom_site_label_3
_geom_torsion_atom_site_label_4
_geom_torsion
_geom_torsion_site_symmetry_1
_geom_torsion_site_symmetry_2
_geom_torsion_site_symmetry_3
_geom_torsion_site_symmetry_4
_geom_torsion_publ_flag
S4 S1 N1 C1 121.6(5) . . . . ?
S4 S1 N1 C5 -98.0(5) . . . . ?
S1 S4 N2 C24 -96.5(6) . . . . ?
S1 S4 N2 C23 116.2(5) . . . . ?
S8 S5 N3 C30 97.7(5) . . . . ?
S8 S5 N3 C34 -119.0(5) . . . . ?
S5 S8 N4 C52 94.8(5) . . . . ?
S5 S8 N4 C53 -118.3(5) . . . . ?
S12 S9 N5 C63 -117.2(5) . . . . ?
S12 S9 N5 C59 93.2(5) . . . . ?
S9 S12 N6 C82 -118.5(5) . . . . ?
S9 S12 N6 C81 98.2(5) . . . . ?
S16 S13 N7 C88 122.0(5) . . . . ?
S16 S13 N7 C92 -96.9(5) . . . . ?
S13 S16 N8 C110 122.4(5) . . . . ?
S13 S16 N8 C111 -93.0(5) . . . . ?
S20 S17 N9 C117 96.5(5) . . . . ?
S20 S17 N9 C121 -121.8(4) . . . . ?
S17 S20 N10 C139 93.9(5) . . . . ?
S17 S20 N10 C140 -122.7(5) . . . . ?
S24 S21 N11 C146 94.2(5) . . . . ?
S24 S21 N11 C150 -116.8(5) . . . . ?
S21 S24 N12 C169 -121.4(4) . . . . ?
S21 S24 N12 C168 95.7(5) . . . . ?
S28 S25 N13 C175 97.4(5) . . . . ?
S28 S25 N13 C179 -120.5(5) . . . . ?
S25 S28 N14 C198 -117.3(4) . . . . ?
S25 S28 N14 C197 95.1(5) . . . . ?
S32 S29 N15 C208 -120.6(5) . . . . ?
S32 S29 N15 C204 93.9(6) . . . . ?
S29 S32 N16 C227 -120.5(5) . . . . ?
S29 S32 N16 C226 96.0(5) . . . . ?
S36 S33 N17 C237 -120.3(5) . . . . ?
S36 S33 N17 C233 92.6(5) . . . . ?
S33 S36 N18 C255 98.7(5) . . . . ?
S33 S36 N18 C256 -122.6(5) . . . . ?
C5 N1 C1 C6 164.0(7) . . . . ?
S1 N1 C1 C6 -58.0(7) . . . . ?
C5 N1 C1 C7 -75.0(9) . . . . ?
S1 N1 C1 C7 63.0(7) . . . . ?
C5 N1 C1 C2 48.5(9) . . . . ?
S1 N1 C1 C2 -173.4(5) . . . . ?
N1 C1 C2 C3 -54.5(8) . . . . ?
C6 C1 C2 C3 -171.0(7) . . . . ?
C7 C1 C2 C3 71.1(9) . . . . ?
C10 O1 C3 C4 -168.1(6) . . . . ?
C10 O1 C3 C2 72.9(8) . . . . ?
C1 C2 C3 O1 179.5(6) . . . . ?
C1 C2 C3 C4 61.0(8) . . . . ?
O1 C3 C4 C5 178.2(6) . . . . ?
C2 C3 C4 C5 -59.1(8) . . . . ?
C1 N1 C5 C8 -162.9(7) . . . . ?
S1 N1 C5 C8 59.9(8) . . . . ?
C1 N1 C5 C4 -46.7(9) . . . . ?
S1 N1 C5 C4 176.2(5) . . . . ?
C1 N1 C5 C9 77.6(9) . . . . ?
S1 N1 C5 C9 -59.6(9) . . . . ?
C3 C4 C5 N1 50.5(8) . . . . ?
C3 C4 C5 C8 167.3(6) . . . . ?
C3 C4 C5 C9 -76.1(9) . . . . ?
C3 O1 C10 O2 -5.3(11) . . . . ?
C3 O1 C10 C11 173.5(6) . . . . ?
O2 C10 C11 C12 -49.0(11) . . . . ?
O1 C10 C11 C12 132.1(7) . . . . ?
C10 C11 C12 S2 -81.6(8) . . . . ?
C13 S2 C12 C11 75.7(8) . . . . ?
C12 S2 C13 C14 -170.6(7) . . . . ?
S2 C13 C14 C15 -170.3(6) . . . . ?
C13 C14 C15 C16 -176.5(8) . . . . ?
C14 C15 C16 C17 -175.8(7) . . . . ?
C15 C16 C17 S3 -169.6(6) . . . . ?
C18 S3 C17 C16 -173.5(6) . . . . ?
C17 S3 C18 C19 -51.6(7) . . . . ?
S3 C18 C19 C20 -59.5(8) . . . . ?
C21 O4 C20 O3 7.8(12) . . . . ?
C21 O4 C20 C19 -172.2(7) . . . . ?
C18 C19 C20 O3 -35.1(12) . . . . ?
C18 C19 C20 O4 144.9(7) . . . . ?
C20 O4 C21 C22 79.8(9) . . . . ?
C20 O4 C21 C25 -164.0(7) . . . . ?
O4 C21 C22 C23 167.7(7) . . . . ?
C25 C21 C22 C23 55.9(9) . . . . ?
C24 N2 C23 C26 168.6(7) . . . . ?
S4 N2 C23 C26 -45.0(8) . . . . ?
C24 N2 C23 C22 50.2(9) . . . . ?
S4 N2 C23 C22 -163.3(5) . . . . ?
C24 N2 C23 C27 -72.0(9) . . . . ?
S4 N2 C23 C27 74.4(7) . . . . ?
C21 C22 C23 N2 -50.8(9) . . . . ?
C21 C22 C23 C26 -170.4(7) . . . . ?
C21 C22 C23 C27 73.0(9) . . . . ?
C23 N2 C24 C25 -51.3(9) . . . . ?
S4 N2 C24 C25 163.0(5) . . . . ?
C23 N2 C24 C29 73.6(9) . . . . ?
S4 N2 C24 C29 -72.1(8) . . . . ?
C23 N2 C24 C28 -166.8(7) . . . . ?
S4 N2 C24 C28 47.6(9) . . . . ?
N2 C24 C25 C21 52.6(9) . . . . ?
C29 C24 C25 C21 -75.9(9) . . . . ?
C28 C24 C25 C21 169.8(7) . . . . ?
O4 C21 C25 C24 -172.3(6) . . . . ?
C22 C21 C25 C24 -56.9(9) . . . . ?
C34 N3 C30 C35 161.1(7) . . . . ?
S5 N3 C30 C35 -58.7(7) . . . . ?
C34 N3 C30 C31 44.5(9) . . . . ?
S5 N3 C30 C31 -175.2(5) . . . . ?
C34 N3 C30 C36 -78.9(9) . . . . ?
S5 N3 C30 C36 61.4(8) . . . . ?
N3 C30 C31 C32 -48.8(8) . . . . ?
C35 C30 C31 C32 -166.6(6) . . . . ?
C36 C30 C31 C32 76.2(9) . . . . ?
C39 O5 C32 C31 170.1(6) . . . . ?
C39 O5 C32 C33 -72.3(8) . . . . ?
C30 C31 C32 O5 178.6(6) . . . . ?
C30 C31 C32 C33 58.2(8) . . . . ?
O5 C32 C33 C34 -177.1(6) . . . . ?
C31 C32 C33 C34 -60.7(8) . . . . ?
C32 C33 C34 N3 54.1(8) . . . . ?
C32 C33 C34 C38 -70.7(9) . . . . ?
C32 C33 C34 C37 171.4(6) . . . . ?
C30 N3 C34 C33 -48.0(9) . . . . ?
S5 N3 C34 C33 171.2(5) . . . . ?
C30 N3 C34 C38 76.4(9) . . . . ?
S5 N3 C34 C38 -64.4(8) . . . . ?
C30 N3 C34 C37 -163.8(7) . . . . ?
S5 N3 C34 C37 55.4(8) . . . . ?
C32 O5 C39 O6 1.3(11) . . . . ?
C32 O5 C39 C40 -178.6(6) . . . . ?
O6 C39 C40 C41 44.8(11) . . . . ?
O5 C39 C40 C41 -135.3(7) . . . . ?
C39 C40 C41 S6 90.7(8) . . . . ?
C42 S6 C41 C40 -71.2(7) . . . . ?
C41 S6 C42 C43 180.0(5) . . . . ?
S6 C42 C43 C44 170.0(6) . . . . ?
C42 C43 C44 C45 174.7(7) . . . . ?
C43 C44 C45 C46 170.3(7) . . . . ?
C44 C45 C46 S7 166.7(6) . . . . ?
C47 S7 C46 C45 172.7(5) . . . . ?
C46 S7 C47 C48 46.9(7) . . . . ?
S7 C47 C48 C49 59.2(8) . . . . ?
C50 O8 C49 O7 -5.3(12) . . . . ?
C50 O8 C49 C48 172.7(6) . . . . ?
C47 C48 C49 O7 33.7(11) . . . . ?
C47 C48 C49 O8 -144.4(7) . . . . ?
C49 O8 C50 C54 -81.7(8) . . . . ?
C49 O8 C50 C51 161.9(7) . . . . ?
O8 C50 C51 C52 173.3(6) . . . . ?
C54 C50 C51 C52 57.5(9) . . . . ?
C50 C51 C52 C56 74.7(9) . . . . ?
C50 C51 C52 N4 -52.7(8) . . . . ?
C50 C51 C52 C55 -167.9(7) . . . . ?
C53 N4 C52 C56 -75.1(9) . . . . ?
S8 N4 C52 C56 69.4(8) . . . . ?
C53 N4 C52 C51 50.6(9) . . . . ?
S8 N4 C52 C51 -165.0(5) . . . . ?
C53 N4 C52 C55 165.4(7) . . . . ?
S8 N4 C52 C55 -50.1(8) . . . . ?
C52 N4 C53 C57 -168.5(7) . . . . ?
S8 N4 C53 C57 46.1(8) . . . . ?
C52 N4 C53 C54 -49.0(9) . . . . ?
S8 N4 C53 C54 165.6(5) . . . . ?
C52 N4 C53 C58 70.0(9) . . . . ?
S8 N4 C53 C58 -75.3(7) . . . . ?
O8 C50 C54 C53 -169.7(6) . . . . ?
C51 C50 C54 C53 -55.5(9) . . . . ?
C57 C53 C54 C50 170.2(7) . . . . ?
N4 C53 C54 C50 49.8(8) . . . . ?
C58 C53 C54 C50 -71.4(9) . . . . ?
C63 N5 C59 C64 166.1(6) . . . . ?
S9 N5 C59 C64 -45.8(8) . . . . ?
C63 N5 C59 C60 48.7(9) . . . . ?
S9 N5 C59 C60 -163.2(5) . . . . ?
C63 N5 C59 C65 -73.6(8) . . . . ?
S9 N5 C59 C65 74.5(7) . . . . ?
C64 C59 C60 C61 -169.3(7) . . . . ?
N5 C59 C60 C61 -50.6(9) . . . . ?
C65 C59 C60 C61 72.0(9) . . . . ?
C68 O9 C61 C60 161.6(6) . . . . ?
C68 O9 C61 C62 -80.2(7) . . . . ?
C59 C60 C61 O9 172.8(6) . . . . ?
C59 C60 C61 C62 56.1(9) . . . . ?
O9 C61 C62 C63 -171.8(6) . . . . ?
C60 C61 C62 C63 -56.3(8) . . . . ?
C59 N5 C63 C67 75.5(8) . . . . ?
S9 N5 C63 C67 -73.4(7) . . . . ?
C59 N5 C63 C62 -49.0(8) . . . . ?
S9 N5 C63 C62 162.1(5) . . . . ?
C59 N5 C63 C66 -164.3(6) . . . . ?
S9 N5 C63 C66 46.8(7) . . . . ?
C61 C62 C63 N5 50.7(8) . . . . ?
C61 C62 C63 C67 -75.5(8) . . . . ?
C61 C62 C63 C66 167.3(6) . . . . ?
C61 O9 C68 O10 -5.9(11) . . . . ?
C61 O9 C68 C69 176.0(6) . . . . ?
O10 C68 C69 C70 36.9(11) . . . . ?
O9 C68 C69 C70 -145.1(6) . . . . ?
C68 C69 C70 S10 58.0(7) . . . . ?
C71 S10 C70 C69 46.9(6) . . . . ?
C70 S10 C71 C72 173.7(5) . . . . ?
S10 C71 C72 C73 167.1(6) . . . . ?
C71 C72 C73 C74 167.8(7) . . . . ?
C72 C73 C74 C75 172.8(7) . . . . ?
C73 C74 C75 S11 170.8(6) . . . . ?
C76 S11 C75 C74 -179.5(6) . . . . ?
C75 S11 C76 C77 -70.2(6) . . . . ?
S11 C76 C77 C78 91.5(7) . . . . ?
C79 O12 C78 O11 2.1(11) . . . . ?
C79 O12 C78 C77 -176.4(6) . . . . ?
C76 C77 C78 O11 40.7(10) . . . . ?
C76 C77 C78 O12 -140.8(6) . . . . ?
C78 O12 C79 C80 172.6(6) . . . . ?
C78 O12 C79 C83 -70.3(8) . . . . ?
O12 C79 C80 C81 178.9(6) . . . . ?
C83 C79 C80 C81 60.3(8) . . . . ?
C82 N6 C81 C84 159.6(6) . . . . ?
S12 N6 C81 C84 -59.6(7) . . . . ?
C82 N6 C81 C80 43.6(9) . . . . ?
S12 N6 C81 C80 -175.6(5) . . . . ?
C82 N6 C81 C85 -81.5(8) . . . . ?
S12 N6 C81 C85 59.3(8) . . . . ?
C79 C80 C81 N6 -49.7(8) . . . . ?
C79 C80 C81 C84 -166.6(6) . . . . ?
C79 C80 C81 C85 76.4(8) . . . . ?
C81 N6 C82 C86 -163.1(7) . . . . ?
S12 N6 C82 C86 55.0(7) . . . . ?
C81 N6 C82 C83 -45.5(8) . . . . ?
S12 N6 C82 C83 172.7(5) . . . . ?
C81 N6 C82 C87 77.4(8) . . . . ?
S12 N6 C82 C87 -64.4(7) . . . . ?
O12 C79 C83 C82 -177.7(6) . . . . ?
C80 C79 C83 C82 -62.2(8) . . . . ?
N6 C82 C83 C79 53.4(8) . . . . ?
C86 C82 C83 C79 172.3(6) . . . . ?
C87 C82 C83 C79 -71.1(8) . . . . ?
C92 N7 C88 C89 49.8(8) . . . . ?
S13 N7 C88 C89 -170.2(5) . . . . ?
C92 N7 C88 C93 167.2(6) . . . . ?
S13 N7 C88 C93 -52.8(7) . . . . ?
C92 N7 C88 C94 -72.8(8) . . . . ?
S13 N7 C88 C94 67.2(7) . . . . ?
N7 C88 C89 C90 -52.9(8) . . . . ?
C93 C88 C89 C90 -170.5(6) . . . . ?
C94 C88 C89 C90 73.8(8) . . . . ?
C97 O13 C90 C89 86.1(7) . . . . ?
C97 O13 C90 C91 -156.0(6) . . . . ?
C88 C89 C90 O13 177.1(6) . . . . ?
C88 C89 C90 C91 60.4(8) . . . . ?
O13 C90 C91 C92 -176.8(6) . . . . ?
C89 C90 C91 C92 -60.1(8) . . . . ?
C88 N7 C92 C95 -167.0(6) . . . . ?
S13 N7 C92 C95 54.2(7) . . . . ?
C88 N7 C92 C96 74.4(8) . . . . ?
S13 N7 C92 C96 -64.5(7) . . . . ?
C88 N7 C92 C91 -50.9(8) . . . . ?
S13 N7 C92 C91 170.3(5) . . . . ?
C90 C91 C92 N7 53.7(8) . . . . ?
C90 C91 C92 C95 170.0(6) . . . . ?
C90 C91 C92 C96 -71.8(8) . . . . ?
C90 O13 C97 O14 17.2(10) . . . . ?
C90 O13 C97 C98 -166.1(6) . . . . ?
O14 C97 C98 C99 -128.4(8) . . . . ?
O13 C97 C98 C99 54.8(9) . . . . ?
C97 C98 C99 S14 59.5(8) . . . . ?
C100 S14 C99 C98 176.4(5) . . . . ?
C99 S14 C100 C101 73.4(8) . . . . ?
S14 C100 C101 C102 73.5(10) . . . . ?
C100 C101 C102 C103 66.7(9) . . . . ?
C101 C102 C103 C104 64.7(9) . . . . ?
C102 C103 C104 S15 73.0(9) . . . . ?
C105 S15 C104 C103 85.2(7) . . . . ?
C104 S15 C105 C106 -174.5(6) . . . . ?
S15 C105 C106 C107 59.0(9) . . . . ?
C108 O16 C107 O15 7.3(11) . . . . ?
C108 O16 C107 C106 -170.4(6) . . . . ?
C105 C106 C107 O15 -130.3(9) . . . . ?
C105 C106 C107 O16 47.5(10) . . . . ?
C107 O16 C108 C109 87.7(7) . . . . ?
C107 O16 C108 C112 -154.3(6) . . . . ?
O16 C108 C109 C110 174.1(6) . . . . ?
C112 C108 C109 C110 59.1(9) . . . . ?
C111 N8 C110 C114 -75.8(8) . . . . ?
S16 N8 C110 C114 66.9(7) . . . . ?
C111 N8 C110 C113 164.6(6) . . . . ?
S16 N8 C110 C113 -52.7(7) . . . . ?
C111 N8 C110 C109 48.5(8) . . . . ?
S16 N8 C110 C109 -168.9(5) . . . . ?
C108 C109 C110 N8 -52.7(8) . . . . ?
C108 C109 C110 C114 74.1(9) . . . . ?
C108 C109 C110 C113 -169.5(7) . . . . ?
C110 N8 C111 C115 -164.1(6) . . . . ?
S16 N8 C111 C115 53.3(7) . . . . ?
C110 N8 C111 C112 -47.3(9) . . . . ?
S16 N8 C111 C112 170.1(5) . . . . ?
C110 N8 C111 C116 77.4(8) . . . . ?
S16 N8 C111 C116 -65.2(8) . . . . ?
O16 C108 C112 C111 -174.5(6) . . . . ?
C109 C108 C112 C111 -57.3(8) . . . . ?
N8 C111 C112 C108 49.5(8) . . . . ?
C115 C111 C112 C108 167.5(6) . . . . ?
C116 C111 C112 C108 -77.8(8) . . . . ?
C121 N9 C117 C122 167.3(6) . . . . ?
S17 N9 C117 C122 -54.0(7) . . . . ?
C121 N9 C117 C118 49.7(8) . . . . ?
S17 N9 C117 C118 -171.6(5) . . . . ?
C121 N9 C117 C123 -71.8(8) . . . . ?
S17 N9 C117 C123 67.0(7) . . . . ?
N9 C117 C118 C119 -51.5(8) . . . . ?
C122 C117 C118 C119 -169.5(6) . . . . ?
C123 C117 C118 C119 72.8(7) . . . . ?
C126 O17 C119 C118 152.5(7) . . . . ?
C126 O17 C119 C120 -87.8(7) . . . . ?
C117 C118 C119 O17 175.6(5) . . . . ?
C117 C118 C119 C120 58.4(8) . . . . ?
O17 C119 C120 C121 -177.6(5) . . . . ?
C118 C119 C120 C121 -58.4(8) . . . . ?
C117 N9 C121 C125 72.1(8) . . . . ?
S17 N9 C121 C125 -67.4(7) . . . . ?
C117 N9 C121 C120 -50.8(8) . . . . ?
S17 N9 C121 C120 169.6(5) . . . . ?
C117 N9 C121 C124 -166.6(6) . . . . ?
S17 N9 C121 C124 53.8(7) . . . . ?
C119 C120 C121 N9 51.9(7) . . . . ?
C119 C120 C121 C125 -73.5(7) . . . . ?
C119 C120 C121 C124 169.3(6) . . . . ?
C119 O17 C126 O18 -10.1(12) . . . . ?
C119 O17 C126 C127 164.1(7) . . . . ?
O18 C126 C127 C128 120.1(10) . . . . ?
O17 C126 C127 C128 -54.2(10) . . . . ?
C126 C127 C128 S18 -58.4(9) . . . . ?
C129 S18 C128 C127 -176.8(6) . . . . ?
C128 S18 C129 C130 -72.7(7) . . . . ?
S18 C129 C130 C131 -74.9(8) . . . . ?
C129 C130 C131 C132 -75.4(10) . . . . ?
C130 C131 C132 C133 -52.4(11) . . . . ?
C131 C132 C133 S19 -90.6(8) . . . . ?
C134 S19 C133 C132 -78.5(6) . . . . ?
C133 S19 C134 C135 175.2(5) . . . . ?
S19 C134 C135 C136 -61.1(8) . . . . ?
C137 O20 C136 O19 -9.8(11) . . . . ?
C137 O20 C136 C135 173.2(7) . . . . ?
C134 C135 C136 O19 135.8(8) . . . . ?
C134 C135 C136 O20 -47.2(10) . . . . ?
C136 O20 C137 C138 156.1(6) . . . . ?
C136 O20 C137 C141 -85.2(8) . . . . ?
O20 C137 C138 C139 175.0(6) . . . . ?
C141 C137 C138 C139 57.6(8) . . . . ?
C140 N10 C139 C143 -76.0(8) . . . . ?
S20 N10 C139 C143 65.0(7) . . . . ?
C140 N10 C139 C142 163.3(6) . . . . ?
S20 N10 C139 C142 -55.7(7) . . . . ?
C140 N10 C139 C138 48.9(8) . . . . ?
S20 N10 C139 C138 -170.1(5) . . . . ?
C137 C138 C139 N10 -51.7(8) . . . . ?
C137 C138 C139 C143 74.1(8) . . . . ?
C137 C138 C139 C142 -168.1(6) . . . . ?
C139 N10 C140 C141 -49.3(8) . . . . ?
S20 N10 C140 C141 168.9(5) . . . . ?
C139 N10 C140 C145 74.9(8) . . . . ?
S20 N10 C140 C145 -66.9(7) . . . . ?
C139 N10 C140 C144 -165.6(6) . . . . ?
S20 N10 C140 C144 52.7(7) . . . . ?
N10 C140 C141 C137 50.8(8) . . . . ?
C145 C140 C141 C137 -74.6(8) . . . . ?
C144 C140 C141 C137 168.5(6) . . . . ?
O20 C137 C141 C140 -174.3(6) . . . . ?
C138 C137 C141 C140 -57.7(8) . . . . ?
C150 N11 C146 C147 49.6(9) . . . . ?
S21 N11 C146 C147 -163.2(5) . . . . ?
C150 N11 C146 C151 164.8(7) . . . . ?
S21 N11 C146 C151 -48.0(9) . . . . ?
C150 N11 C146 C152 -73.0(9) . . . . ?
S21 N11 C146 C152 74.1(7) . . . . ?
N11 C146 C147 C148 -50.1(9) . . . . ?
C151 C146 C147 C148 -168.3(7) . . . . ?
C152 C146 C147 C148 74.5(9) . . . . ?
C146 C147 C148 O21 172.0(6) . . . . ?
C146 C147 C148 C149 55.6(9) . . . . ?
C155 O21 C148 C147 168.3(6) . . . . ?
C155 O21 C148 C149 -73.0(8) . . . . ?
C147 C148 C149 C150 -57.3(8) . . . . ?
O21 C148 C149 C150 -174.3(6) . . . . ?
C146 N11 C150 C154 73.9(9) . . . . ?
S21 N11 C150 C154 -74.5(8) . . . . ?
C146 N11 C150 C149 -51.2(9) . . . . ?
S21 N11 C150 C149 160.5(5) . . . . ?
C146 N11 C150 C153 -166.2(7) . . . . ?
S21 N11 C150 C153 45.5(8) . . . . ?
C148 C149 C150 N11 52.3(8) . . . . ?
C148 C149 C150 C154 -73.9(8) . . . . ?
C148 C149 C150 C153 168.6(6) . . . . ?
C148 O21 C155 O22 -10.2(12) . . . . ?
C148 O21 C155 C156 169.9(6) . . . . ?
O22 C155 C156 C157 122.6(9) . . . . ?
O21 C155 C156 C157 -57.6(10) . . . . ?
C155 C156 C157 S22 -63.9(9) . . . . ?
C158 S22 C157 C156 173.9(6) . . . . ?
C157 S22 C158 C159 -76.3(8) . . . . ?
S22 C158 C159 C160 -176.7(6) . . . . ?
C158 C159 C160 C161 70.9(9) . . . . ?
C159 C160 C161 C162 179.0(7) . . . . ?
C160 C161 C162 S23 175.4(5) . . . . ?
C163 S23 C162 C161 72.6(8) . . . . ?
C162 S23 C163 C164 71.8(9) . . . . ?
S23 C163 C164 C165 -86.4(10) . . . . ?
C166 O24 C165 O23 4.5(12) . . . . ?
C166 O24 C165 C164 -174.6(7) . . . . ?
C163 C164 C165 O23 113.9(11) . . . . ?
C163 C164 C165 O24 -67.0(10) . . . . ?
C165 O24 C166 C167 165.2(6) . . . . ?
C165 O24 C166 C170 -78.1(8) . . . . ?
O24 C166 C167 C168 -177.2(6) . . . . ?
C170 C166 C167 C168 62.7(8) . . . . ?
C169 N12 C168 C171 162.4(7) . . . . ?
S24 N12 C168 C171 -57.4(8) . . . . ?
C169 N12 C168 C167 45.1(8) . . . . ?
S24 N12 C168 C167 -174.7(5) . . . . ?
C169 N12 C168 C172 -77.9(8) . . . . ?
S24 N12 C168 C172 62.3(7) . . . . ?
C166 C167 C168 N12 -52.7(8) . . . . ?
C166 C167 C168 C171 -169.8(6) . . . . ?
C166 C167 C168 C172 70.6(8) . . . . ?
C168 N12 C169 C170 -45.1(8) . . . . ?
S24 N12 C169 C170 173.6(5) . . . . ?
C168 N12 C169 C173 -162.9(6) . . . . ?
S24 N12 C169 C173 55.8(7) . . . . ?
C168 N12 C169 C174 77.9(8) . . . . ?
S24 N12 C169 C174 -63.4(7) . . . . ?
O24 C166 C170 C169 -178.4(6) . . . . ?
C167 C166 C170 C169 -62.4(8) . . . . ?
N12 C169 C170 C166 52.7(8) . . . . ?
C173 C169 C170 C166 172.1(6) . . . . ?
C174 C169 C170 C166 -72.6(8) . . . . ?
C179 N13 C175 C176 47.8(8) . . . . ?
S25 N13 C175 C176 -171.9(5) . . . . ?
C179 N13 C175 C181 -77.1(8) . . . . ?
S25 N13 C175 C181 63.1(7) . . . . ?
C179 N13 C175 C180 162.0(6) . . . . ?
S25 N13 C175 C180 -57.7(7) . . . . ?
N13 C175 C176 C177 -53.7(8) . . . . ?
C181 C175 C176 C177 73.8(8) . . . . ?
C180 C175 C176 C177 -170.2(6) . . . . ?
C184 O25 C177 C176 160.1(6) . . . . ?
C184 O25 C177 C178 -81.5(8) . . . . ?
C175 C176 C177 O25 -179.7(5) . . . . ?
C175 C176 C177 C178 62.5(7) . . . . ?
O25 C177 C178 C179 -177.0(6) . . . . ?
C176 C177 C178 C179 -60.7(8) . . . . ?
C175 N13 C179 C178 -47.4(8) . . . . ?
S25 N13 C179 C178 171.7(5) . . . . ?
C175 N13 C179 C182 -165.2(6) . . . . ?
S25 N13 C179 C182 54.0(7) . . . . ?
C175 N13 C179 C183 75.7(8) . . . . ?
S25 N13 C179 C183 -65.2(7) . . . . ?
C177 C178 C179 N13 51.5(8) . . . . ?
C177 C178 C179 C182 170.4(6) . . . . ?
C177 C178 C179 C183 -73.2(8) . . . . ?
C177 O25 C184 O26 4.2(11) . . . . ?
C177 O25 C184 C185 -176.6(6) . . . . ?
O26 C184 C185 C186 114.0(9) . . . . ?
O25 C184 C185 C186 -65.1(9) . . . . ?
C184 C185 C186 S26 -86.7(8) . . . . ?
C187 S26 C186 C185 77.1(7) . . . . ?
C186 S26 C187 C188 72.6(6) . . . . ?
S26 C187 C188 C189 175.8(5) . . . . ?
C187 C188 C189 C190 179.5(6) . . . . ?
C188 C189 C190 C191 70.1(9) . . . . ?
C189 C190 C191 S27 -176.5(6) . . . . ?
C192 S27 C191 C190 -77.5(7) . . . . ?
C191 S27 C192 C193 172.8(5) . . . . ?
S27 C192 C193 C194 -65.0(8) . . . . ?
C195 O28 C194 O27 -12.9(11) . . . . ?
C195 O28 C194 C193 168.4(6) . . . . ?
C192 C193 C194 O27 122.9(9) . . . . ?
C192 C193 C194 O28 -58.4(9) . . . . ?
C194 O28 C195 C199 -73.4(8) . . . . ?
C194 O28 C195 C196 170.4(6) . . . . ?
O28 C195 C196 C197 173.7(6) . . . . ?
C199 C195 C196 C197 57.5(8) . . . . ?
C198 N14 C197 C201 -75.6(8) . . . . ?
S28 N14 C197 C201 69.6(7) . . . . ?
C198 N14 C197 C200 164.3(6) . . . . ?
S28 N14 C197 C200 -50.5(7) . . . . ?
C198 N14 C197 C196 49.0(8) . . . . ?
S28 N14 C197 C196 -165.7(5) . . . . ?
C195 C196 C197 N14 -51.3(8) . . . . ?
C195 C196 C197 C201 73.5(8) . . . . ?
C195 C196 C197 C200 -168.0(6) . . . . ?
C197 N14 C198 C199 -48.8(8) . . . . ?
S28 N14 C198 C199 165.0(5) . . . . ?
C197 N14 C198 C202 -167.2(6) . . . . ?
S28 N14 C198 C202 46.5(7) . . . . ?
C197 N14 C198 C203 73.0(8) . . . . ?
S28 N14 C198 C203 -73.3(7) . . . . ?
O28 C195 C199 C198 -171.0(6) . . . . ?
C196 C195 C199 C198 -57.8(8) . . . . ?
N14 C198 C199 C195 51.6(8) . . . . ?
C202 C198 C199 C195 171.6(6) . . . . ?
C203 C198 C199 C195 -72.4(8) . . . . ?
C208 N15 C204 C209 165.1(7) . . . . ?
S29 N15 C204 C209 -50.6(9) . . . . ?
C208 N15 C204 C205 50.2(10) . . . . ?
S29 N15 C204 C205 -165.5(6) . . . . ?
C208 N15 C204 C210 -74.2(9) . . . . ?
S29 N15 C204 C210 70.2(8) . . . . ?
N15 C204 C205 C206 -51.0(9) . . . . ?
C209 C204 C205 C206 -168.2(7) . . . . ?
C210 C204 C205 C206 74.1(9) . . . . ?
C213 O29 C206 C205 165.8(7) . . . . ?
C213 O29 C206 C207 -75.6(8) . . . . ?
C204 C205 C206 O29 173.1(6) . . . . ?
C204 C205 C206 C207 57.0(9) . . . . ?
O29 C206 C207 C208 -173.6(6) . . . . ?
C205 C206 C207 C208 -58.0(9) . . . . ?
C204 N15 C208 C212 74.4(9) . . . . ?
S29 N15 C208 C212 -70.9(8) . . . . ?
C204 N15 C208 C207 -51.3(9) . . . . ?
S29 N15 C208 C207 163.5(5) . . . . ?
C204 N15 C208 C211 -165.1(7) . . . . ?
S29 N15 C208 C211 49.7(8) . . . . ?
C206 C207 C208 N15 53.0(8) . . . . ?
C206 C207 C208 C212 -75.5(8) . . . . ?
C206 C207 C208 C211 168.4(6) . . . . ?
C206 O29 C213 O30 -9.3(13) . . . . ?
C206 O29 C213 C214 168.2(7) . . . . ?
O30 C213 C214 C215 120.2(10) . . . . ?
O29 C213 C214 C215 -57.4(11) . . . . ?
C213 C214 C215 S30 -65.5(10) . . . . ?
C216 S30 C215 C214 168.7(6) . . . . ?
C215 S30 C216 C217 -75.1(8) . . . . ?
S30 C216 C217 C218 -179.2(6) . . . . ?
C216 C217 C218 C219 71.0(10) . . . . ?
C217 C218 C219 C220 -179.2(7) . . . . ?
C218 C219 C220 S31 173.8(6) . . . . ?
C221 S31 C220 C219 73.4(7) . . . . ?
C220 S31 C221 C222 77.2(7) . . . . ?
S31 C221 C222 C223 -87.9(8) . . . . ?
C224 O32 C223 O31 1.9(12) . . . . ?
C224 O32 C223 C222 -177.1(7) . . . . ?
C221 C222 C223 O31 116.3(9) . . . . ?
C221 C222 C223 O32 -64.7(9) . . . . ?
C223 O32 C224 C225 163.0(6) . . . . ?
C223 O32 C224 C228 -78.9(8) . . . . ?
O32 C224 C225 C226 178.6(6) . . . . ?
C228 C224 C225 C226 58.7(8) . . . . ?
C227 N16 C226 C229 163.0(7) . . . . ?
S32 N16 C226 C229 -56.7(8) . . . . ?
C227 N16 C226 C225 46.1(9) . . . . ?
S32 N16 C226 C225 -173.6(5) . . . . ?
C227 N16 C226 C230 -74.9(9) . . . . ?
S32 N16 C226 C230 65.4(8) . . . . ?
C224 C225 C226 C229 -167.7(7) . . . . ?
C224 C225 C226 N16 -49.8(8) . . . . ?
C224 C225 C226 C230 72.4(8) . . . . ?
C226 N16 C227 C231 -163.1(7) . . . . ?
S32 N16 C227 C231 56.1(7) . . . . ?
C226 N16 C227 C232 75.0(9) . . . . ?
S32 N16 C227 C232 -65.8(8) . . . . ?
C226 N16 C227 C228 -47.4(8) . . . . ?
S32 N16 C227 C228 171.7(5) . . . . ?
O32 C224 C228 C227 -175.6(6) . . . . ?
C225 C224 C228 C227 -59.9(8) . . . . ?
C231 C227 C228 C224 169.9(6) . . . . ?
N16 C227 C228 C224 52.4(8) . . . . ?
C232 C227 C228 C224 -72.4(8) . . . . ?
C237 N17 C233 C234 43.6(9) . . . . ?
S33 N17 C233 C234 -170.5(5) . . . . ?
C237 N17 C233 C238 162.5(7) . . . . ?
S33 N17 C233 C238 -51.6(8) . . . . ?
C237 N17 C233 C239 -79.8(9) . . . . ?
S33 N17 C233 C239 66.0(8) . . . . ?
N17 C233 C234 C235 -48.2(9) . . . . ?
C238 C233 C234 C235 -168.2(6) . . . . ?
C239 C233 C234 C235 76.6(9) . . . . ?
C242 O33 C235 C234 154.0(6) . . . . ?
C242 O33 C235 C236 -90.1(8) . . . . ?
C233 C234 C235 O33 172.9(6) . . . . ?
C233 C234 C235 C236 57.0(9) . . . . ?
O33 C235 C236 C237 -173.3(6) . . . . ?
C234 C235 C236 C237 -58.9(9) . . . . ?
C233 N17 C237 C240 -163.4(7) . . . . ?
S33 N17 C237 C240 51.5(8) . . . . ?
C233 N17 C237 C236 -45.7(9) . . . . ?
S33 N17 C237 C236 169.2(5) . . . . ?
C233 N17 C237 C241 78.0(9) . . . . ?
S33 N17 C237 C241 -67.1(8) . . . . ?
C235 C236 C237 C240 170.9(7) . . . . ?
C235 C236 C237 N17 52.7(8) . . . . ?
C235 C236 C237 C241 -70.8(9) . . . . ?
C235 O33 C242 O34 -7.7(12) . . . . ?
C235 O33 C242 C243 169.0(7) . . . . ?
O34 C242 C243 C244 130.8(11) . . . . ?
O33 C242 C243 C244 -45.8(11) . . . . ?
C242 C243 C244 S34 -60.9(10) . . . . ?
C245 S34 C244 C243 -178.6(7) . . . . ?
C244 S34 C245 C246 -74.8(8) . . . . ?
S34 C245 C246 C247 -85.0(9) . . . . ?
C245 C246 C247 C248 -56.5(10) . . . . ?
C246 C247 C248 C262 -71.2(9) . . . . ?
C246 C247 C248 C249 -146.8(7) . . . . ?
C247 C248 C249 S35 83.2(10) . . . . ?
C250 S35 C249 C248 143.0(9) . . . . ?
C247 C248 C262 S35 -84.8(8) . . . . ?
C263 S35 C262 C248 -70.0(11) . . . . ?
C249 S35 C250 C251 59.1(9) . . . . ?
C262 S35 C263 C251 175.5(10) . . . . ?
S35 C250 C251 C252 44.9(10) . . . . ?
S35 C263 C251 C252 -46.7(13) . . . . ?
C253 O36 C252 O35 -15.8(11) . . . . ?
C253 O36 C252 C251 166.5(6) . . . . ?
C250 C251 C252 O35 68.0(11) . . . . ?
C263 C251 C252 O35 119.2(10) . . . . ?
C250 C251 C252 O36 -114.4(8) . . . . ?
C263 C251 C252 O36 -63.2(10) . . . . ?
C252 O36 C253 C257 -87.6(8) . . . . ?
C252 O36 C253 C254 154.2(7) . . . . ?
O36 C253 C254 C255 176.8(6) . . . . ?
C257 C253 C254 C255 58.5(9) . . . . ?
C256 N18 C255 C258 168.5(7) . . . . ?
S36 N18 C255 C258 -55.9(8) . . . . ?
C256 N18 C255 C259 -72.4(8) . . . . ?
S36 N18 C255 C259 63.3(8) . . . . ?
C256 N18 C255 C254 54.6(9) . . . . ?
S36 N18 C255 C254 -169.7(5) . . . . ?
C253 C254 C255 N18 -55.3(9) . . . . ?
C253 C254 C255 C258 -170.4(7) . . . . ?
C253 C254 C255 C259 73.2(8) . . . . ?
C255 N18 C256 C257 -51.4(9) . . . . ?
S36 N18 C256 C257 170.9(5) . . . . ?
C255 N18 C256 C260 -170.5(7) . . . . ?
S36 N18 C256 C260 51.8(8) . . . . ?
C255 N18 C256 C261 70.7(9) . . . . ?
S36 N18 C256 C261 -67.0(8) . . . . ?
O36 C253 C257 C256 -175.8(6) . . . . ?
C254 C253 C257 C256 -59.1(9) . . . . ?
N18 C256 C257 C253 52.6(9) . . . . ?
C260 C256 C257 C253 171.4(7) . . . . ?
C261 C256 C257 C253 -73.1(9) . . . . ?
